data_7035389
loop_
_publ_author_name
'Fang, Wei-Hui'
'Wang, Wei-Dong'
'Yang, Guo-Yu'

_publ_section_title
;
 A novel poly(polyoxometalate) built by {Cu9}/{Cu5} clusters and
 {PW9}/{PW10}/{PW11} lacunary fragments.
;
_journal_issue 28
_journal_name_full 'Dalton transactions (Cambridge, England : 2003)'
_journal_page_first 12546
_journal_page_last 12549
_journal_paper_doi 10.1039/c5dt01999k
_journal_volume 44
_journal_year 2015
_chemical_formula_sum 'C42 H245 Cu27 N38 O270 P6 W60.5'
_chemical_formula_weight 18628.09
_chemical_name_systematic
;
?
;
_space_group_IT_number 2
_symmetry_space_group_name_Hall '-P 1'
_symmetry_space_group_name_H-M 'P -1'
_atom_sites_solution_hydrogens geom
_atom_sites_solution_primary direct
_atom_sites_solution_secondary difmap
_audit_creation_method SHELXL-97
_audit_update_record
;
2011-01-13 deposited with the CCDC.
2015-06-09 downloaded from the CCDC.
;
_cell_angle_alpha 92.391(3)
_cell_angle_beta 97.373(3)
_cell_angle_gamma 95.874(3)
_cell_formula_units_Z 1
_cell_length_a 12.159(3)
_cell_length_b 22.224(4)
_cell_length_c 30.636(6)
_cell_measurement_temperature 293(2)
_cell_volume 8154(3)
_computing_structure_refinement 'SHELXL-97 (Sheldrick, 1997)'
_computing_structure_solution 'SHELXS-97 (Sheldrick, 1990)'
_diffrn_ambient_temperature 293(2)
_diffrn_measured_fraction_theta_full 0.932
_diffrn_measured_fraction_theta_max 0.932
_diffrn_radiation_monochromator graphite
_diffrn_radiation_source 'fine-focus sealed tube'
_diffrn_radiation_type MoK\a
_diffrn_radiation_wavelength 0.71073
_diffrn_reflns_av_R_equivalents 0.0570
_diffrn_reflns_av_sigmaI/netI 0.0935
_diffrn_reflns_limit_h_max 15
_diffrn_reflns_limit_h_min -15
_diffrn_reflns_limit_k_max 28
_diffrn_reflns_limit_k_min -28
_diffrn_reflns_limit_l_max 39
_diffrn_reflns_limit_l_min -39
_diffrn_reflns_number 63655
_diffrn_reflns_theta_full 27.49
_diffrn_reflns_theta_max 27.49
_diffrn_reflns_theta_min 2.04
_exptl_absorpt_coefficient_mu 23.089
_exptl_absorpt_correction_T_max 0.3632
_exptl_absorpt_correction_T_min 0.0778
_exptl_crystal_density_diffrn 3.793
_exptl_crystal_density_method 'not measured'
_exptl_crystal_F_000 8273
_exptl_crystal_size_max 0.23
_exptl_crystal_size_mid 0.13
_exptl_crystal_size_min 0.05
_refine_diff_density_max 3.155
_refine_diff_density_min -3.273
_refine_diff_density_rms 0.446
_refine_ls_extinction_method none
_refine_ls_goodness_of_fit_ref 1.071
_refine_ls_hydrogen_treatment mixed
_refine_ls_matrix_type full
_refine_ls_number_parameters 1952
_refine_ls_number_reflns 34903
_refine_ls_number_restraints 100
_refine_ls_restrained_S_all 1.070
_refine_ls_R_factor_all 0.0826
_refine_ls_R_factor_gt 0.0599
_refine_ls_shift/su_max 0.001
_refine_ls_shift/su_mean 0.000
_refine_ls_structure_factor_coef Fsqd
_refine_ls_weighting_details 'calc w=1/[\s^2^(Fo^2^)+(0.0666P)^2^+0.0000P] where P=(Fo^2^+2Fc^2^)/3'
_refine_ls_weighting_scheme calc
_refine_ls_wR_factor_gt 0.1445
_refine_ls_wR_factor_ref 0.1604
_reflns_number_gt 26017
_reflns_number_total 34903
_reflns_threshold_expression >2sigma(I)
_cod_data_source_file c5dt01999k2.cif
_cod_data_source_block 1
_cod_depositor_comments 'Adding full bibliography for 7035389.cif.'
_cod_original_formula_sum 'C42 H245 Cu27 N38 O270 P6 W60.50'
_cod_database_code 7035389

loop_
_symmetry_equiv_pos_as_xyz
'x, y, z'
'-x, -y, -z'

loop_
_atom_site_label
_atom_site_type_symbol
_atom_site_fract_x
_atom_site_fract_y
_atom_site_fract_z
_atom_site_U_iso_or_equiv
_atom_site_adp_type
_atom_site_occupancy
_atom_site_symmetry_multiplicity
_atom_site_calc_flag
_atom_site_refinement_flags
_atom_site_disorder_assembly
_atom_site_disorder_group
W1 W 0.18390(6) 0.28043(3) 0.49315(2) 0.02697(16) Uani 1 1 d . . .
W2 W 0.18811(6) 0.24982(3) 0.33137(2) 0.02270(14) Uani 1 1 d . . .
W3 W 0.39484(6) 0.08038(3) 0.21332(2) 0.02638(16) Uani 1 1 d . . .
W4 W 0.57078(6) 0.29019(3) 0.20507(2) 0.02514(15) Uani 1 1 d . . .
W5 W 0.29965(6) 0.71988(3) 0.30976(3) 0.02904(16) Uani 1 1 d . . .
W6 W 0.64039(6) 0.13784(3) 0.17238(3) 0.02740(16) Uani 1 1 d . . .
W7 W 0.36792(6) 0.29847(3) 0.04792(2) 0.02667(15) Uani 1 1 d . . .
W8 W 0.36290(6) 0.34325(3) 0.42445(2) 0.02596(16) Uani 1 1 d . . .
W9 W 0.32391(6) 0.33711(3) 0.16303(2) 0.02405(15) Uani 1 1 d . . .
W10 W 0.14107(6) 0.11245(3) 0.50142(3) 0.02936(16) Uani 1 1 d . . .
W11 W 0.17465(6) 0.60299(3) 0.12011(2) 0.02692(16) Uani 1 1 d . . .
W12 W 0.39396(6) 0.59127(3) 0.26588(3) 0.02791(16) Uani 1 1 d . . .
W13 W 0.62298(6) 0.25484(3) 0.08994(3) 0.02767(16) Uani 1 1 d . . .
W14 W 0.01523(6) 0.18391(3) 0.40178(2) 0.02681(16) Uani 1 1 d . . .
W15 W 0.16166(6) 0.49585(3) 0.29902(3) 0.02912(16) Uani 1 1 d . . .
W16 W -0.04290(6) 0.51538(3) 0.15010(3) 0.02735(16) Uani 1 1 d . . .
W17 W 0.44779(6) 0.04147(3) 0.10594(3) 0.02976(17) Uani 1 1 d . . .
W18 W 0.14794(6) 0.09561(3) 0.33397(3) 0.02624(16) Uani 1 1 d . . .
W19 W 0.46869(6) 0.27405(3) 0.51389(2) 0.02606(15) Uani 1 1 d . . .
W20 W 0.05950(7) 0.62322(3) 0.34227(3) 0.03098(17) Uani 1 1 d . . .
W21 W 0.06161(6) 0.74231(3) 0.16304(3) 0.03153(17) Uani 1 1 d . . .
W22 W 0.00956(6) 0.75120(3) 0.27049(3) 0.03165(17) Uani 1 1 d . . .
W23 W 0.27189(6) 0.02348(3) 0.43382(3) 0.03004(17) Uani 1 1 d . . .
W24 W 0.43326(6) 0.15593(3) 0.02188(3) 0.03189(17) Uani 1 1 d . . .
W25 W 0.42570(6) 0.10702(3) 0.52035(3) 0.02964(17) Uani 1 1 d . . .
W26 W -0.15910(6) 0.65283(3) 0.19422(3) 0.03196(17) Uani 1 1 d . . .
W27 W 0.11196(6) 0.23158(3) 0.09123(3) 0.03044(17) Uani 1 1 d . . .
W28 W 0.35014(6) 0.71270(3) 0.20255(3) 0.03066(17) Uani 1 1 d . . .
W29 W 0.17232(6) 0.09083(3) 0.06352(3) 0.03553(18) Uani 1 1 d . . .
W30 W -0.10764(6) 0.52632(3) 0.26586(3) 0.03237(17) Uani 1 1 d . . .
W31 W 0.13502(12) 0.12740(6) 0.16719(5) 0.0308(3) Uani 0.25 1 d P . .
Cu1 Cu 0.67439(18) 0.17490(10) 0.49037(8) 0.0310(5) Uani 1 1 d . . .
Cu2 Cu 0.56876(17) 0.24539(8) 0.41092(7) 0.0253(4) Uani 1 1 d . . .
Cu3 Cu 0.52487(17) 0.10284(8) 0.41372(7) 0.0265(5) Uani 1 1 d . . .
Cu4 Cu 0.46824(18) 0.29895(8) 0.32223(7) 0.0261(5) Uani 1 1 d . . .
Cu5 Cu 0.41933(16) 0.16467(8) 0.32843(7) 0.0238(4) Uani 1 1 d . . .
Cu6 Cu 0.39238(18) 0.02834(8) 0.32855(8) 0.0310(5) Uani 1 1 d . . .
Cu7 Cu 0.12033(19) 0.27129(10) 0.21253(9) 0.0361(5) Uani 1 1 d . . .
Cu8 Cu 0.33881(17) 0.22673(8) 0.23367(7) 0.0243(4) Uani 1 1 d . . .
Cu9 Cu 0.13502(12) 0.12740(6) 0.16719(5) 0.0308(3) Uani 0.75 1 d P . .
Cu10 Cu 0.21293(16) 0.49344(8) 0.18764(7) 0.0216(4) Uani 1 1 d . . .
Cu11 Cu 0.3014(2) 0.32509(13) 0.61838(10) 0.0489(7) Uani 1 1 d . . .
Cu12 Cu 0.7608(2) 0.13366(12) -0.00010(10) 0.0494(7) Uani 1 1 d . . .
Cu13 Cu 0.4694(3) 0.48049(13) -0.09258(13) 0.0701(10) Uani 1 1 d D A .
Cu14 Cu 0.2668(4) 0.4201(2) -0.04909(19) 0.0459(13) Uani 0.50 1 d PD . .
Cu15 Cu 0.0000 0.5000 0.0000 0.0390(16) Uani 0.50 2 d SPD . .
P1 P 0.3147(3) 0.18142(17) 0.42557(15) 0.0205(9) Uani 1 1 d . . .
P2 P 0.3816(3) 0.19086(17) 0.12947(14) 0.0191(8) Uani 1 1 d . . .
P3 P 0.1155(3) 0.62012(17) 0.23055(15) 0.0214(9) Uani 1 1 d . . .
O1 O 0.6457(9) 0.1710(5) 0.4232(4) 0.027(3) Uani 1 1 d . . .
H1A H 0.7107 0.1664 0.4080 0.033 Uiso 1 1 calc R . .
O2 O 0.3702(9) 0.3378(5) 0.1041(4) 0.023(2) Uani 1 1 d . . .
O3 O 0.0493(9) 0.2372(5) 0.3572(4) 0.031(3) Uani 1 1 d . . .
O4 O 0.5447(9) 0.2294(4) 0.3448(4) 0.027(3) Uani 1 1 d . . .
H4A H 0.6125 0.2231 0.3318 0.032 Uiso 1 1 calc R . .
O5 O 0.2958(9) 0.0982(4) 0.3260(4) 0.024(3) Uani 1 1 d . . .
O6 O 0.0399(8) 0.6724(4) 0.2208(4) 0.019(2) Uani 1 1 d . . .
O7 O 0.4174(9) 0.1740(5) 0.4044(4) 0.027(3) Uani 1 1 d . . .
O8 O 0.2798(9) 0.4091(5) 0.1675(4) 0.028(3) Uani 1 1 d . . .
O9 O 0.1850(9) 0.1902(5) 0.2155(5) 0.033(3) Uani 1 1 d . . .
O10 O 0.6072(9) 0.2932(5) 0.1446(4) 0.031(3) Uani 1 1 d . . .
O11 O 0.4483(9) 0.3466(4) 0.4815(4) 0.023(2) Uani 1 1 d . . .
O12 O 0.1372(10) 0.1684(5) 0.3045(4) 0.035(3) Uani 1 1 d . . .
O13 O 0.1732(9) 0.4687(4) 0.2441(4) 0.023(2) Uani 1 1 d . . .
O14 O 0.2819(9) 0.3042(5) 0.2150(4) 0.028(3) Uani 1 1 d . . .
O15 O 0.3245(9) 0.2415(4) 0.4520(4) 0.020(2) Uani 1 1 d . . .
O16 O 0.1098(8) 0.5805(4) 0.1873(3) 0.018(2) Uani 1 1 d . . .
O17 O 0.2956(10) 0.5504(5) 0.3017(4) 0.029(3) Uani 1 1 d . . .
O18 O 0.4873(9) 0.2697(5) 0.2490(4) 0.027(3) Uani 1 1 d . . .
O19 O 0.5617(10) 0.2525(5) 0.4761(4) 0.034(3) Uani 1 1 d . . .
O20 O 0.4740(10) 0.3538(5) 0.1880(4) 0.032(3) Uani 1 1 d . . .
O21 O 0.5081(9) 0.0984(4) 0.3434(4) 0.027(3) Uani 1 1 d . . .
H21D H 0.5769 0.0974 0.3300 0.032 Uiso 1 1 calc R . .
O22 O 0.2577(9) 0.1713(4) 0.1164(4) 0.030(3) Uani 1 1 d . . .
O23 O 0.2934(9) 0.1302(4) 0.4566(4) 0.024(3) Uani 1 1 d . . .
O24 O 0.3999(10) 0.6616(5) 0.3112(4) 0.033(3) Uani 1 1 d . . .
O25 O 0.2125(8) 0.1795(4) 0.3889(4) 0.019(2) Uani 1 1 d . . .
O26 O 0.0155(9) 0.1198(5) 0.3598(4) 0.027(3) Uani 1 1 d . . .
O27 O 0.5786(10) 0.1986(5) 0.0381(4) 0.035(3) Uani 1 1 d . . .
O28 O 0.3679(10) 0.0320(5) 0.4925(4) 0.029(3) Uani 1 1 d . . .
O29 O 0.3614(10) 0.7530(5) 0.2610(5) 0.040(3) Uani 1 1 d . . .
O30 O -0.1592(9) 0.5989(5) 0.2396(4) 0.028(3) Uani 1 1 d . . .
O31 O 0.4342(9) 0.2130(5) 0.0895(4) 0.030(3) Uani 1 1 d . . .
O32 O 0.3941(10) 0.0276(5) 0.2525(4) 0.033(3) Uani 1 1 d . . .
O33 O 0.3946(10) 0.0423(5) 0.4086(5) 0.035(3) Uani 1 1 d . . .
O34 O 0.0554(10) 0.1862(6) 0.1344(4) 0.038(3) Uani 1 1 d . . .
O35 O 0.2130(9) 0.7505(5) 0.1880(4) 0.029(3) Uani 1 1 d . . .
O36 O 0.5293(10) 0.3092(5) 0.0587(4) 0.030(3) Uani 1 1 d . . .
O37 O 0.1654(10) 0.7556(4) 0.2876(4) 0.029(3) Uani 1 1 d . . .
O38 O -0.0052(10) 0.6883(5) 0.3105(4) 0.031(3) Uani 1 1 d . . .
O39 O 0.4353(9) 0.1935(5) 0.5308(4) 0.026(3) Uani 1 1 d . . .
O40 O 0.0282(9) 0.5589(5) 0.1072(4) 0.027(2) Uiso 1 1 d . . .
O41 O 0.5326(10) 0.1181(5) 0.4853(4) 0.035(3) Uani 1 1 d . . .
O42 O -0.0853(9) 0.5033(5) 0.2081(4) 0.031(3) Uani 1 1 d . . .
O43 O 0.2376(9) 0.6481(4) 0.2446(4) 0.026(3) Uani 1 1 d . . .
O44 O 0.2251(9) 0.2634(5) 0.0533(4) 0.032(3) Uani 1 1 d . . .
O45 O 0.2069(11) 0.6141(5) 0.0685(5) 0.040(3) Uani 1 1 d . . .
O46 O 0.2915(9) 0.6539(5) 0.1558(4) 0.030(3) Uani 1 1 d . . .
O47 O 0.4149(10) 0.0236(5) 0.1600(5) 0.040(3) Uani 1 1 d . . .
O48 O 0.3985(9) 0.2428(5) 0.1652(4) 0.030(3) Uani 1 1 d . . .
O49 O -0.0819(10) 0.5730(5) 0.3200(4) 0.037(3) Uani 1 1 d . . .
O50 O 0.3977(9) 0.1508(5) 0.2447(5) 0.033(3) Uani 1 1 d . . .
O51 O 0.4712(10) 0.3088(5) 0.4005(4) 0.030(3) Uani 1 1 d . . .
O52 O 0.5560(11) 0.3048(5) 0.5597(4) 0.038(3) Uani 1 1 d . . .
O53 O 0.7767(9) 0.1267(5) 0.1914(5) 0.035(3) Uani 1 1 d . . .
O54 O 0.6557(10) 0.1853(5) 0.1221(4) 0.034(3) Uani 1 1 d . . .
O55 O 0.4412(10) 0.6561(5) 0.2292(4) 0.031(3) Uani 1 1 d . . .
O56 O 0.3448(10) 0.5398(5) 0.2207(4) 0.033(3) Uani 1 1 d . . .
O57 O 0.3612(11) 0.7709(5) 0.3525(4) 0.036(3) Uani 1 1 d . . .
O58 O 0.6241(10) 0.2122(5) 0.2034(4) 0.031(3) Uani 1 1 d . . .
O59 O 0.3295(10) 0.2356(4) 0.3177(5) 0.034(3) Uani 1 1 d . . .
O60 O 0.3779(10) 0.4170(5) 0.4108(4) 0.035(3) Uani 1 1 d . . .
O61 O -0.1263(10) 0.1873(6) 0.4013(4) 0.037(3) Uani 1 1 d . . .
O62 O -0.1194(10) 0.5910(5) 0.1588(4) 0.032(3) Uani 1 1 d . . .
O63 O 0.1901(9) 0.2913(5) 0.1325(4) 0.028(3) Uani 1 1 d . . .
O64 O 0.3176(9) 0.2911(5) 0.5312(4) 0.030(3) Uani 1 1 d . . .
O65 O 0.4393(9) 0.1373(4) 0.1480(4) 0.025(3) Uani 1 1 d . . .
O66 O 0.1549(10) 0.0385(5) 0.4715(5) 0.035(3) Uani 1 1 d . . .
O67 O 0.5621(10) 0.0966(5) 0.2122(4) 0.032(3) Uani 1 1 d . . .
O68 O 0.0736(9) 0.5837(5) 0.2681(4) 0.027(3) Uani 1 1 d . . .
O69 O 0.0824(11) 0.0421(5) 0.2962(5) 0.041(3) Uani 1 1 d . . .
O70 O 0.0798(9) 0.2491(5) 0.4420(4) 0.032(3) Uani 1 1 d . . .
O71 O -0.0948(11) 0.7140(5) 0.1583(5) 0.039(3) Uani 1 1 d . . .
O72 O -0.2309(12) 0.4839(6) 0.2720(5) 0.056(4) Uani 1 1 d . . .
O73 O 0.0638(10) 0.4640(5) 0.1569(4) 0.028(3) Uani 1 1 d . . .
O74 O -0.1325(10) 0.7178(5) 0.2405(5) 0.038(3) Uani 1 1 d . . .
O75 O 0.2380(10) 0.5354(5) 0.1328(4) 0.029(3) Uani 1 1 d . . .
O76 O 0.0922(10) 0.6751(5) 0.1300(4) 0.032(3) Uani 1 1 d . . .
O77 O -0.1494(9) 0.4735(6) 0.1167(5) 0.040(3) Uani 1 1 d . . .
O78 O 0.0371(10) 0.7870(5) 0.2173(5) 0.045(4) Uani 1 1 d . . .
O79 O 0.5184(10) 0.5669(5) 0.2848(5) 0.042(4) Uani 1 1 d . . .
O80 O 0.0935(10) 0.1613(6) 0.0506(4) 0.037(3) Uani 1 1 d . . .
O81 O 0.2731(10) 0.1069(6) 0.5391(5) 0.042(3) Uani 1 1 d . . .
O82 O 0.6817(10) 0.3348(5) 0.2331(5) 0.038(3) Uani 1 1 d . . .
O83 O 0.0452(10) 0.1322(6) 0.4465(4) 0.038(3) Uani 1 1 d . . .
O84 O 0.2524(10) 0.3087(5) 0.3752(4) 0.035(3) Uani 1 1 d . . .
O85 O 0.0979(10) 0.3160(5) 0.5236(4) 0.031(3) Uani 1 1 d . . .
O86 O 0.3907(10) 0.2365(5) 0.0053(4) 0.035(3) Uani 1 1 d . . .
O87 O 0.4791(10) 0.0948(6) 0.0590(5) 0.041(3) Uani 1 1 d . . .
O88 O 0.2319(11) 0.3433(5) 0.4580(4) 0.032(3) Uani 1 1 d . . .
O89 O 0.0412(12) 0.6422(6) 0.3962(5) 0.048(4) Uani 1 1 d . . .
O90 O 0.1456(10) 0.2941(5) 0.2888(4) 0.033(3) Uani 1 1 d . . .
O91 O 0.2485(10) 0.0779(5) 0.1903(5) 0.041(4) Uani 1 1 d . . .
O92 O -0.2975(10) 0.6532(6) 0.1774(6) 0.051(4) Uani 1 1 d . . .
O93 O 0.0010(10) 0.4766(5) 0.2914(4) 0.034(3) Uani 1 1 d . . .
O94 O 0.4452(10) 0.7585(5) 0.1794(5) 0.040(3) Uani 1 1 d . . .
O95A O 0.1073(18) 0.4397(9) 0.0070(11) 0.093(9) Uani 0.66 1 d PDU A 1
O95B O 0.1808(15) 0.4685(18) -0.0072(10) 0.093(9) Uani 0.34 1 d PD A 2
O96 O 0.5296(16) 0.4063(6) -0.0709(8) 0.096(7) Uani 1 1 d DU A .
O97 O 0.339(2) 0.3750(16) -0.0862(9) 0.213(16) Uani 1 1 d DU A .
O98 O 0.1975(11) 0.6679(5) 0.3377(5) 0.044(4) Uani 1 1 d . . .
O99 O -0.0019(11) 0.2659(6) 0.0677(6) 0.053(4) Uani 1 1 d . . .
O100 O 0.7524(11) 0.2825(5) 0.0801(5) 0.043(4) Uani 1 1 d . . .
O101 O 0.0412(10) 0.0904(6) 0.5341(5) 0.039(3) Uani 1 1 d . . .
O102 O 0.1041(11) 0.0751(5) 0.1113(4) 0.037(3) Uani 1 1 d . . .
O103 O 0.1632(11) 0.1982(6) 0.5115(5) 0.043(3) Uani 1 1 d . . .
O104 O 0.4695(12) -0.0270(5) 0.0851(6) 0.052(4) Uani 1 1 d . . .
O105 O 0.4941(10) 0.0865(6) 0.5679(5) 0.041(3) Uani 1 1 d . . .
O106 O 0.3458(11) 0.3562(6) 0.0138(5) 0.045(3) Uani 1 1 d . . .
O107 O 0.2835(11) 0.1294(6) 0.0283(5) 0.042(3) Uani 1 1 d . . .
O108 O 0.2943(10) 0.0479(5) 0.0856(5) 0.043(4) Uani 1 1 d . . .
O109 O 0.2438(11) -0.0530(5) 0.4265(6) 0.049(4) Uani 1 1 d . . .
O110 O 0.0993(12) 0.0396(6) 0.0236(5) 0.049(4) Uani 1 1 d . . .
O111 O 0.4480(12) 0.1262(6) -0.0286(5) 0.055(4) Uani 1 1 d . . .
O112 O -0.0277(12) 0.8117(6) 0.2992(5) 0.053(4) Uani 1 1 d . . .
O113 O 0.0591(13) 0.7994(6) 0.1273(5) 0.052(4) Uani 1 1 d . . .
O114 O 0.2018(13) 0.4377(6) 0.3300(4) 0.047(4) Uani 1 1 d . . .
O115 O 0.1312(11) 0.5527(5) 0.3480(4) 0.038(3) Uani 1 1 d . . .
O116 O 0.5984(10) 0.0688(5) 0.1319(5) 0.038(3) Uani 1 1 d . . .
O117 O 0.1728(10) 0.0492(5) 0.3847(5) 0.038(3) Uani 1 1 d . . .
C1 C 0.8114(18) 0.2174(16) 0.5731(8) 0.085(10) Uani 1 1 d . . .
H1B H 0.7931 0.2573 0.5817 0.102 Uiso 1 1 calc R . .
H1C H 0.8466 0.2003 0.5993 0.102 Uiso 1 1 calc R . .
C2 C 0.888(3) 0.2238(16) 0.5429(12) 0.107(12) Uiso 1 1 d . . .
H2A H 0.9334 0.1902 0.5444 0.129 Uiso 1 1 calc R . .
H2B H 0.9372 0.2611 0.5500 0.129 Uiso 1 1 calc R . .
C3 C 0.463(2) 0.4189(9) 0.2943(8) 0.055(6) Uani 1 1 d . . .
H3A H 0.4293 0.4564 0.2974 0.066 Uiso 1 1 calc R . .
H3B H 0.4816 0.4149 0.2646 0.066 Uiso 1 1 calc R . .
C4 C 0.567(2) 0.4206(9) 0.3272(9) 0.062(7) Uani 1 1 d . . .
H4B H 0.5517 0.4321 0.3565 0.075 Uiso 1 1 calc R . .
H4C H 0.6250 0.4499 0.3192 0.075 Uiso 1 1 calc R . .
C5 C 0.317(2) -0.0978(8) 0.3237(11) 0.078(9) Uani 1 1 d . . .
H5A H 0.3139 -0.1058 0.3545 0.094 Uiso 1 1 calc R . .
H5B H 0.2733 -0.1308 0.3057 0.094 Uiso 1 1 calc R . .
C6 C 0.431(2) -0.0940(10) 0.3150(10) 0.067(8) Uani 1 1 d . . .
H6A H 0.4330 -0.0977 0.2834 0.080 Uiso 1 1 calc R . .
H6B H 0.4671 -0.1271 0.3282 0.080 Uiso 1 1 calc R . .
C7 C -0.107(3) 0.2790(13) 0.1944(11) 0.090(9) Uiso 1 1 d . . .
H7A H -0.1761 0.2726 0.2070 0.108 Uiso 1 1 calc R . .
H7B H -0.1246 0.2717 0.1627 0.108 Uiso 1 1 calc R . .
C8 C -0.060(2) 0.3422(12) 0.2038(11) 0.082(9) Uiso 1 1 d . . .
H8A H -0.0987 0.3675 0.1832 0.098 Uiso 1 1 calc R . .
H8B H -0.0716 0.3552 0.2333 0.098 Uiso 1 1 calc R . .
C9 C 0.320(2) 0.2018(11) 0.6243(13) 0.094(12) Uani 1 1 d . . .
H9A H 0.3485 0.1703 0.6420 0.113 Uiso 1 1 calc R . .
H9B H 0.3211 0.1898 0.5936 0.113 Uiso 1 1 calc R . .
C10 C 0.198(3) 0.2069(13) 0.6319(12) 0.090(9) Uiso 1 1 d . . .
H10A H 0.1492 0.1744 0.6150 0.108 Uiso 1 1 calc R . .
H10B H 0.1908 0.2029 0.6628 0.108 Uiso 1 1 calc R . .
C11 C 0.289(3) 0.4502(17) 0.6010(14) 0.121(13) Uiso 1 1 d . . .
H11A H 0.2606 0.4748 0.5777 0.145 Uiso 1 1 calc R . .
H11B H 0.2913 0.4728 0.6289 0.145 Uiso 1 1 calc R . .
C12 C 0.397(3) 0.4381(17) 0.5952(15) 0.129(14) Uani 1 1 d U . .
H12A H 0.4489 0.4725 0.6076 0.155 Uiso 1 1 calc R . .
H12B H 0.4018 0.4346 0.5639 0.155 Uiso 1 1 calc R . .
C13 C 0.7283(17) 0.0231(10) 0.0438(8) 0.053(6) Uani 1 1 d . . .
H13A H 0.7424 -0.0188 0.0398 0.063 Uiso 1 1 calc R . .
H13B H 0.6655 0.0240 0.0603 0.063 Uiso 1 1 calc R . .
C14 C 0.828(3) 0.0580(11) 0.0694(10) 0.082(9) Uani 1 1 d . . .
H14A H 0.8287 0.0520 0.1006 0.098 Uiso 1 1 calc R . .
H14B H 0.8954 0.0445 0.0603 0.098 Uiso 1 1 calc R . .
C15 C 0.763(3) 0.2421(18) -0.0354(15) 0.128(14) Uiso 1 1 d . . .
H15A H 0.8118 0.2722 -0.0478 0.153 Uiso 1 1 calc R . .
H15B H 0.7083 0.2636 -0.0226 0.153 Uiso 1 1 calc R . .
C16 C 0.705(3) 0.2038(17) -0.0710(14) 0.124(14) Uiso 1 1 d . . .
H16A H 0.7503 0.2028 -0.0947 0.149 Uiso 1 1 calc R . .
H16B H 0.6364 0.2203 -0.0819 0.149 Uiso 1 1 calc R . .
C17 C 0.3605(19) 0.5325(11) -0.1687(10) 0.078(10) Uani 1 1 d . . .
H17A H 0.3504 0.5680 -0.1855 0.094 Uiso 1 1 calc R . .
H17B H 0.2910 0.5060 -0.1729 0.094 Uiso 1 1 calc R . .
C18 C 0.4548(18) 0.4994(10) -0.1839(10) 0.067(8) Uani 1 1 d . . .
H18A H 0.4316 0.4813 -0.2134 0.081 Uiso 1 1 calc R . .
H18B H 0.5202 0.5280 -0.1846 0.081 Uiso 1 1 calc R . .
C19 C -0.131(3) 0.2644(16) 0.2946(13) 0.052(11) Uiso 0.50 1 d PD . .
H19D H -0.0805 0.2759 0.3215 0.063 Uiso 0.50 1 calc PR . .
H19E H -0.1041 0.2288 0.2820 0.063 Uiso 0.50 1 calc PR . .
C20 C -0.238(3) 0.2404(19) 0.3104(19) 0.073(15) Uiso 0.50 1 d PD . .
H20D H -0.2216 0.2417 0.3423 0.088 Uiso 0.50 1 calc PR . .
H20E H -0.2887 0.2706 0.3036 0.088 Uiso 0.50 1 calc PR . .
C21 C 0.482(3) 0.3013(17) -0.0851(16) 0.166(18) Uani 1 1 d DU A .
H21A H 0.4196 0.2706 -0.0912 0.249 Uiso 1 1 calc R . .
H21B H 0.5282 0.2924 -0.0588 0.249 Uiso 1 1 calc R . .
H21C H 0.5247 0.3020 -0.1093 0.249 Uiso 1 1 calc R . .
C22 C 0.4386(19) 0.3648(13) -0.078(2) 0.21(2) Uani 1 1 d DU . .
N1 N 0.7003(12) 0.1765(6) 0.5557(5) 0.034(4) Uani 1 1 d . . .
H1D H 0.6428 0.1912 0.5668 0.041 Uiso 1 1 calc R . .
H1E H 0.7049 0.1386 0.5645 0.041 Uiso 1 1 calc R . .
N2 N 0.8259(14) 0.2249(9) 0.4969(6) 0.055(5) Uani 1 1 d . . .
H2C H 0.8670 0.2104 0.4773 0.066 Uiso 1 1 calc R . .
H2D H 0.8165 0.2635 0.4909 0.066 Uiso 1 1 calc R . .
N3 N 0.3801(13) 0.3662(6) 0.3019(6) 0.039(4) Uani 1 1 d . . .
H3C H 0.3347 0.3544 0.2768 0.046 Uiso 1 1 calc R . .
H3D H 0.3380 0.3768 0.3225 0.046 Uiso 1 1 calc R . .
N4 N 0.6041(13) 0.3577(6) 0.3260(5) 0.035(4) Uani 1 1 d U . .
H4D H 0.6508 0.3527 0.3506 0.042 Uiso 1 1 calc R . .
H4E H 0.6399 0.3519 0.3025 0.042 Uiso 1 1 calc R . .
N5 N 0.2703(13) -0.0395(6) 0.3137(6) 0.042(4) Uani 1 1 d . . .
H5C H 0.2144 -0.0345 0.3297 0.050 Uiso 1 1 calc R . .
H5D H 0.2428 -0.0400 0.2850 0.050 Uiso 1 1 calc R . .
N6 N 0.4912(15) -0.0368(7) 0.3328(7) 0.055(5) Uani 1 1 d U . .
H6C H 0.5491 -0.0274 0.3178 0.066 Uiso 1 1 calc R . .
H6D H 0.5185 -0.0402 0.3612 0.066 Uiso 1 1 calc R . .
N7 N -0.0370(12) 0.2365(7) 0.2105(7) 0.050(5) Uani 1 1 d . . .
H7C H -0.0500 0.2025 0.1928 0.060 Uiso 1 1 calc R . .
H7D H -0.0508 0.2270 0.2377 0.060 Uiso 1 1 calc R . .
N8 N 0.0541(14) 0.3487(7) 0.2001(7) 0.052(5) Uani 1 1 d . . .
H8C H 0.0891 0.3785 0.2193 0.063 Uiso 1 1 calc R . .
H8D H 0.0643 0.3592 0.1727 0.063 Uiso 1 1 calc R . .
N9 N 0.3870(15) 0.2536(9) 0.6346(8) 0.072(7) Uani 1 1 d . . .
H9C H 0.4464 0.2538 0.6197 0.086 Uiso 1 1 calc R . .
H9D H 0.4120 0.2564 0.6636 0.086 Uiso 1 1 calc R . .
N10 N 0.1649(13) 0.2644(8) 0.6185(6) 0.047(4) Uani 1 1 d . . .
H10C H 0.1205 0.2782 0.6371 0.056 Uiso 1 1 calc R . .
H10D H 0.1259 0.2598 0.5913 0.056 Uiso 1 1 calc R . .
N11 N 0.2162(16) 0.3949(8) 0.6005(8) 0.067(6) Uani 1 1 d . . .
H11C H 0.1791 0.3866 0.5732 0.080 Uiso 1 1 calc R . .
H11D H 0.1657 0.3997 0.6190 0.080 Uiso 1 1 calc R . .
N12 N 0.4340(17) 0.3830(9) 0.6151(8) 0.067(6) Uiso 1 1 d . . .
H12C H 0.4710 0.3924 0.6423 0.080 Uiso 1 1 calc R . .
H12D H 0.4803 0.3663 0.5986 0.080 Uiso 1 1 calc R . .
N13 N 0.699(2) 0.0476(8) 0.0002(7) 0.077(7) Uani 1 1 d . . .
H13C H 0.6248 0.0445 -0.0067 0.092 Uiso 1 1 calc R . .
H13D H 0.7269 0.0258 -0.0205 0.092 Uiso 1 1 calc R . .
N14 N 0.8235(18) 0.1229(9) 0.0610(7) 0.066(6) Uani 1 1 d . . .
H14C H 0.8928 0.1425 0.0665 0.080 Uiso 1 1 calc R . .
H14D H 0.7813 0.1392 0.0795 0.080 Uiso 1 1 calc R . .
N15 N 0.8245(17) 0.2187(8) -0.0024(7) 0.059(5) Uani 1 1 d . . .
H15C H 0.8217 0.2395 0.0232 0.071 Uiso 1 1 calc R . .
H15D H 0.8961 0.2205 -0.0073 0.071 Uiso 1 1 calc R . .
N16 N 0.6781(19) 0.1426(9) -0.0581(7) 0.075(7) Uani 1 1 d . . .
H16C H 0.6970 0.1158 -0.0780 0.089 Uiso 1 1 calc R . .
H16D H 0.6043 0.1353 -0.0571 0.089 Uiso 1 1 calc R . .
N17 N 0.3929(18) 0.5504(9) -0.1215(8) 0.073(6) Uiso 1 1 d . . .
H17C H 0.3323 0.5570 -0.1087 0.087 Uiso 1 1 calc R . .
H17D H 0.4402 0.5846 -0.1183 0.087 Uiso 1 1 calc R . .
N18 N 0.4826(13) 0.4517(7) -0.1534(8) 0.064(7) Uani 1 1 d . . .
H18C H 0.5526 0.4429 -0.1551 0.077 Uiso 1 1 calc R . .
H18D H 0.4358 0.4177 -0.1610 0.077 Uiso 1 1 calc R . .
N19 N -0.1055(19) 0.3101(8) 0.2661(8) 0.015(5) Uani 0.50 1 d PDU . .
N20 N -0.299(3) 0.1845(16) 0.2982(11) 0.060(11) Uani 0.50 1 d PDU . .
H20A H -0.3604 0.1813 0.3116 0.090 Uiso 0.50 1 calc PR . .
H20B H -0.2583 0.1548 0.3060 0.090 Uiso 0.50 1 calc PR . .
H20C H -0.3192 0.1816 0.2691 0.090 Uiso 0.50 1 calc PR . .
O1W O 0.6339(13) 0.0355(7) 0.4239(6) 0.064(5) Uani 1 1 d . . .
O2W O 0.7452(10) 0.3120(6) 0.4147(5) 0.041(3) Uani 1 1 d . . .
O3W O 0.8177(16) 0.0793(8) 0.4735(7) 0.086(6) Uiso 1 1 d . . .
O4W O 0.0040(13) 0.0875(7) 0.2020(6) 0.064(5) Uani 1 1 d . . .
O5W O 0.2875(13) 0.3458(7) 0.6968(5) 0.060(4) Uani 1 1 d . . .
O6W O 0.924(2) 0.0981(11) -0.0424(10) 0.131(9) Uiso 1 1 d . . .
O7W O 0.6527(13) 0.5276(7) -0.0772(6) 0.060(4) Uani 1 1 d . . .
O8WA O 0.462(2) 0.5048(14) -0.0290(5) 0.065(7) Uani 0.56 1 d PD . .
O8WB O 0.385(2) 0.4883(12) -0.0479(14) 0.065(7) Uani 0.44 1 d PD A .
O9W O 0.1255(12) 0.3595(8) -0.0546(9) 0.122(9) Uani 1 1 d D A .
O10W O -0.094(3) 0.4298(15) 0.0306(15) 0.27(2) Uiso 1 1 d D A .
O11W O 0.6576(15) 0.3946(8) 0.0170(8) 0.089(7) Uani 1 1 d . . .
O12W O -0.229(2) -0.0551(12) 0.2369(10) 0.045(7) Uiso 0.50 1 d P . .
O13W O 0.065(2) 0.0052(11) 0.5963(9) 0.126(9) Uiso 1 1 d . . .
O14W O 0.349(2) 0.2331(13) 0.7434(13) 0.186(16) Uani 1 1 d . . .
O15W O 0.035(3) 0.3730(16) 0.3932(15) 0.225(17) Uani 1 1 d U . .
O16W O 0.492(4) -0.0910(17) 0.1879(15) 0.105(14) Uani 0.50 1 d PU . .
O17W O -0.123(4) 0.3656(18) 0.3186(15) 0.097(13) Uiso 0.50 1 d P . .
O18W O 1.086(4) 0.2014(18) -0.0360(14) 0.240(18) Uani 1 1 d U . .
O19W O 0.373(3) 0.1215(18) -0.1204(15) 0.096(13) Uiso 0.50 1 d P . .
O20W O 0.160(3) -0.0539(14) 0.1340(14) 0.214(16) Uani 1 1 d U . .

loop_
_atom_site_aniso_label
_atom_site_aniso_U_11
_atom_site_aniso_U_22
_atom_site_aniso_U_33
_atom_site_aniso_U_23
_atom_site_aniso_U_13
_atom_site_aniso_U_12
W1 0.0273(4) 0.0335(3) 0.0225(4) 0.0031(3) 0.0054(3) 0.0112(3)
W2 0.0260(4) 0.0243(3) 0.0200(3) 0.0056(3) 0.0041(3) 0.0100(3)
W3 0.0301(4) 0.0216(3) 0.0283(4) 0.0009(3) 0.0046(3) 0.0060(3)
W4 0.0237(4) 0.0260(3) 0.0249(4) -0.0003(3) 0.0005(3) 0.0031(3)
W5 0.0299(4) 0.0224(3) 0.0338(4) -0.0024(3) -0.0007(3) 0.0060(3)
W6 0.0217(4) 0.0292(3) 0.0318(4) -0.0012(3) 0.0020(3) 0.0088(3)
W7 0.0247(4) 0.0359(3) 0.0208(4) 0.0049(3) 0.0035(3) 0.0080(3)
W8 0.0348(4) 0.0211(3) 0.0241(4) 0.0031(3) 0.0071(3) 0.0084(3)
W9 0.0248(4) 0.0234(3) 0.0256(4) 0.0031(3) 0.0047(3) 0.0078(3)
W10 0.0246(4) 0.0362(3) 0.0290(4) 0.0119(3) 0.0065(3) 0.0038(3)
W11 0.0294(4) 0.0285(3) 0.0246(4) 0.0062(3) 0.0055(3) 0.0073(3)
W12 0.0250(4) 0.0248(3) 0.0334(4) -0.0016(3) -0.0014(3) 0.0081(3)
W13 0.0218(4) 0.0358(3) 0.0268(4) 0.0015(3) 0.0068(3) 0.0052(3)
W14 0.0197(3) 0.0368(3) 0.0257(4) 0.0059(3) 0.0042(3) 0.0083(3)
W15 0.0384(4) 0.0253(3) 0.0251(4) 0.0048(3) 0.0044(3) 0.0088(3)
W16 0.0236(4) 0.0300(3) 0.0275(4) 0.0002(3) -0.0001(3) 0.0029(3)
W17 0.0296(4) 0.0262(3) 0.0335(4) -0.0075(3) 0.0053(3) 0.0051(3)
W18 0.0246(4) 0.0237(3) 0.0302(4) 0.0018(3) 0.0027(3) 0.0027(3)
W19 0.0258(4) 0.0303(3) 0.0228(4) 0.0027(3) 0.0033(3) 0.0063(3)
W20 0.0381(4) 0.0314(3) 0.0259(4) 0.0012(3) 0.0087(3) 0.0094(3)
W21 0.0369(4) 0.0269(3) 0.0334(4) 0.0100(3) 0.0048(4) 0.0123(3)
W22 0.0330(4) 0.0277(3) 0.0366(5) 0.0002(3) 0.0052(4) 0.0141(3)
W23 0.0306(4) 0.0222(3) 0.0387(5) 0.0096(3) 0.0063(4) 0.0042(3)
W24 0.0298(4) 0.0431(4) 0.0231(4) -0.0059(3) 0.0048(3) 0.0070(3)
W25 0.0255(4) 0.0340(3) 0.0312(4) 0.0140(3) 0.0029(3) 0.0078(3)
W26 0.0233(4) 0.0373(4) 0.0361(5) 0.0022(3) 0.0006(3) 0.0115(3)
W27 0.0201(4) 0.0412(4) 0.0289(4) -0.0014(3) -0.0025(3) 0.0068(3)
W28 0.0282(4) 0.0263(3) 0.0375(5) 0.0052(3) 0.0057(3) 0.0005(3)
W29 0.0264(4) 0.0408(4) 0.0353(5) -0.0101(3) -0.0031(4) -0.0014(3)
W30 0.0303(4) 0.0357(4) 0.0321(4) 0.0042(3) 0.0099(4) 0.0003(3)
W31 0.0269(8) 0.0317(7) 0.0337(9) -0.0029(6) 0.0051(7) 0.0030(6)
Cu1 0.0259(11) 0.0376(11) 0.0295(13) 0.0054(10) 0.0030(10) 0.0029(9)
Cu2 0.0276(11) 0.0253(9) 0.0248(12) 0.0045(8) 0.0063(9) 0.0066(8)
Cu3 0.0255(11) 0.0240(9) 0.0307(12) 0.0071(8) 0.0021(10) 0.0060(8)
Cu4 0.0318(12) 0.0183(8) 0.0280(12) 0.0035(8) 0.0032(10) 0.0027(8)
Cu5 0.0230(10) 0.0191(8) 0.0297(12) 0.0040(8) 0.0014(9) 0.0062(8)
Cu6 0.0343(12) 0.0181(9) 0.0412(14) 0.0031(9) 0.0043(11) 0.0063(8)
Cu7 0.0308(12) 0.0357(11) 0.0428(15) 0.0063(10) 0.0063(11) 0.0059(10)
Cu8 0.0245(11) 0.0224(9) 0.0261(12) 0.0008(8) 0.0015(9) 0.0057(8)
Cu9 0.0269(8) 0.0317(7) 0.0337(9) -0.0029(6) 0.0051(7) 0.0030(6)
Cu10 0.0229(10) 0.0211(8) 0.0204(11) 0.0005(8) -0.0006(9) 0.0056(8)
Cu11 0.0365(15) 0.0658(17) 0.0425(17) -0.0021(13) -0.0004(13) 0.0058(13)
Cu12 0.0523(17) 0.0467(14) 0.0426(17) 0.0004(12) -0.0081(14) -0.0077(12)
Cu13 0.064(2) 0.0507(16) 0.104(3) -0.0012(17) 0.048(2) 0.0029(14)
Cu14 0.043(3) 0.051(3) 0.044(3) 0.005(2) 0.005(3) 0.010(2)
Cu15 0.044(4) 0.029(3) 0.045(4) 0.006(3) 0.006(3) 0.009(3)
P1 0.017(2) 0.0238(18) 0.021(2) 0.0059(16) 0.0014(18) 0.0049(16)
P2 0.014(2) 0.0256(18) 0.016(2) -0.0040(16) -0.0003(17) 0.0016(15)
P3 0.020(2) 0.0236(18) 0.021(2) 0.0017(17) -0.0014(18) 0.0086(16)
O1 0.017(6) 0.028(5) 0.037(8) -0.005(5) 0.009(5) 0.003(5)
O2 0.021(6) 0.028(5) 0.019(6) 0.010(5) -0.008(5) 0.007(5)
O3 0.026(7) 0.037(6) 0.034(8) -0.001(6) 0.008(6) 0.014(5)
O4 0.027(6) 0.021(5) 0.039(8) 0.005(5) 0.021(6) 0.012(5)
O5 0.026(6) 0.015(5) 0.029(7) 0.001(5) -0.008(5) 0.008(4)
O6 0.012(5) 0.030(5) 0.015(6) 0.004(4) -0.001(4) 0.006(4)
O7 0.025(6) 0.031(6) 0.026(7) 0.011(5) 0.001(5) 0.013(5)
O8 0.022(6) 0.035(6) 0.027(7) 0.002(5) -0.002(5) 0.011(5)
O9 0.018(6) 0.031(6) 0.050(9) -0.008(6) 0.002(6) 0.009(5)
O10 0.019(6) 0.041(6) 0.032(8) 0.001(6) 0.003(6) 0.003(5)
O11 0.038(7) 0.015(5) 0.016(6) 0.002(4) 0.003(5) 0.002(4)
O12 0.034(7) 0.034(6) 0.041(8) 0.007(6) 0.016(6) 0.005(5)
O13 0.028(6) 0.026(5) 0.018(6) 0.007(5) 0.006(5) 0.010(5)
O14 0.024(6) 0.038(6) 0.026(7) 0.004(5) 0.006(5) 0.014(5)
O15 0.019(6) 0.023(5) 0.015(6) 0.001(4) -0.007(5) 0.001(4)
O16 0.016(5) 0.027(5) 0.011(5) 0.001(4) -0.005(4) 0.006(4)
O17 0.037(7) 0.023(5) 0.026(7) -0.003(5) -0.002(6) 0.007(5)
O18 0.030(7) 0.029(6) 0.020(6) 0.004(5) -0.002(5) 0.009(5)
O19 0.026(7) 0.039(6) 0.037(8) -0.003(6) 0.007(6) 0.003(5)
O20 0.032(7) 0.026(5) 0.041(8) 0.002(5) 0.015(6) 0.004(5)
O21 0.030(7) 0.020(5) 0.032(7) 0.011(5) 0.001(6) 0.010(5)
O22 0.027(7) 0.018(5) 0.042(8) -0.010(5) 0.004(6) 0.002(5)
O23 0.027(6) 0.018(5) 0.029(7) 0.009(5) 0.013(5) 0.005(4)
O24 0.036(7) 0.030(6) 0.032(8) 0.001(5) -0.002(6) 0.011(5)
O25 0.013(5) 0.024(5) 0.016(6) -0.002(4) -0.004(5) -0.004(4)
O26 0.017(6) 0.034(6) 0.026(7) 0.008(5) -0.006(5) 0.000(5)
O27 0.036(7) 0.035(6) 0.039(8) -0.011(6) 0.022(6) 0.005(5)
O28 0.033(7) 0.024(5) 0.032(7) 0.007(5) 0.007(6) 0.006(5)
O29 0.029(7) 0.023(6) 0.066(10) -0.010(6) 0.007(7) -0.001(5)
O30 0.026(6) 0.038(6) 0.019(6) -0.006(5) -0.001(5) 0.008(5)
O31 0.018(6) 0.044(7) 0.026(7) -0.010(6) -0.006(5) 0.005(5)
O32 0.041(7) 0.024(5) 0.039(8) 0.001(5) 0.019(6) 0.009(5)
O33 0.041(8) 0.019(5) 0.046(9) 0.001(5) 0.009(7) -0.001(5)
O34 0.031(7) 0.058(8) 0.023(7) 0.001(6) -0.009(6) 0.005(6)
O35 0.029(7) 0.023(5) 0.033(7) 0.005(5) -0.003(6) 0.002(5)
O36 0.029(7) 0.036(6) 0.026(7) 0.004(5) 0.004(6) 0.005(5)
O37 0.037(7) 0.018(5) 0.030(7) 0.000(5) 0.003(6) 0.005(5)
O38 0.028(7) 0.049(7) 0.020(7) 0.009(6) 0.000(5) 0.022(6)
O39 0.017(6) 0.037(6) 0.022(7) 0.017(5) -0.011(5) 0.007(5)
O41 0.026(7) 0.044(7) 0.034(8) 0.017(6) -0.007(6) 0.002(6)
O42 0.025(6) 0.035(6) 0.035(8) 0.007(6) -0.003(6) 0.014(5)
O43 0.025(6) 0.022(5) 0.032(7) -0.006(5) 0.000(5) 0.010(5)
O44 0.018(6) 0.052(7) 0.025(7) -0.008(6) -0.003(5) 0.010(5)
O45 0.050(9) 0.039(7) 0.033(8) 0.004(6) 0.000(7) 0.015(6)
O46 0.029(7) 0.027(6) 0.037(8) 0.005(5) 0.005(6) 0.019(5)
O47 0.030(7) 0.031(6) 0.057(10) -0.012(6) 0.006(7) 0.006(5)
O48 0.025(7) 0.034(6) 0.030(7) -0.006(5) 0.003(6) 0.004(5)
O49 0.037(7) 0.042(7) 0.036(8) 0.002(6) 0.017(6) 0.007(6)
O50 0.022(6) 0.025(5) 0.052(9) 0.004(6) 0.001(6) 0.008(5)
O51 0.034(7) 0.027(5) 0.029(7) 0.002(5) 0.001(6) 0.003(5)
O52 0.049(8) 0.036(6) 0.028(8) -0.001(6) 0.003(7) 0.005(6)
O53 0.015(6) 0.031(6) 0.059(10) -0.007(6) 0.001(6) 0.009(5)
O54 0.025(7) 0.045(7) 0.030(8) -0.004(6) -0.008(6) 0.008(6)
O55 0.037(7) 0.034(6) 0.023(7) 0.001(5) 0.003(6) 0.013(5)
O56 0.034(7) 0.033(6) 0.031(8) -0.003(5) -0.007(6) 0.015(5)
O57 0.043(8) 0.034(6) 0.029(8) -0.002(6) -0.010(6) 0.015(6)
O58 0.030(7) 0.044(7) 0.021(7) 0.000(5) 0.004(6) 0.009(5)
O59 0.044(8) 0.011(5) 0.048(9) 0.003(5) 0.010(7) 0.008(5)
O60 0.039(7) 0.037(6) 0.031(8) 0.012(6) 0.007(6) 0.012(6)
O61 0.024(7) 0.062(8) 0.021(7) -0.002(6) -0.010(6) 0.005(6)
O62 0.027(7) 0.039(6) 0.026(7) 0.004(5) -0.015(6) 0.001(5)
O63 0.024(6) 0.039(6) 0.023(7) 0.013(5) 0.004(5) 0.011(5)
O64 0.026(7) 0.035(6) 0.026(7) 0.001(5) -0.016(5) 0.013(5)
O65 0.024(6) 0.021(5) 0.029(7) 0.004(5) -0.004(5) 0.003(5)
O66 0.032(7) 0.019(5) 0.054(9) 0.009(5) 0.003(7) -0.003(5)
O67 0.029(7) 0.033(6) 0.030(7) -0.005(5) -0.002(6) 0.002(5)
O68 0.022(6) 0.029(5) 0.032(7) 0.006(5) 0.009(5) 0.007(5)
O69 0.035(8) 0.035(6) 0.050(10) 0.007(6) -0.008(7) 0.002(6)
O70 0.029(7) 0.052(7) 0.023(7) 0.018(6) 0.010(6) 0.023(6)
O71 0.047(8) 0.036(6) 0.039(8) 0.012(6) 0.007(7) 0.029(6)
O72 0.055(10) 0.047(8) 0.068(12) -0.001(8) 0.040(9) -0.016(7)
O73 0.031(7) 0.034(6) 0.018(6) 0.006(5) -0.005(5) 0.010(5)
O74 0.040(8) 0.033(6) 0.047(9) -0.006(6) 0.023(7) 0.018(6)
O75 0.034(7) 0.026(5) 0.026(7) 0.006(5) 0.006(6) 0.000(5)
O76 0.031(7) 0.038(6) 0.026(7) 0.007(5) -0.004(6) 0.002(5)
O77 0.015(6) 0.047(7) 0.055(10) -0.005(7) 0.001(6) -0.002(5)
O78 0.030(7) 0.020(5) 0.087(12) 0.003(7) 0.008(8) 0.005(5)
O79 0.031(7) 0.026(6) 0.066(11) -0.008(6) -0.007(7) 0.013(5)
O80 0.019(6) 0.056(8) 0.031(8) 0.016(6) -0.018(6) 0.000(6)
O81 0.032(7) 0.049(7) 0.048(9) 0.021(7) 0.008(7) 0.013(6)
O82 0.021(7) 0.043(7) 0.051(9) 0.007(6) 0.001(6) 0.005(6)
O83 0.032(7) 0.048(7) 0.034(8) -0.001(6) 0.015(6) 0.000(6)
O84 0.039(7) 0.028(6) 0.041(8) 0.002(6) 0.012(6) 0.013(5)
O85 0.026(7) 0.046(7) 0.020(7) -0.005(5) -0.003(5) 0.008(5)
O86 0.027(7) 0.045(7) 0.035(8) -0.003(6) 0.002(6) 0.014(6)
O87 0.026(7) 0.058(8) 0.037(9) -0.007(7) -0.010(6) 0.014(6)
O88 0.056(8) 0.022(5) 0.024(7) -0.002(5) 0.017(6) 0.015(5)
O89 0.064(10) 0.036(7) 0.048(10) -0.009(7) 0.022(8) 0.010(7)
O90 0.042(8) 0.030(6) 0.025(7) 0.002(5) -0.010(6) 0.011(5)
O91 0.020(7) 0.032(6) 0.070(11) -0.002(7) 0.009(7) 0.001(5)
O92 0.017(7) 0.044(7) 0.094(14) 0.007(8) 0.005(8) 0.005(6)
O93 0.042(8) 0.019(5) 0.043(8) 0.008(5) 0.014(7) 0.003(5)
O94 0.033(7) 0.034(6) 0.051(9) 0.006(6) 0.002(7) -0.005(6)
O95A 0.10(2) 0.037(11) 0.16(3) 0.016(14) 0.079(18) 0.016(12)
O95B 0.10(2) 0.037(11) 0.16(3) 0.016(14) 0.079(18) 0.016(12)
O96 0.098(13) 0.069(10) 0.129(16) 0.020(11) 0.050(12) 0.000(10)
O97 0.14(2) 0.30(3) 0.18(3) 0.04(3) -0.06(2) 0.06(2)
O98 0.041(8) 0.036(7) 0.060(10) -0.003(7) 0.008(7) 0.021(6)
O99 0.037(8) 0.057(9) 0.065(12) -0.002(8) 0.005(8) 0.011(7)
O100 0.047(8) 0.039(7) 0.050(9) 0.008(6) 0.029(7) 0.010(6)
O101 0.025(7) 0.057(8) 0.038(8) 0.018(7) 0.010(6) 0.003(6)
O102 0.039(8) 0.044(7) 0.029(8) 0.001(6) 0.012(6) 0.003(6)
O103 0.035(8) 0.045(7) 0.051(10) -0.001(7) 0.013(7) 0.009(6)
O104 0.051(9) 0.026(6) 0.083(12) -0.020(7) 0.029(9) 0.004(6)
O105 0.031(7) 0.043(7) 0.051(10) 0.021(7) 0.005(7) 0.011(6)
O106 0.045(9) 0.059(8) 0.030(8) 0.014(7) 0.000(7) 0.000(7)
O107 0.035(8) 0.040(7) 0.050(10) -0.002(6) 0.004(7) 0.008(6)
O108 0.017(6) 0.040(7) 0.070(11) -0.007(7) 0.008(7) -0.003(5)
O109 0.048(9) 0.023(6) 0.078(12) 0.011(7) 0.015(8) -0.002(6)
O110 0.047(9) 0.056(8) 0.037(9) -0.011(7) -0.009(7) 0.000(7)
O111 0.052(9) 0.060(9) 0.055(11) -0.010(8) 0.021(8) 0.009(7)
O112 0.054(9) 0.041(7) 0.065(11) -0.020(7) 0.009(8) 0.023(7)
O113 0.071(11) 0.039(7) 0.052(10) 0.008(7) 0.016(8) 0.023(7)
O114 0.071(10) 0.053(8) 0.019(7) 0.011(6) -0.007(7) 0.026(8)
O115 0.048(8) 0.039(7) 0.035(8) 0.005(6) 0.022(7) 0.019(6)
O116 0.042(8) 0.021(5) 0.053(9) -0.009(6) 0.019(7) 0.003(5)
O117 0.043(8) 0.019(5) 0.053(9) -0.002(6) 0.023(7) -0.003(5)
C1 0.022(12) 0.19(3) 0.030(14) 0.005(17) -0.018(11) -0.021(16)
C3 0.085(18) 0.045(11) 0.039(13) 0.014(10) 0.021(13) -0.004(12)
C4 0.085(19) 0.037(11) 0.060(17) -0.016(11) 0.018(15) -0.024(11)
C5 0.10(2) 0.018(9) 0.12(3) 0.002(12) 0.04(2) 0.008(11)
C6 0.068(17) 0.052(13) 0.08(2) 0.003(13) -0.012(15) 0.039(13)
C9 0.064(19) 0.045(14) 0.17(4) 0.026(18) 0.00(2) 0.009(13)
C12 0.11(2) 0.13(3) 0.16(3) 0.01(2) 0.08(2) 0.00(2)
C13 0.029(12) 0.068(14) 0.055(16) -0.003(12) -0.016(11) 0.002(10)
C14 0.09(2) 0.070(17) 0.08(2) 0.034(16) -0.001(18) -0.005(16)
C17 0.042(14) 0.062(15) 0.13(3) -0.054(17) 0.027(16) -0.013(11)
C18 0.031(12) 0.051(13) 0.13(3) -0.001(15) 0.032(15) 0.004(10)
C21 0.14(3) 0.20(3) 0.17(3) 0.01(3) 0.03(3) 0.08(3)
C22 0.25(4) 0.16(3) 0.23(4) 0.03(3) 0.01(3) 0.07(3)
N1 0.036(9) 0.031(7) 0.040(10) 0.015(7) 0.011(8) 0.009(7)
N2 0.034(10) 0.087(14) 0.037(11) 0.002(10) 0.002(9) -0.021(9)
N3 0.056(11) 0.025(7) 0.043(10) 0.010(7) 0.022(9) 0.024(7)
N4 0.040(7) 0.035(6) 0.028(7) -0.001(6) 0.004(6) -0.005(6)
N5 0.033(9) 0.027(7) 0.066(13) 0.007(8) 0.000(9) 0.012(7)
N6 0.068(12) 0.029(8) 0.073(14) 0.007(8) 0.019(11) 0.018(8)
N7 0.020(8) 0.046(9) 0.083(16) 0.016(10) 0.009(9) -0.003(7)
N8 0.044(11) 0.034(8) 0.081(16) 0.012(9) 0.010(10) 0.009(8)
N9 0.043(11) 0.098(16) 0.090(18) 0.060(14) 0.029(12) 0.034(11)
N10 0.031(9) 0.061(11) 0.047(12) 0.000(9) -0.003(8) 0.010(8)
N11 0.058(13) 0.043(10) 0.090(18) -0.004(11) -0.015(12) -0.008(9)
N13 0.12(2) 0.052(11) 0.041(13) 0.025(10) -0.036(13) -0.014(12)
N14 0.073(15) 0.067(13) 0.052(14) 0.007(11) -0.013(12) 0.004(11)
N15 0.062(13) 0.072(13) 0.038(12) 0.020(10) -0.012(10) -0.010(10)
N16 0.098(18) 0.058(12) 0.055(15) 0.007(11) -0.037(13) 0.005(12)
N18 0.022(9) 0.037(9) 0.13(2) -0.032(11) 0.029(11) -0.009(7)
N19 0.017(9) 0.002(7) 0.024(9) -0.001(7) -0.005(7) 0.005(6)
N20 0.042(18) 0.13(3) 0.019(16) 0.005(18) 0.003(14) 0.058(19)
O1W 0.047(10) 0.057(9) 0.085(14) 0.008(9) -0.011(9) 0.012(8)
O2W 0.023(7) 0.067(9) 0.038(8) 0.028(7) 0.007(6) 0.013(6)
O4W 0.056(10) 0.070(10) 0.062(12) 0.003(9) -0.020(9) 0.022(9)
O5W 0.054(10) 0.075(10) 0.044(10) -0.022(8) 0.004(8) -0.006(8)
O7W 0.067(11) 0.060(9) 0.052(11) -0.009(8) -0.005(9) 0.024(8)
O8WA 0.041(15) 0.080(16) 0.07(2) -0.019(14) 0.023(14) -0.007(13)
O8WB 0.041(15) 0.080(16) 0.07(2) -0.019(14) 0.023(14) -0.007(13)
O9W 0.104(18) 0.14(2) 0.12(2) 0.023(17) -0.039(15) 0.064(16)
O11W 0.073(13) 0.071(12) 0.13(2) 0.018(12) 0.022(13) 0.017(10)
O14W 0.080(18) 0.16(3) 0.28(4) -0.07(3) -0.07(2) -0.020(17)
O15W 0.22(3) 0.19(3) 0.28(4) 0.03(3) 0.03(3) 0.08(3)
O16W 0.18(4) 0.07(2) 0.08(3) 0.04(2) 0.05(3) 0.03(2)
O18W 0.30(3) 0.23(3) 0.18(3) -0.01(3) 0.03(3) 0.03(3)
O20W 0.24(3) 0.13(2) 0.25(3) 0.04(2) -0.02(3) -0.03(2)

loop_
_atom_type_symbol
_atom_type_description
_atom_type_scat_dispersion_real
_atom_type_scat_dispersion_imag
_atom_type_scat_source
C C 0.0033 0.0016 'International Tables Vol C Tables 4.2.6.8 and 6.1.1.4'
H H 0.0000 0.0000 'International Tables Vol C Tables 4.2.6.8 and 6.1.1.4'
N N 0.0061 0.0033 'International Tables Vol C Tables 4.2.6.8 and 6.1.1.4'
O O 0.0106 0.0060 'International Tables Vol C Tables 4.2.6.8 and 6.1.1.4'
P P 0.1023 0.0942 'International Tables Vol C Tables 4.2.6.8 and 6.1.1.4'
Cu Cu 0.3201 1.2651 'International Tables Vol C Tables 4.2.6.8 and 6.1.1.4'
W W -0.8490 6.8722 'International Tables Vol C Tables 4.2.6.8 and 6.1.1.4'

loop_
_geom_angle_atom_site_label_1
_geom_angle_atom_site_label_2
_geom_angle_atom_site_label_3
_geom_angle
_geom_angle_site_symmetry_1
_geom_angle_site_symmetry_3
O85 W1 O64 101.1(5) . .
O85 W1 O88 101.4(5) . .
O64 W1 O88 92.3(6) . .
O85 W1 O103 101.7(6) . .
O64 W1 O103 88.0(6) . .
O88 W1 O103 156.4(5) . .
O85 W1 O70 101.1(5) . .
O64 W1 O70 157.5(5) . .
O88 W1 O70 86.8(5) . .
O103 W1 O70 84.0(6) . .
O85 W1 O15 172.4(5) . .
O64 W1 O15 73.9(4) . .
O88 W1 O15 73.5(4) . .
O103 W1 O15 84.0(4) . .
O70 W1 O15 84.3(4) . .
O90 W2 O84 101.4(5) . .
O90 W2 O59 100.4(6) . .
O84 W2 O59 90.8(5) . .
O90 W2 O3 99.5(6) . .
O84 W2 O3 93.0(5) . .
O59 W2 O3 158.6(5) . .
O90 W2 O12 101.0(6) . .
O84 W2 O12 157.6(5) . .
O59 W2 O12 86.0(5) . .
O3 W2 O12 82.5(5) . .
O90 W2 O25 169.5(5) . .
O84 W2 O25 84.9(4) . .
O59 W2 O25 87.8(4) . .
O3 W2 O25 71.5(4) . .
O12 W2 O25 72.9(5) . .
O32 W3 O50 103.4(6) . .
O32 W3 O91 103.7(6) . .
O50 W3 O91 94.8(5) . .
O32 W3 O67 99.5(5) . .
O50 W3 O67 89.9(5) . .
O91 W3 O67 154.6(6) . .
O32 W3 O47 98.2(5) . .
O50 W3 O47 157.1(6) . .
O91 W3 O47 87.4(5) . .
O67 W3 O47 79.0(5) . .
O32 W3 O65 162.0(4) . .
O50 W3 O65 89.9(5) . .
O91 W3 O65 87.0(5) . .
O67 W3 O65 68.1(4) . .
O47 W3 O65 67.3(4) . .
O82 W4 O18 102.3(6) . .
O82 W4 O58 102.6(5) . .
O18 W4 O58 91.8(5) . .
O82 W4 O10 101.0(6) . .
O18 W4 O10 156.7(5) . .
O58 W4 O10 84.4(5) . .
O82 W4 O20 98.9(5) . .
O18 W4 O20 90.2(5) . .
O58 W4 O20 157.4(5) . .
O10 W4 O20 84.9(5) . .
O82 W4 O48 170.2(5) . .
O18 W4 O48 76.9(5) . .
O58 W4 O48 87.2(5) . .
O10 W4 O48 80.0(4) . .
O20 W4 O48 71.4(4) . .
O57 W5 O24 102.2(5) . .
O57 W5 O29 101.5(6) . .
O24 W5 O29 89.2(5) . .
O57 W5 O98 102.8(6) . .
O24 W5 O98 91.3(5) . .
O29 W5 O98 155.0(6) . .
O57 W5 O37 102.9(5) . .
O24 W5 O37 154.9(5) . .
O29 W5 O37 86.0(5) . .
O98 W5 O37 83.1(5) . .
O57 W5 O43 171.9(5) . .
O24 W5 O43 72.8(5) . .
O29 W5 O43 72.4(5) . .
O98 W5 O43 83.9(5) . .
O37 W5 O43 82.3(4) . .
O53 W6 O67 101.9(6) . .
O53 W6 O58 101.9(5) . .
O67 W6 O58 88.8(5) . .
O53 W6 O116 100.7(5) . .
O67 W6 O116 87.7(5) . .
O58 W6 O116 157.3(5) . .
O53 W6 O54 103.1(6) . .
O67 W6 O54 155.0(5) . .
O58 W6 O54 86.3(5) . .
O116 W6 O54 87.4(5) . .
O53 W6 O65 171.1(5) . .
O67 W6 O65 71.3(5) . .
O58 W6 O65 83.9(4) . .
O116 W6 O65 73.8(5) . .
O54 W6 O65 83.8(4) . .
O106 W7 O44 104.0(6) . .
O106 W7 O2 101.7(6) . .
O44 W7 O2 87.6(5) . .
O106 W7 O86 99.7(6) . .
O44 W7 O86 92.8(5) . .
O2 W7 O86 157.9(5) . .
O106 W7 O36 99.6(6) . .
O44 W7 O36 156.4(5) . .
O2 W7 O36 87.0(5) . .
O86 W7 O36 83.8(5) . .
O106 W7 O31 168.2(5) . .
O44 W7 O31 85.7(5) . .
O2 W7 O31 85.2(4) . .
O86 W7 O31 72.8(5) . .
O36 W7 O31 70.9(4) . .
O60 W8 O51 104.8(5) . .
O60 W8 O11 102.3(5) . .
O51 W8 O11 90.7(5) . .
O60 W8 O84 100.0(6) . .
O51 W8 O84 90.3(5) . .
O11 W8 O84 156.6(5) . .
O60 W8 O88 100.7(5) . .
O51 W8 O88 154.5(5) . .
O11 W8 O88 84.4(5) . .
O84 W8 O88 84.7(5) . .
O60 W8 O15 171.8(5) . .
O51 W8 O15 83.1(4) . .
O11 W8 O15 75.0(4) . .
O84 W8 O15 81.9(4) . .
O88 W8 O15 71.4(4) . .
O8 W9 O20 100.4(5) . .
O8 W9 O14 100.8(5) . .
O20 W9 O14 92.5(5) . .
O8 W9 O63 100.9(5) . .
O20 W9 O63 158.4(5) . .
O14 W9 O63 86.5(5) . .
O8 W9 O2 100.6(5) . .
O20 W9 O2 89.7(5) . .
O14 W9 O2 157.7(4) . .
O63 W9 O2 83.4(5) . .
O8 W9 O48 172.9(5) . .
O20 W9 O48 73.7(4) . .
O14 W9 O48 75.8(4) . .
O63 W9 O48 85.2(4) . .
O2 W9 O48 83.5(4) . .
O101 W10 O81 101.9(6) . .
O101 W10 O66 101.2(6) . .
O81 W10 O66 91.2(6) . .
O101 W10 O103 103.5(6) . .
O81 W10 O103 89.2(6) . .
O66 W10 O103 154.7(5) . .
O101 W10 O83 100.9(6) . .
O81 W10 O83 157.0(5) . .
O66 W10 O83 86.6(5) . .
O103 W10 O83 83.3(6) . .
O101 W10 O23 172.0(5) . .
O81 W10 O23 73.8(5) . .
O66 W10 O23 72.4(4) . .
O103 W10 O23 83.5(4) . .
O83 W10 O23 83.8(4) . .
O45 W11 O75 101.5(6) . .
O45 W11 O46 102.1(6) . .
O75 W11 O46 93.0(5) . .
O45 W11 O40 101.2(6) . .
O75 W11 O40 92.2(5) . .
O46 W11 O40 154.7(5) . .
O45 W11 O76 100.7(5) . .
O75 W11 O76 157.7(5) . .
O46 W11 O76 81.0(5) . .
O40 W11 O76 84.9(5) . .
O45 W11 O16 172.9(5) . .
O75 W11 O16 78.6(4) . .
O46 W11 O16 85.0(4) . .
O40 W11 O16 71.8(4) . .
O76 W11 O16 79.5(4) . .
O79 W12 O56 102.2(6) . .
O79 W12 O17 102.2(6) . .
O56 W12 O17 91.6(5) . .
O79 W12 O55 101.1(6) . .
O56 W12 O55 93.9(5) . .
O17 W12 O55 154.3(5) . .
O79 W12 O24 97.5(5) . .
O56 W12 O24 160.3(5) . .
O17 W12 O24 84.1(5) . .
O55 W12 O24 82.3(5) . .
O79 W12 O43 167.2(5) . .
O56 W12 O43 88.7(4) . .
O17 W12 O43 84.1(4) . .
O55 W12 O43 71.0(4) . .
O24 W12 O43 71.8(4) . .
O100 W13 O10 104.2(6) . .
O100 W13 O54 101.1(6) . .
O10 W13 O54 86.8(5) . .
O100 W13 O36 102.2(6) . .
O10 W13 O36 91.0(5) . .
O54 W13 O36 156.5(5) . .
O100 W13 O27 100.0(6) . .
O10 W13 O27 155.7(5) . .
O54 W13 O27 86.7(5) . .
O36 W13 O27 85.9(5) . .
O100 W13 O31 169.5(6) . .
O10 W13 O31 85.3(4) . .
O54 W13 O31 83.5(5) . .
O36 W13 O31 72.9(5) . .
O27 W13 O31 70.7(4) . .
O61 W14 O83 101.6(6) . .
O61 W14 O26 101.1(5) . .
O83 W14 O26 89.8(5) . .
O61 W14 O70 103.0(5) . .
O83 W14 O70 88.0(5) . .
O26 W14 O70 155.7(5) . .
O61 W14 O3 102.2(6) . .
O83 W14 O3 156.2(5) . .
O26 W14 O3 87.1(5) . .
O70 W14 O3 85.3(5) . .
O61 W14 O25 170.5(5) . .
O83 W14 O25 86.0(4) . .
O26 W14 O25 73.0(4) . .
O70 W14 O25 82.7(4) . .
O3 W14 O25 70.5(4) . .
O114 W15 O13 102.8(6) . .
O114 W15 O17 103.9(6) . .
O13 W15 O17 92.1(5) . .
O114 W15 O93 100.5(6) . .
O13 W15 O93 93.2(5) . .
O17 W15 O93 153.3(4) . .
O114 W15 O115 98.6(6) . .
O13 W15 O115 158.6(5) . .
O17 W15 O115 82.6(5) . .
O93 W15 O115 83.0(5) . .
O114 W15 O68 166.0(5) . .
O13 W15 O68 89.1(4) . .
O17 W15 O68 82.7(4) . .
O93 W15 O68 71.2(4) . .
O115 W15 O68 69.7(5) . .
O77 W16 O73 102.9(6) . .
O77 W16 O40 100.3(6) . .
O73 W16 O40 92.6(5) . .
O77 W16 O42 102.2(6) . .
O73 W16 O42 93.5(5) . .
O40 W16 O42 154.8(5) . .
O77 W16 O62 98.2(5) . .
O73 W16 O62 158.8(5) . .
O40 W16 O62 85.4(5) . .
O42 W16 O62 80.1(5) . .
O77 W16 O16 171.9(5) . .
O73 W16 O16 79.0(4) . .
O40 W16 O16 71.7(4) . .
O42 W16 O16 85.5(4) . .
O62 W16 O16 80.3(4) . .
O104 W17 O47 101.5(7) . .
O104 W17 O108 103.9(6) . .
O47 W17 O108 91.1(6) . .
O104 W17 O116 98.7(6) . .
O47 W17 O116 88.9(6) . .
O108 W17 O116 157.0(5) . .
O104 W17 O87 103.0(7) . .
O47 W17 O87 155.4(5) . .
O108 W17 O87 85.4(6) . .
O116 W17 O87 85.0(5) . .
O104 W17 O65 169.6(6) . .
O47 W17 O65 71.9(4) . .
O108 W17 O65 84.5(5) . .
O116 W17 O65 73.6(4) . .
O87 W17 O65 83.5(5) . .
O69 W18 O5 104.3(6) . .
O69 W18 O12 103.3(6) . .
O5 W18 O12 89.9(5) . .
O69 W18 O117 101.2(6) . .
O5 W18 O117 91.2(5) . .
O12 W18 O117 154.4(5) . .
O69 W18 O26 98.8(6) . .
O5 W18 O26 156.9(5) . .
O12 W18 O26 83.4(5) . .
O117 W18 O26 85.7(5) . .
O69 W18 O25 170.4(5) . .
O5 W18 O25 84.8(4) . .
O12 W18 O25 73.0(5) . .
O117 W18 O25 81.6(4) . .
O26 W18 O25 72.2(4) . .
O52 W19 O19 104.3(6) . .
O52 W19 O39 100.8(5) . .
O19 W19 O39 93.7(5) . .
O52 W19 O11 100.3(5) . .
O19 W19 O11 89.0(5) . .
O39 W19 O11 157.4(5) . .
O52 W19 O64 100.5(5) . .
O19 W19 O64 154.6(5) . .
O39 W19 O64 87.1(5) . .
O11 W19 O64 81.1(5) . .
O52 W19 O15 171.0(5) . .
O19 W19 O15 83.5(5) . .
O39 W19 O15 83.0(4) . .
O11 W19 O15 75.0(4) . .
O64 W19 O15 71.4(4) . .
O89 W20 O115 102.6(6) . .
O89 W20 O98 101.7(6) . .
O115 W20 O98 89.6(5) . .
O89 W20 O38 101.9(6) . .
O115 W20 O38 155.4(5) . .
O98 W20 O38 84.9(5) . .
O89 W20 O49 102.3(6) . .
O115 W20 O49 89.5(6) . .
O98 W20 O49 155.5(6) . .
O38 W20 O49 85.8(5) . .
O89 W20 O68 172.6(5) . .
O115 W20 O68 72.9(5) . .
O98 W20 O68 84.4(5) . .
O38 W20 O68 82.7(4) . .
O49 W20 O68 72.0(4) . .
O113 W21 O76 104.9(6) . .
O113 W21 O35 102.0(6) . .
O76 W21 O35 87.2(5) . .
O113 W21 O71 100.9(6) . .
O76 W21 O71 92.6(5) . .
O35 W21 O71 156.3(5) . .
O113 W21 O78 100.0(6) . .
O76 W21 O78 155.0(5) . .
O35 W21 O78 85.2(5) . .
O71 W21 O78 85.1(5) . .
O113 W21 O6 168.7(5) . .
O76 W21 O6 85.2(4) . .
O35 W21 O6 83.4(4) . .
O71 W21 O6 73.0(4) . .
O78 W21 O6 70.3(4) . .
O112 W22 O37 103.2(6) . .
O112 W22 O78 100.7(7) . .
O37 W22 O78 89.0(5) . .
O112 W22 O38 102.1(7) . .
O37 W22 O38 87.2(5) . .
O78 W22 O38 157.2(5) . .
O112 W22 O74 100.6(6) . .
O37 W22 O74 156.1(4) . .
O78 W22 O74 87.6(6) . .
O38 W22 O74 86.9(5) . .
O112 W22 O6 170.3(6) . .
O37 W22 O6 84.1(4) . .
O78 W22 O6 72.9(4) . .
O38 W22 O6 84.4(4) . .
O74 W22 O6 72.3(4) . .
O109 W23 O33 105.6(6) . .
O109 W23 O117 100.7(6) . .
O33 W23 O117 93.6(6) . .
O109 W23 O66 98.2(6) . .
O33 W23 O66 155.6(5) . .
O117 W23 O66 87.2(5) . .
O109 W23 O28 101.3(6) . .
O33 W23 O28 88.4(6) . .
O117 W23 O28 156.5(4) . .
O66 W23 O28 81.5(5) . .
O109 W23 O23 168.9(6) . .
O33 W23 O23 84.3(4) . .
O117 W23 O23 83.3(4) . .
O66 W23 O23 71.5(4) . .
O28 W23 O23 73.6(4) . .
O111 W24 O87 102.1(7) . .
O111 W24 O107 103.6(6) . .
O87 W24 O107 88.7(6) . .
O111 W24 O27 100.0(6) . .
O87 W24 O27 87.7(6) . .
O107 W24 O27 156.4(5) . .
O111 W24 O86 99.4(7) . .
O87 W24 O86 158.0(5) . .
O107 W24 O86 90.7(5) . .
O27 W24 O86 84.2(5) . .
O111 W24 O31 169.6(6) . .
O87 W24 O31 83.9(5) . .
O107 W24 O31 84.9(5) . .
O27 W24 O31 71.6(4) . .
O86 W24 O31 74.1(5) . .
O105 W25 O41 103.7(6) . .
O105 W25 O28 101.9(6) . .
O41 W25 O28 93.3(5) . .
O105 W25 O39 101.3(6) . .
O41 W25 O39 88.9(5) . .
O28 W25 O39 155.5(5) . .
O105 W25 O81 98.4(6) . .
O41 W25 O81 157.8(6) . .
O28 W25 O81 84.0(5) . .
O39 W25 O81 84.8(5) . .
O105 W25 O23 169.2(5) . .
O41 W25 O23 86.8(5) . .
O28 W25 O23 74.6(4) . .
O39 W25 O23 81.1(4) . .
O81 W25 O23 71.2(5) . .
O92 W26 O62 103.4(6) . .
O92 W26 O30 101.9(6) . .
O62 W26 O30 87.8(5) . .
O92 W26 O71 101.5(6) . .
O62 W26 O71 91.3(5) . .
O30 W26 O71 156.1(5) . .
O92 W26 O74 101.5(6) . .
O62 W26 O74 155.1(5) . .
O30 W26 O74 86.7(5) . .
O71 W26 O74 84.2(5) . .
O92 W26 O6 169.4(5) . .
O62 W26 O6 85.5(4) . .
O30 W26 O6 83.9(4) . .
O71 W26 O6 72.2(5) . .
O74 W26 O6 69.8(4) . .
O99 W27 O34 103.7(6) . .
O99 W27 O63 103.9(6) . .
O34 W27 O63 93.2(5) . .
O99 W27 O80 97.5(6) . .
O34 W27 O80 91.5(5) . .
O63 W27 O80 156.4(5) . .
O99 W27 O44 99.2(6) . .
O34 W27 O44 157.1(5) . .
O63 W27 O44 82.9(5) . .
O80 W27 O44 83.8(5) . .
O99 W27 O22 171.4(5) . .
O34 W27 O22 75.5(5) . .
O63 W27 O22 84.7(4) . .
O80 W27 O22 74.1(4) . .
O44 W27 O22 81.6(4) . .
O94 W28 O55 101.4(6) . .
O94 W28 O46 103.2(6) . .
O55 W28 O46 90.1(5) . .
O94 W28 O29 100.8(6) . .
O55 W28 O29 87.0(5) . .
O46 W28 O29 156.0(5) . .
O94 W28 O35 102.6(5) . .
O55 W28 O35 156.0(5) . .
O46 W28 O35 86.2(5) . .
O29 W28 O35 86.8(5) . .
O94 W28 O43 171.3(6) . .
O55 W28 O43 72.1(4) . .
O46 W28 O43 82.9(4) . .
O29 W28 O43 73.6(4) . .
O35 W28 O43 83.9(4) . .
O110 W29 O102 102.9(6) . .
O110 W29 O108 101.9(6) . .
O102 W29 O108 91.2(6) . .
O110 W29 O80 99.4(6) . .
O102 W29 O80 93.3(6) . .
O108 W29 O80 156.7(5) . .
O110 W29 O107 99.1(6) . .
O102 W29 O107 158.0(6) . .
O108 W29 O107 82.7(6) . .
O80 W29 O107 84.6(5) . .
O110 W29 O22 172.7(6) . .
O102 W29 O22 77.3(5) . .
O108 W29 O22 85.4(5) . .
O80 W29 O22 73.3(5) . .
O107 W29 O22 81.2(5) . .
O72 W30 O42 102.9(6) . .
O72 W30 O49 100.2(6) . .
O42 W30 O49 156.5(5) . .
O72 W30 O93 101.8(6) . .
O42 W30 O93 92.4(5) . .
O49 W30 O93 87.0(5) . .
O72 W30 O30 102.5(6) . .
O42 W30 O30 84.7(5) . .
O49 W30 O30 86.2(5) . .
O93 W30 O30 155.6(5) . .
O72 W30 O68 171.9(7) . .
O42 W30 O68 83.8(5) . .
O49 W30 O68 73.6(5) . .
O93 W30 O68 73.0(4) . .
O30 W30 O68 82.6(4) . .
O91 W31 O34 163.2(5) . .
O91 W31 O9 91.0(5) . .
O34 W31 O9 89.3(5) . .
O91 W31 O102 90.5(6) . .
O34 W31 O102 85.9(5) . .
O9 W31 O102 168.2(5) . .
O91 W31 O4W 96.7(5) . .
O34 W31 O4W 100.0(6) . .
O9 W31 O4W 91.7(6) . .
O102 W31 O4W 99.7(6) . .
O91 W31 O22 90.6(5) . .
O34 W31 O22 72.7(5) . .
O9 W31 O22 95.2(4) . .
O102 W31 O22 73.0(4) . .
O4W W31 O22 169.8(5) . .
N1 Cu1 O41 94.2(6) . .
N1 Cu1 N2 84.3(7) . .
O41 Cu1 N2 174.2(7) . .
N1 Cu1 O1 178.5(5) . .
O41 Cu1 O1 84.5(5) . .
N2 Cu1 O1 97.0(6) . .
N1 Cu1 O19 103.4(5) . .
O41 Cu1 O19 87.0(5) . .
N2 Cu1 O19 98.7(7) . .
O1 Cu1 O19 77.3(4) . .
O51 Cu2 O1 170.2(5) . .
O51 Cu2 O19 91.5(5) . .
O1 Cu2 O19 86.0(5) . .
O51 Cu2 O4 85.8(5) . .
O1 Cu2 O4 94.9(4) . .
O19 Cu2 O4 168.5(5) . .
O51 Cu2 O7 90.4(4) . .
O1 Cu2 O7 80.1(4) . .
O19 Cu2 O7 88.4(5) . .
O4 Cu2 O7 80.4(4) . .
O33 Cu3 O1 172.5(5) . .
O33 Cu3 O1W 91.4(5) . .
O1 Cu3 O1W 94.4(5) . .
O33 Cu3 O21 87.5(5) . .
O1 Cu3 O21 96.5(5) . .
O1W Cu3 O21 97.3(6) . .
O33 Cu3 O7 90.3(5) . .
O1 Cu3 O7 83.9(4) . .
O1W Cu3 O7 178.1(6) . .
O21 Cu3 O7 83.5(4) . .
O33 Cu3 O41 94.1(5) . .
O1 Cu3 O41 81.2(5) . .
O1W Cu3 O41 89.7(6) . .
O21 Cu3 O41 172.8(4) . .
O7 Cu3 O41 89.4(5) . .
N4 Cu4 O4 96.6(6) . .
N4 Cu4 N3 87.5(6) . .
O4 Cu4 N3 175.1(5) . .
N4 Cu4 O59 178.2(5) . .
O4 Cu4 O59 82.0(4) . .
N3 Cu4 O59 93.9(6) . .
N4 Cu4 O18 90.6(5) . .
O4 Cu4 O18 91.3(4) . .
N3 Cu4 O18 91.2(5) . .
O59 Cu4 O18 88.3(5) . .
N4 Cu4 O51 90.7(5) . .
O4 Cu4 O51 75.5(4) . .
N3 Cu4 O51 102.0(5) . .
O59 Cu4 O51 90.0(5) . .
O18 Cu4 O51 166.8(4) . .
N4 Cu4 Cu5 136.2(5) . .
O4 Cu4 Cu5 40.9(3) . .
N3 Cu4 Cu5 135.5(5) . .
O59 Cu4 Cu5 42.2(3) . .
O18 Cu4 Cu5 82.2(3) . .
O51 Cu4 Cu5 87.7(3) . .
O21 Cu5 O4 94.9(5) . .
O21 Cu5 O5 81.4(4) . .
O4 Cu5 O5 167.7(5) . .
O21 Cu5 O59 175.7(5) . .
O4 Cu5 O59 83.2(5) . .
O5 Cu5 O59 99.7(4) . .
O21 Cu5 O7 83.3(4) . .
O4 Cu5 O7 80.0(4) . .
O5 Cu5 O7 87.8(4) . .
O59 Cu5 O7 92.6(5) . .
O21 Cu5 Cu4 135.3(3) . .
O4 Cu5 Cu4 40.9(3) . .
O5 Cu5 Cu4 143.1(3) . .
O59 Cu5 Cu4 43.4(3) . .
O7 Cu5 Cu4 92.5(3) . .
O21 Cu5 Cu6 40.4(3) . .
O4 Cu5 Cu6 135.3(3) . .
O5 Cu5 Cu6 42.2(3) . .
O59 Cu5 Cu6 141.4(4) . .
O7 Cu5 Cu6 91.8(3) . .
Cu4 Cu5 Cu6 173.33(9) . .
N6 Cu6 O21 98.3(6) . .
N6 Cu6 N5 84.4(7) . .
O21 Cu6 N5 177.3(5) . .
N6 Cu6 O5 177.4(7) . .
O21 Cu6 O5 79.3(4) . .
N5 Cu6 O5 98.0(5) . .
N6 Cu6 O32 90.4(7) . .
O21 Cu6 O32 96.1(5) . .
N5 Cu6 O32 84.3(6) . .
O5 Cu6 O32 90.9(4) . .
N6 Cu6 Cu5 136.9(5) . .
O21 Cu6 Cu5 39.6(3) . .
N5 Cu6 Cu5 137.8(4) . .
O5 Cu6 Cu5 40.9(3) . .
O32 Cu6 Cu5 87.1(3) . .
N7 Cu7 N8 84.2(7) . .
N7 Cu7 O14 178.3(6) . .
N8 Cu7 O14 97.5(6) . .
N7 Cu7 O9 95.4(6) . .
N8 Cu7 O9 171.7(7) . .
O14 Cu7 O9 82.9(4) . .
N7 Cu7 O90 94.3(7) . .
N8 Cu7 O90 92.2(7) . .
O14 Cu7 O90 85.6(5) . .
O9 Cu7 O90 96.1(5) . .
N7 Cu7 Cu8 135.5(5) . .
N8 Cu7 Cu8 140.0(5) . .
O14 Cu7 Cu8 42.8(3) . .
O9 Cu7 Cu8 41.8(3) . .
O90 Cu7 Cu8 81.8(3) . .
O50 Cu8 O18 90.3(5) . .
O50 Cu8 O9 94.8(5) . .
O18 Cu8 O9 174.7(5) . .
O50 Cu8 O14 173.3(5) . .
O18 Cu8 O14 89.5(5) . .
O9 Cu8 O14 85.3(5) . .
O50 Cu8 O48 98.8(5) . .
O18 Cu8 O48 76.6(5) . .
O9 Cu8 O48 100.9(5) . .
O14 Cu8 O48 74.7(4) . .
O50 Cu8 Cu7 138.2(4) . .
O18 Cu8 Cu7 131.3(3) . .
O9 Cu8 Cu7 43.9(3) . .
O14 Cu8 Cu7 43.3(3) . .
O48 Cu8 Cu7 96.3(3) . .
O13 Cu10 O56 86.8(5) . .
O13 Cu10 O73 92.4(5) . .
O56 Cu10 O73 166.7(5) . .
O13 Cu10 O75 167.2(4) . .
O56 Cu10 O75 91.4(5) . .
O73 Cu10 O75 86.3(5) . .
O13 Cu10 O8 97.7(4) . .
O56 Cu10 O8 102.1(4) . .
O73 Cu10 O8 91.2(4) . .
O75 Cu10 O8 95.1(4) . .
O13 Cu10 O16 93.9(4) . .
O56 Cu10 O16 91.6(4) . .
O73 Cu10 O16 75.2(4) . .
O75 Cu10 O16 73.5(4) . .
O8 Cu10 O16 162.5(4) . .
N12 Cu11 N11 84.3(8) . .
N12 Cu11 N10 177.1(9) . .
N11 Cu11 N10 95.7(7) . .
N12 Cu11 N9 95.9(8) . .
N11 Cu11 N9 178.3(10) . .
N10 Cu11 N9 84.1(7) . .
N16 Cu12 N14 172.0(10) . .
N16 Cu12 N15 86.9(8) . .
N14 Cu12 N15 96.7(8) . .
N16 Cu12 N13 92.0(8) . .
N14 Cu12 N13 84.7(8) . .
N15 Cu12 N13 177.8(10) . .
O8WB Cu13 N18 149.9(10) . .
O8WB Cu13 O96 94.2(14) . .
N18 Cu13 O96 89.1(9) . .
O8WB Cu13 O8WA 31.5(12) . .
N18 Cu13 O8WA 175.8(11) . .
O96 Cu13 O8WA 86.7(12) . .
O8WB Cu13 N17 87.6(15) . .
N18 Cu13 N17 85.6(9) . .
O96 Cu13 N17 172.3(10) . .
O8WA Cu13 N17 98.6(11) . .
O8WB Cu13 O7W 114.6(10) . .
N18 Cu13 O7W 95.5(6) . .
O96 Cu13 O7W 86.5(7) . .
O8WA Cu13 O7W 83.5(9) . .
N17 Cu13 O7W 99.6(7) . .
O97 Cu14 O8WB 90.0(16) . .
O97 Cu14 O9W 95.0(14) . .
O8WB Cu14 O9W 170.1(14) . .
O97 Cu14 O95B 178.1(17) . .
O8WB Cu14 O95B 91.9(14) . .
O9W Cu14 O95B 83.1(12) . .
O95A Cu15 O95A 179.995(3) 2_565 .
O95A Cu15 O10W 100.8(14) 2_565 .
O95A Cu15 O10W 79.2(14) . .
O95A Cu15 O10W 79.2(14) 2_565 2_565
O95A Cu15 O10W 100.8(14) . 2_565
O10W Cu15 O10W 179.996(5) . 2_565
O95A Cu15 O95B 29.3(12) 2_565 2_565
O95A Cu15 O95B 150.7(12) . 2_565
O10W Cu15 O95B 71.5(17) . 2_565
O10W Cu15 O95B 108.4(17) 2_565 2_565
O95A Cu15 O95B 150.7(12) 2_565 .
O95A Cu15 O95B 29.3(12) . .
O10W Cu15 O95B 108.4(17) . .
O10W Cu15 O95B 71.6(17) 2_565 .
O95B Cu15 O95B 179.998(2) 2_565 .
O7 P1 O15 111.8(6) . .
O7 P1 O23 110.6(6) . .
O15 P1 O23 108.3(6) . .
O7 P1 O25 109.1(7) . .
O15 P1 O25 108.0(6) . .
O23 P1 O25 109.1(6) . .
O22 P2 O31 110.1(7) . .
O22 P2 O65 109.6(6) . .
O31 P2 O65 109.9(6) . .
O22 P2 O48 110.1(6) . .
O31 P2 O48 108.6(7) . .
O65 P2 O48 108.5(7) . .
O68 P3 O16 112.4(6) . .
O68 P3 O43 109.9(7) . .
O16 P3 O43 108.8(6) . .
O68 P3 O6 108.8(6) . .
O16 P3 O6 107.8(6) . .
O43 P3 O6 109.0(6) . .
Cu3 O1 Cu2 104.9(5) . .
Cu3 O1 Cu1 99.2(5) . .
Cu2 O1 Cu1 102.5(5) . .
Cu3 O1 H1A 116.0 . .
Cu2 O1 H1A 116.0 . .
Cu1 O1 H1A 116.0 . .
W7 O2 W9 149.1(6) . .
W14 O3 W2 128.0(6) . .
Cu5 O4 Cu4 98.2(5) . .
Cu5 O4 Cu2 109.3(5) . .
Cu4 O4 Cu2 104.3(4) . .
Cu5 O4 H4A 114.5 . .
Cu4 O4 H4A 114.5 . .
Cu2 O4 H4A 114.5 . .
W18 O5 Cu5 133.8(5) . .
W18 O5 Cu6 127.5(5) . .
Cu5 O5 Cu6 96.9(5) . .
P3 O6 W22 127.2(6) . .
P3 O6 W21 123.7(5) . .
W22 O6 W21 91.7(3) . .
P3 O6 W26 122.4(6) . .
W22 O6 W26 91.7(3) . .
W21 O6 W26 89.8(3) . .
P1 O7 Cu3 127.2(7) . .
P1 O7 Cu2 123.6(6) . .
Cu3 O7 Cu2 90.8(4) . .
P1 O7 Cu5 124.0(7) . .
Cu3 O7 Cu5 90.4(4) . .
Cu2 O7 Cu5 90.1(4) . .
W9 O8 Cu10 166.9(7) . .
Cu8 O9 W31 126.1(6) . .
Cu8 O9 Cu7 94.3(5) . .
W31 O9 Cu7 118.9(6) . .
W13 O10 W4 151.3(7) . .
W8 O11 W19 121.9(5) . .
W18 O12 W2 124.8(7) . .
W15 O13 Cu10 143.6(6) . .
W9 O14 Cu8 118.6(5) . .
W9 O14 Cu7 116.1(6) . .
Cu8 O14 Cu7 93.9(5) . .
P1 O15 W19 124.9(6) . .
P1 O15 W1 127.2(6) . .
W19 O15 W1 89.9(3) . .
P1 O15 W8 126.6(6) . .
W19 O15 W8 86.8(3) . .
W1 O15 W8 89.1(3) . .
P3 O16 W11 130.7(6) . .
P3 O16 W16 128.5(6) . .
W11 O16 W16 91.1(4) . .
P3 O16 Cu10 118.9(6) . .
W11 O16 Cu10 87.4(3) . .
W16 O16 Cu10 86.2(3) . .
W12 O17 W15 142.9(7) . .
W4 O18 Cu8 119.4(6) . .
W4 O18 Cu4 140.9(6) . .
Cu8 O18 Cu4 96.9(5) . .
W19 O19 Cu2 139.7(7) . .
W19 O19 Cu1 121.6(7) . .
Cu2 O19 Cu1 93.0(4) . .
W9 O20 W4 123.4(6) . .
Cu5 O21 Cu6 100.0(5) . .
Cu5 O21 Cu3 102.6(5) . .
Cu6 O21 Cu3 101.4(5) . .
Cu5 O21 H21D 116.7 . .
Cu6 O21 H21D 116.7 . .
Cu3 O21 H21D 116.7 . .
P2 O22 W27 129.0(6) . .
P2 O22 W29 127.6(6) . .
W27 O22 W29 89.3(4) . .
P2 O22 W31 123.5(7) . .
W27 O22 W31 87.5(4) . .
W29 O22 W31 86.7(3) . .
P1 O23 W23 123.9(6) . .
P1 O23 W10 128.8(6) . .
W23 O23 W10 89.9(3) . .
P1 O23 W25 125.1(6) . .
W23 O23 W25 88.1(3) . .
W10 O23 W25 88.9(4) . .
W5 O24 W12 125.6(7) . .
P1 O25 W2 126.2(5) . .
P1 O25 W18 125.7(5) . .
W2 O25 W18 89.1(4) . .
P1 O25 W14 125.5(6) . .
W2 O25 W14 89.9(3) . .
W18 O25 W14 88.6(3) . .
W14 O26 W18 126.2(6) . .
W24 O27 W13 125.2(6) . .
W25 O28 W23 122.9(6) . .
W5 O29 W28 125.2(6) . .
W26 O30 W30 149.2(6) . .
P2 O31 W24 125.9(7) . .
P2 O31 W13 125.9(7) . .
W24 O31 W13 92.5(4) . .
P2 O31 W7 121.8(6) . .
W24 O31 W7 89.8(4) . .
W13 O31 W7 90.4(4) . .
W3 O32 Cu6 136.4(6) . .
W23 O33 Cu3 140.6(7) . .
W27 O34 W31 124.2(7) . .
W21 O35 W28 148.4(6) . .
W7 O36 W13 125.8(6) . .
W22 O37 W5 152.0(6) . .
W22 O38 W20 148.9(6) . .
W19 O39 W25 151.9(7) . .
W16 O40 W11 122.9(6) . .
W25 O41 Cu1 132.5(8) . .
W25 O41 Cu3 130.5(7) . .
Cu1 O41 Cu3 93.2(5) . .
W30 O42 W16 156.0(7) . .
P3 O43 W28 127.0(7) . .
P3 O43 W12 125.2(6) . .
W28 O43 W12 90.6(4) . .
P3 O43 W5 124.4(6) . .
W28 O43 W5 88.5(3) . .
W12 O43 W5 89.8(4) . .
W7 O44 W27 149.9(7) . .
W28 O46 W11 154.3(6) . .
W17 O47 W3 130.2(6) . .
P2 O48 Cu8 119.9(6) . .
P2 O48 W9 128.3(7) . .
Cu8 O48 W9 90.6(4) . .
P2 O48 W4 128.1(6) . .
Cu8 O48 W4 87.0(4) . .
W9 O48 W4 90.7(4) . .
W30 O49 W20 124.3(6) . .
W3 O50 Cu8 134.9(8) . .
W8 O51 Cu2 140.5(7) . .
W8 O51 Cu4 121.0(6) . .
Cu2 O51 Cu4 93.1(5) . .
W13 O54 W6 149.7(7) . .
W28 O55 W12 126.3(6) . .
W12 O56 Cu10 145.0(7) . .
W6 O58 W4 150.8(7) . .
W2 O59 Cu5 131.5(6) . .
W2 O59 Cu4 126.2(5) . .
Cu5 O59 Cu4 94.3(5) . .
W26 O62 W16 151.9(7) . .
W27 O63 W9 153.8(6) . .
W1 O64 W19 124.5(6) . .
P2 O65 W17 124.4(7) . .
P2 O65 W6 125.8(6) . .
W17 O65 W6 87.5(3) . .
P2 O65 W3 126.4(6) . .
W17 O65 W3 90.5(3) . .
W6 O65 W3 90.6(4) . .
W10 O66 W23 125.8(6) . .
W6 O67 W3 130.0(7) . .
P3 O68 W30 126.1(7) . .
P3 O68 W20 126.5(6) . .
W30 O68 W20 89.6(4) . .
P3 O68 W15 123.9(6) . .
W30 O68 W15 89.1(3) . .
W20 O68 W15 90.2(4) . .
W14 O70 W1 150.4(6) . .
W21 O71 W26 124.8(7) . .
W16 O73 Cu10 119.5(6) . .
W22 O74 W26 126.2(6) . .
W11 O75 Cu10 120.5(6) . .
W21 O76 W11 153.3(7) . .
W22 O78 W21 125.1(6) . .
W27 O80 W29 121.4(6) . .
W10 O81 W25 125.4(8) . .
W14 O83 W10 149.6(7) . .
W2 O84 W8 155.2(6) . .
W7 O86 W24 123.0(7) . .
W24 O87 W17 148.4(7) . .
W1 O88 W8 124.9(6) . .
W2 O90 Cu7 129.5(6) . .
W3 O91 W31 143.4(7) . .
W30 O93 W15 126.6(6) . .
Cu14 O95B Cu15 142.6(11) . .
C22 O96 Cu13 102.3(19) . .
C22 O97 Cu14 124(3) . .
W20 O98 W5 155.1(9) . .
W29 O102 W31 123.0(7) . .
W10 O103 W1 153.8(9) . .
W24 O107 W29 150.1(8) . .
W17 O108 W29 153.7(7) . .
W20 O115 W15 127.1(7) . .
W6 O116 W17 124.8(6) . .
W18 O117 W23 150.6(7) . .
C2 C1 N1 115(2) . .
C2 C1 H1B 108.6 . .
N1 C1 H1B 108.6 . .
C2 C1 H1C 108.6 . .
N1 C1 H1C 108.6 . .
H1B C1 H1C 107.5 . .
C1 C2 N2 109(3) . .
C1 C2 H2A 109.8 . .
N2 C2 H2A 109.8 . .
C1 C2 H2B 109.8 . .
N2 C2 H2B 109.8 . .
H2A C2 H2B 108.3 . .
N3 C3 C4 110.3(18) . .
N3 C3 H3A 109.6 . .
C4 C3 H3A 109.6 . .
N3 C3 H3B 109.6 . .
C4 C3 H3B 109.6 . .
H3A C3 H3B 108.1 . .
C3 C4 N4 106.9(16) . .
C3 C4 H4B 110.3 . .
N4 C4 H4B 110.3 . .
C3 C4 H4C 110.3 . .
N4 C4 H4C 110.3 . .
H4B C4 H4C 108.6 . .
C6 C5 N5 109.8(18) . .
C6 C5 H5A 109.7 . .
N5 C5 H5A 109.7 . .
C6 C5 H5B 109.7 . .
N5 C5 H5B 109.7 . .
H5A C5 H5B 108.2 . .
C5 C6 N6 110.3(19) . .
C5 C6 H6A 109.6 . .
N6 C6 H6A 109.6 . .
C5 C6 H6B 109.6 . .
N6 C6 H6B 109.6 . .
H6A C6 H6B 108.1 . .
N7 C7 C8 115(3) . .
N7 C7 H7A 108.6 . .
C8 C7 H7A 108.6 . .
N7 C7 H7B 108.6 . .
C8 C7 H7B 108.6 . .
H7A C7 H7B 107.5 . .
N8 C8 C7 110(2) . .
N8 C8 H8A 109.6 . .
C7 C8 H8A 109.6 . .
N8 C8 H8B 109.6 . .
C7 C8 H8B 109.6 . .
H8A C8 H8B 108.1 . .
N9 C9 C10 113(2) . .
N9 C9 H9A 108.9 . .
C10 C9 H9A 108.9 . .
N9 C9 H9B 108.9 . .
C10 C9 H9B 108.9 . .
H9A C9 H9B 107.7 . .
N10 C10 C9 110(2) . .
N10 C10 H10A 109.6 . .
C9 C10 H10A 109.6 . .
N10 C10 H10B 109.6 . .
C9 C10 H10B 109.6 . .
H10A C10 H10B 108.1 . .
C12 C11 N11 111(3) . .
C12 C11 H11A 109.4 . .
N11 C11 H11A 109.4 . .
C12 C11 H11B 109.4 . .
N11 C11 H11B 109.4 . .
H11A C11 H11B 108.0 . .
C11 C12 N12 116(3) . .
C11 C12 H12A 108.4 . .
N12 C12 H12A 108.4 . .
C11 C12 H12B 108.4 . .
N12 C12 H12B 108.4 . .
H12A C12 H12B 107.4 . .
N13 C13 C14 112(2) . .
N13 C13 H13A 109.2 . .
C14 C13 H13A 109.2 . .
N13 C13 H13B 109.2 . .
C14 C13 H13B 109.2 . .
H13A C13 H13B 107.9 . .
N14 C14 C13 108(2) . .
N14 C14 H14A 110.1 . .
C13 C14 H14A 110.1 . .
N14 C14 H14B 110.1 . .
C13 C14 H14B 110.1 . .
H14A C14 H14B 108.4 . .
N15 C15 C16 120(4) . .
N15 C15 H15A 107.3 . .
C16 C15 H15A 107.3 . .
N15 C15 H15B 107.3 . .
C16 C15 H15B 107.3 . .
H15A C15 H15B 106.9 . .
C15 C16 N16 112(4) . .
C15 C16 H16A 109.2 . .
N16 C16 H16A 109.2 . .
C15 C16 H16B 109.2 . .
N16 C16 H16B 109.2 . .
H16A C16 H16B 107.9 . .
N17 C17 C18 107(2) . .
N17 C17 H17A 110.3 . .
C18 C17 H17A 110.3 . .
N17 C17 H17B 110.3 . .
C18 C17 H17B 110.3 . .
H17A C17 H17B 108.5 . .
N18 C18 C17 110(2) . .
N18 C18 H18A 109.7 . .
C17 C18 H18A 109.7 . .
N18 C18 H18B 109.7 . .
C17 C18 H18B 109.7 . .
H18A C18 H18B 108.2 . .
N19 C19 C20 132(4) . .
N19 C19 H19D 104.1 . .
C20 C19 H19D 104.1 . .
N19 C19 H19E 104.1 . .
C20 C19 H19E 104.1 . .
H19D C19 H19E 105.5 . .
N20 C20 C19 127(4) . .
N20 C20 H20D 105.6 . .
C19 C20 H20D 105.6 . .
N20 C20 H20E 105.6 . .
C19 C20 H20E 105.6 . .
H20D C20 H20E 106.1 . .
C22 C21 H21A 109.5 . .
C22 C21 H21B 109.5 . .
H21A C21 H21B 109.5 . .
C22 C21 H21C 109.5 . .
H21A C21 H21C 109.5 . .
H21B C21 H21C 109.5 . .
O97 C22 O96 127(3) . .
O97 C22 C21 125(3) . .
O96 C22 C21 107(3) . .
C1 N1 Cu1 109.6(12) . .
C1 N1 H1D 109.7 . .
Cu1 N1 H1D 109.7 . .
C1 N1 H1E 109.7 . .
Cu1 N1 H1E 109.7 . .
H1D N1 H1E 108.2 . .
C2 N2 Cu1 111.9(17) . .
C2 N2 H2C 109.2 . .
Cu1 N2 H2C 109.2 . .
C2 N2 H2D 109.2 . .
Cu1 N2 H2D 109.2 . .
H2C N2 H2D 107.9 . .
C3 N3 Cu4 107.1(13) . .
C3 N3 H3C 110.3 . .
Cu4 N3 H3C 110.3 . .
C3 N3 H3D 110.3 . .
Cu4 N3 H3D 110.3 . .
H3C N3 H3D 108.6 . .
C4 N4 Cu4 107.4(13) . .
C4 N4 H4D 110.2 . .
Cu4 N4 H4D 110.2 . .
C4 N4 H4E 110.2 . .
Cu4 N4 H4E 110.2 . .
H4D N4 H4E 108.5 . .
C5 N5 Cu6 108.4(14) . .
C5 N5 H5C 110.0 . .
Cu6 N5 H5C 110.0 . .
C5 N5 H5D 110.0 . .
Cu6 N5 H5D 110.0 . .
H5C N5 H5D 108.4 . .
C6 N6 Cu6 110.8(14) . .
C6 N6 H6C 109.5 . .
Cu6 N6 H6C 109.5 . .
C6 N6 H6D 109.5 . .
Cu6 N6 H6D 109.5 . .
H6C N6 H6D 108.1 . .
C7 N7 Cu7 109.0(16) . .
C7 N7 H7C 109.9 . .
Cu7 N7 H7C 109.9 . .
C7 N7 H7D 109.9 . .
Cu7 N7 H7D 109.9 . .
H7C N7 H7D 108.3 . .
C8 N8 Cu7 110.7(15) . .
C8 N8 H8C 109.5 . .
Cu7 N8 H8C 109.5 . .
C8 N8 H8D 109.5 . .
Cu7 N8 H8D 109.5 . .
H8C N8 H8D 108.1 . .
C9 N9 Cu11 109.4(16) . .
C9 N9 H9C 109.8 . .
Cu11 N9 H9C 109.8 . .
C9 N9 H9D 109.8 . .
Cu11 N9 H9D 109.8 . .
H9C N9 H9D 108.2 . .
C10 N10 Cu11 110.2(16) . .
C10 N10 H10C 109.6 . .
Cu11 N10 H10C 109.6 . .
C10 N10 H10D 109.6 . .
Cu11 N10 H10D 109.6 . .
H10C N10 H10D 108.1 . .
C11 N11 Cu11 111(2) . .
C11 N11 H11C 109.3 . .
Cu11 N11 H11C 109.3 . .
C11 N11 H11D 109.3 . .
Cu11 N11 H11D 109.3 . .
H11C N11 H11D 108.0 . .
C12 N12 Cu11 108.6(18) . .
C12 N12 H12C 110.0 . .
Cu11 N12 H12C 110.0 . .
C12 N12 H12D 110.0 . .
Cu11 N12 H12D 110.0 . .
H12C N12 H12D 108.4 . .
C13 N13 Cu12 111.1(14) . .
C13 N13 H13C 109.4 . .
Cu12 N13 H13C 109.4 . .
C13 N13 H13D 109.4 . .
Cu12 N13 H13D 109.4 . .
H13C N13 H13D 108.0 . .
C14 N14 Cu12 111.3(17) . .
C14 N14 H14C 109.4 . .
Cu12 N14 H14C 109.4 . .
C14 N14 H14D 109.4 . .
Cu12 N14 H14D 109.4 . .
H14C N14 H14D 108.0 . .
C15 N15 Cu12 107(2) . .
C15 N15 H15C 110.4 . .
Cu12 N15 H15C 110.4 . .
C15 N15 H15D 110.4 . .
Cu12 N15 H15D 110.4 . .
H15C N15 H15D 108.6 . .
C16 N16 Cu12 109(2) . .
C16 N16 H16C 110.0 . .
Cu12 N16 H16C 110.0 . .
C16 N16 H16D 110.0 . .
Cu12 N16 H16D 110.0 . .
H16C N16 H16D 108.4 . .
C17 N17 Cu13 107.5(16) . .
C17 N17 H17C 110.2 . .
Cu13 N17 H17C 110.2 . .
C17 N17 H17D 110.2 . .
Cu13 N17 H17D 110.2 . .
H17C N17 H17D 108.5 . .
C18 N18 Cu13 109.2(14) . .
C18 N18 H18C 109.8 . .
Cu13 N18 H18C 109.8 . .
C18 N18 H18D 109.8 . .
Cu13 N18 H18D 109.8 . .
H18C N18 H18D 108.3 . .
C20 N20 H20A 109.5 . .
C20 N20 H20B 109.5 . .
H20A N20 H20B 109.5 . .
C20 N20 H20C 109.5 . .
H20A N20 H20C 109.5 . .
H20B N20 H20C 109.5 . .
O8WB O8WA Cu13 64.3(19) . .
O8WA O8WB Cu13 84.1(18) . .
O8WA O8WB Cu14 139(4) . .
Cu13 O8WB Cu14 112.2(15) . .

loop_
_geom_bond_atom_site_label_1
_geom_bond_atom_site_label_2
_geom_bond_distance
_geom_bond_site_symmetry_2
W1 O85 1.716(11) .
W1 O64 1.863(11) .
W1 O88 1.889(11) .
W1 O103 1.936(13) .
W1 O70 1.940(13) .
W1 O15 2.454(10) .
W2 O90 1.724(12) .
W2 O84 1.872(13) .
W2 O59 1.875(12) .
W2 O3 1.953(11) .
W2 O12 1.963(12) .
W2 O25 2.415(11) .
W3 O32 1.712(12) .
W3 O50 1.798(11) .
W3 O91 1.822(13) .
W3 O67 2.034(12) .
W3 O47 2.078(13) .
W3 O65 2.498(11) .
W4 O82 1.701(13) .
W4 O18 1.832(12) .
W4 O58 1.913(11) .
W4 O10 1.962(12) .
W4 O20 1.974(11) .
W4 O48 2.402(12) .
W5 O57 1.736(12) .
W5 O24 1.865(11) .
W5 O29 1.899(14) .
W5 O98 1.916(14) .
W5 O37 1.945(12) .
W5 O43 2.489(11) .
W6 O53 1.732(11) .
W6 O67 1.856(12) .
W6 O58 1.912(11) .
W6 O116 1.917(12) .
W6 O54 1.921(13) .
W6 O65 2.462(11) .
W7 O106 1.709(14) .
W7 O44 1.860(11) .
W7 O2 1.893(11) .
W7 O86 1.923(12) .
W7 O36 1.936(12) .
W7 O31 2.477(12) .
W8 O60 1.706(11) .
W8 O51 1.808(11) .
W8 O11 1.910(11) .
W8 O84 1.960(14) .
W8 O88 2.004(11) .
W8 O15 2.467(10) .
W9 O8 1.745(10) .
W9 O20 1.880(12) .
W9 O14 1.887(12) .
W9 O63 1.936(12) .
W9 O2 1.959(11) .
W9 O48 2.367(11) .
W10 O101 1.718(12) .
W10 O81 1.871(14) .
W10 O66 1.882(12) .
W10 O103 1.904(13) .
W10 O83 2.011(14) .
W10 O23 2.454(10) .
W11 O45 1.698(14) .
W11 O75 1.792(11) .
W11 O46 1.914(12) .
W11 O40 1.929(11) .
W11 O76 2.009(12) .
W11 O16 2.351(10) .
W12 O79 1.699(12) .
W12 O56 1.760(12) .
W12 O17 1.913(12) .
W12 O55 1.949(12) .
W12 O24 2.036(12) .
W12 O43 2.424(11) .
W13 O100 1.699(12) .
W13 O10 1.887(12) .
W13 O54 1.916(13) .
W13 O36 1.941(12) .
W13 O27 1.963(12) .
W13 O31 2.385(11) .
W14 O61 1.728(12) .
W14 O83 1.849(14) .
W14 O26 1.881(12) .
W14 O70 1.898(13) .
W14 O3 1.904(12) .
W14 O25 2.491(10) .
W15 O114 1.710(13) .
W15 O13 1.790(11) .
W15 O17 1.920(12) .
W15 O93 1.938(12) .
W15 O115 2.016(12) .
W15 O68 2.486(11) .
W16 O77 1.709(12) .
W16 O73 1.813(11) .
W16 O40 1.906(11) .
W16 O42 1.933(13) .
W16 O62 2.027(12) .
W16 O16 2.368(10) .
W17 O104 1.685(11) .
W17 O47 1.803(15) .
W17 O108 1.912(12) .
W17 O116 1.927(13) .
W17 O87 1.952(15) .
W17 O65 2.462(10) .
W18 O69 1.685(13) .
W18 O5 1.841(11) .
W18 O12 1.894(12) .
W18 O117 1.909(14) .
W18 O26 1.994(11) .
W18 O25 2.455(10) .
W19 O52 1.718(13) .
W19 O19 1.803(11) .
W19 O39 1.902(10) .
W19 O11 1.949(10) .
W19 O64 2.043(12) .
W19 O15 2.442(10) .
W20 O89 1.736(14) .
W20 O115 1.875(11) .
W20 O98 1.885(14) .
W20 O38 1.952(11) .
W20 O49 1.977(13) .
W20 O68 2.434(12) .
W21 O113 1.712(14) .
W21 O76 1.864(12) .
W21 O35 1.888(12) .
W21 O71 1.926(13) .
W21 O78 1.971(15) .
W21 O6 2.424(10) .
W22 O112 1.708(12) .
W22 O37 1.891(12) .
W22 O78 1.896(15) .
W22 O38 1.908(12) .
W22 O74 1.911(14) .
W22 O6 2.361(10) .
W23 O109 1.699(11) .
W23 O33 1.787(12) .
W23 O117 1.947(15) .
W23 O66 1.988(13) .
W23 O28 2.005(13) .
W23 O23 2.424(10) .
W24 O111 1.695(15) .
W24 O87 1.889(14) .
W24 O107 1.894(13) .
W24 O27 1.913(12) .
W24 O86 1.981(12) .
W24 O31 2.381(11) .
W25 O105 1.686(14) .
W25 O41 1.792(13) .
W25 O28 1.868(11) .
W25 O39 1.924(11) .
W25 O81 2.011(12) .
W25 O23 2.472(12) .
W26 O92 1.696(13) .
W26 O62 1.855(12) .
W26 O30 1.872(12) .
W26 O71 1.950(13) .
W26 O74 1.953(12) .
W26 O6 2.440(10) .
W27 O99 1.740(14) .
W27 O34 1.856(13) .
W27 O63 1.886(12) .
W27 O80 1.933(13) .
W27 O44 2.005(12) .
W27 O22 2.397(11) .
W28 O94 1.703(12) .
W28 O55 1.901(12) .
W28 O46 1.912(12) .
W28 O29 1.951(14) .
W28 O35 1.953(11) .
W28 O43 2.407(12) .
W29 O110 1.725(13) .
W29 O102 1.801(12) .
W29 O108 1.912(13) .
W29 O80 1.947(12) .
W29 O107 1.984(13) .
W29 O22 2.418(11) .
W30 O72 1.723(12) .
W30 O42 1.884(13) .
W30 O49 1.892(13) .
W30 O93 1.919(12) .
W30 O30 1.958(12) .
W30 O68 2.422(11) .
W31 O91 1.934(13) .
W31 O34 1.942(13) .
W31 O9 1.983(12) .
W31 O102 2.002(13) .
W31 O4W 2.165(18) .
W31 O22 2.456(12) .
Cu1 N1 1.983(16) .
Cu1 O41 2.016(12) .
Cu1 N2 2.034(16) .
Cu1 O1 2.038(13) .
Cu1 O19 2.331(12) .
Cu2 O51 1.944(11) .
Cu2 O1 2.007(11) .
Cu2 O19 2.009(13) .
Cu2 O4 2.021(12) .
Cu2 O7 2.286(11) .
Cu3 O33 1.956(12) .
Cu3 O1 1.984(11) .
Cu3 O1W 2.106(15) .
Cu3 O21 2.134(12) .
Cu3 O7 2.157(10) .
Cu3 O41 2.195(14) .
Cu4 N4 1.985(14) .
Cu4 O4 1.987(10) .
Cu4 N3 2.001(13) .
Cu4 O59 2.070(12) .
Cu4 O18 2.357(12) .
Cu4 O51 2.393(13) .
Cu4 Cu5 3.002(3) .
Cu5 O21 1.949(10) .
Cu5 O4 1.986(11) .
Cu5 O5 1.987(11) .
Cu5 O59 2.023(11) .
Cu5 O7 2.331(12) .
Cu5 Cu6 3.014(3) .
Cu6 N6 1.972(15) .
Cu6 O21 1.985(11) .
Cu6 N5 1.999(15) .
Cu6 O5 2.039(10) .
Cu6 O32 2.333(13) .
Cu7 N7 1.981(14) .
Cu7 N8 2.004(15) .
Cu7 O14 2.015(11) .
Cu7 O9 2.040(11) .
Cu7 O90 2.346(13) .
Cu7 Cu8 2.934(3) .
Cu8 O50 1.925(11) .
Cu8 O18 1.945(12) .
Cu8 O9 1.962(11) .
Cu8 O14 1.999(11) .
Cu8 O48 2.334(12) .
Cu10 O13 1.942(11) .
Cu10 O56 1.954(12) .
Cu10 O73 1.968(12) .
Cu10 O75 1.997(12) .
Cu10 O8 2.213(11) .
Cu10 O16 2.411(10) .
Cu11 N12 1.97(2) .
Cu11 N11 2.008(19) .
Cu11 N10 2.029(17) .
Cu11 N9 2.032(17) .
Cu12 N16 1.96(2) .
Cu12 N14 1.96(2) .
Cu12 N15 1.976(18) .
Cu12 N13 1.981(18) .
Cu13 O8WB 1.83(3) .
Cu13 N18 1.98(2) .
Cu13 O96 1.977(9) .
Cu13 O8WA 2.015(10) .
Cu13 N17 2.06(2) .
Cu13 O7W 2.344(17) .
Cu14 O97 1.850(10) .
Cu14 O8WB 1.977(10) .
Cu14 O9W 2.056(10) .
Cu14 O95B 2.089(10) .
Cu15 O95A 1.963(10) 2_565
Cu15 O95A 1.963(10) .
Cu15 O10W 2.158(10) .
Cu15 O10W 2.158(10) 2_565
Cu15 O95B 2.407(10) 2_565
Cu15 O95B 2.407(10) .
P1 O7 1.500(11) .
P1 O15 1.519(10) .
P1 O23 1.536(10) .
P1 O25 1.559(11) .
P2 O22 1.521(12) .
P2 O31 1.529(13) .
P2 O65 1.536(11) .
P2 O48 1.538(12) .
P3 O68 1.543(12) .
P3 O16 1.550(11) .
P3 O43 1.551(12) .
P3 O6 1.569(10) .
O1 H1A 0.9800 .
O4 H4A 0.9800 .
O21 H21D 0.9800 .
O96 C22 1.355(10) .
O97 C22 1.244(10) .
C1 C2 1.40(4) .
C1 N1 1.57(3) .
C1 H1B 0.9700 .
C1 H1C 0.9700 .
C2 N2 1.51(4) .
C2 H2A 0.9700 .
C2 H2B 0.9700 .
C3 N3 1.51(2) .
C3 C4 1.51(3) .
C3 H3A 0.9700 .
C3 H3B 0.9700 .
C4 N4 1.51(3) .
C4 H4B 0.9700 .
C4 H4C 0.9700 .
C5 C6 1.44(3) .
C5 N5 1.50(2) .
C5 H5A 0.9700 .
C5 H5B 0.9700 .
C6 N6 1.45(3) .
C6 H6A 0.9700 .
C6 H6B 0.9700 .
C7 N7 1.40(3) .
C7 C8 1.46(3) .
C7 H7A 0.9700 .
C7 H7B 0.9700 .
C8 N8 1.40(3) .
C8 H8A 0.9700 .
C8 H8B 0.9700 .
C9 N9 1.34(3) .
C9 C10 1.54(4) .
C9 H9A 0.9700 .
C9 H9B 0.9700 .
C10 N10 1.44(3) .
C10 H10A 0.9700 .
C10 H10B 0.9700 .
C11 C12 1.40(4) .
C11 N11 1.44(4) .
C11 H11A 0.9700 .
C11 H11B 0.9700 .
C12 N12 1.47(4) .
C12 H12A 0.9700 .
C12 H12B 0.9700 .
C13 N13 1.48(3) .
C13 C14 1.48(3) .
C13 H13A 0.9700 .
C13 H13B 0.9700 .
C14 N14 1.48(3) .
C14 H14A 0.9700 .
C14 H14B 0.9700 .
C15 N15 1.33(4) .
C15 C16 1.42(5) .
C15 H15A 0.9700 .
C15 H15B 0.9700 .
C16 N16 1.45(4) .
C16 H16A 0.9700 .
C16 H16B 0.9700 .
C17 N17 1.47(3) .
C17 C18 1.53(3) .
C17 H17A 0.9700 .
C17 H17B 0.9700 .
C18 N18 1.48(3) .
C18 H18A 0.9700 .
C18 H18B 0.9700 .
C19 N19 1.403(10) .
C19 C20 1.496(10) .
C19 H19D 0.9700 .
C19 H19E 0.9700 .
C20 N20 1.397(10) .
C20 H20D 0.9700 .
C20 H20E 0.9700 .
C21 C22 1.573(10) .
C21 H21A 0.9600 .
C21 H21B 0.9600 .
C21 H21C 0.9600 .
N1 H1D 0.9000 .
N1 H1E 0.9000 .
N2 H2C 0.9000 .
N2 H2D 0.9000 .
N3 H3C 0.9000 .
N3 H3D 0.9000 .
N4 H4D 0.9000 .
N4 H4E 0.9000 .
N5 H5C 0.9000 .
N5 H5D 0.9000 .
N6 H6C 0.9000 .
N6 H6D 0.9000 .
N7 H7C 0.9000 .
N7 H7D 0.9000 .
N8 H8C 0.9000 .
N8 H8D 0.9000 .
N9 H9C 0.9000 .
N9 H9D 0.9000 .
N10 H10C 0.9000 .
N10 H10D 0.9000 .
N11 H11C 0.9000 .
N11 H11D 0.9000 .
N12 H12C 0.9000 .
N12 H12D 0.9000 .
N13 H13C 0.9000 .
N13 H13D 0.9000 .
N14 H14C 0.9000 .
N14 H14D 0.9000 .
N15 H15C 0.9000 .
N15 H15D 0.9000 .
N16 H16C 0.9000 .
N16 H16D 0.9000 .
N17 H17C 0.9000 .
N17 H17D 0.9000 .
N18 H18C 0.9000 .
N18 H18D 0.9000 .
N20 H20A 0.8900 .
N20 H20B 0.8900 .
N20 H20C 0.8900 .
O8WA O8WB 1.06(4) .

loop_
_geom_hbond_atom_site_label_D
_geom_hbond_atom_site_label_H
_geom_hbond_atom_site_label_A
_geom_hbond_distance_DH
_geom_hbond_distance_HA
_geom_hbond_distance_DA
_geom_hbond_angle_DHA
_geom_hbond_site_symmetry_A
O1 H1A O61 0.98 2.03 2.926(16) 151.4 1_655
N1 H1D O57 0.90 2.59 3.21(2) 126.7 2_666
N1 H1E O109 0.90 2.08 2.949(18) 162.2 2_656
N2 H2C O61 0.90 2.38 3.15(2) 144.8 1_655
N3 H3C O14 0.90 2.15 2.99(2) 156.4 .
N3 H3D O114 0.90 2.27 3.005(19) 138.6 .
N3 H3D O84 0.90 2.51 3.132(19) 126.8 .
N4 H4D O2W 0.90 2.40 3.28(2) 163.7 .
N4 H4E O82 0.90 2.27 3.15(2) 164.2 .
N5 H5C O117 0.90 2.59 3.29(2) 134.9 .
N6 H6D O105 0.90 2.46 3.27(2) 150.2 2_656
N7 H7C O34 0.90 2.37 2.94(2) 121.7 .
N7 H7C O53 0.90 2.55 3.136(19) 123.0 1_455
N8 H8C O13 0.90 2.21 3.07(2) 159.3 .
N8 H8D O73 0.90 2.40 2.931(19) 118.0 .
N9 H9C O57 0.90 2.51 3.14(2) 127.8 2_666
N10 H10C O38 0.90 2.40 3.30(2) 177.2 2_566
N10 H10D O85 0.90 2.47 3.21(2) 139.6 .
N11 H11C O85 0.90 2.20 2.99(2) 146.6 .
N11 H11D O49 0.90 2.33 3.20(3) 162.8 2_566
N11 H11D O89 0.90 2.57 3.17(2) 124.8 2_566
N12 H12C O79 0.90 2.36 3.18(3) 151.8 2_666
N12 H12C O24 0.90 2.43 3.10(3) 131.4 2_666
N12 H12D O52 0.90 2.13 3.01(2) 163.6 .
N13 H13C O104 0.90 2.52 3.09(3) 122.0 2_655
N13 H13D O108 0.90 2.50 3.32(3) 152.6 2_655
N14 H14C O80 0.90 2.55 3.37(2) 151.6 1_655
N14 H14D O54 0.90 2.41 3.31(3) 174.0 .
N15 H15C O100 0.90 2.25 3.11(2) 160.4 .
N15 H15C O99 0.90 2.39 2.89(2) 115.1 1_655
N16 H16D O111 0.90 2.18 3.04(3) 158.6 .
N16 H16D O104 0.90 2.55 3.00(2) 111.2 2_655
N17 H17C O77 0.90 2.24 2.98(2) 139.4 2_565
N18 H18C O56 0.90 2.52 3.12(2) 124.8 2_665
N18 H18C O75 0.90 2.54 3.35(2) 150.8 2_665
N18 H18D O92 0.90 2.18 3.07(2) 168.9 2_565
N20 H20A O4 0.89 1.99 2.75(3) 142.8 1_455
N20 H20C O58 0.89 2.20 3.04(4) 157.1 1_455

loop_
_geom_torsion_atom_site_label_1
_geom_torsion_atom_site_label_2
_geom_torsion_atom_site_label_3
_geom_torsion_atom_site_label_4
_geom_torsion
_geom_torsion_site_symmetry_1
N4 Cu4 Cu5 O21 7.1(9) .
O4 Cu4 Cu5 O21 -11.4(7) .
N3 Cu4 Cu5 O21 173.5(8) .
O59 Cu4 Cu5 O21 -174.1(8) .
O18 Cu4 Cu5 O21 89.8(6) .
O51 Cu4 Cu5 O21 -81.6(6) .
N4 Cu4 Cu5 O4 18.5(8) .
N3 Cu4 Cu5 O4 -175.1(8) .
O59 Cu4 Cu5 O4 -162.7(8) .
O18 Cu4 Cu5 O4 101.2(6) .
O51 Cu4 Cu5 O4 -70.2(6) .
N4 Cu4 Cu5 O5 179.8(9) .
O4 Cu4 Cu5 O5 161.4(8) .
N3 Cu4 Cu5 O5 -13.7(9) .
O59 Cu4 Cu5 O5 -1.3(8) .
O18 Cu4 Cu5 O5 -97.5(7) .
O51 Cu4 Cu5 O5 91.1(7) .
N4 Cu4 Cu5 O59 -178.9(9) .
O4 Cu4 Cu5 O59 162.7(8) .
N3 Cu4 Cu5 O59 -12.4(9) .
O18 Cu4 Cu5 O59 -96.2(6) .
O51 Cu4 Cu5 O59 92.5(6) .
N4 Cu4 Cu5 O7 90.1(7) .
O4 Cu4 Cu5 O7 71.6(6) .
N3 Cu4 Cu5 O7 -103.5(7) .
O59 Cu4 Cu5 O7 -91.1(6) .
O18 Cu4 Cu5 O7 172.8(4) .
O51 Cu4 Cu5 O7 1.4(4) .
N4 Cu4 Cu5 Cu6 -40.4(12) .
O4 Cu4 Cu5 Cu6 -58.8(10) .
N3 Cu4 Cu5 Cu6 126.1(11) .
O59 Cu4 Cu5 Cu6 138.5(11) .
O18 Cu4 Cu5 Cu6 42.3(10) .
O51 Cu4 Cu5 Cu6 -129.0(9) .
O21 Cu5 Cu6 N6 -15.6(11) .
O4 Cu5 Cu6 N6 -15.5(10) .
O5 Cu5 Cu6 N6 -177.9(10) .
O59 Cu5 Cu6 N6 170.5(11) .
O7 Cu5 Cu6 N6 -93.1(9) .
Cu4 Cu5 Cu6 N6 37.4(13) .
O4 Cu5 Cu6 O21 0.2(7) .
O5 Cu5 Cu6 O21 -162.2(8) .
O59 Cu5 Cu6 O21 -173.8(8) .
O7 Cu5 Cu6 O21 -77.5(6) .
Cu4 Cu5 Cu6 O21 53.0(11) .
O21 Cu5 Cu6 N5 178.7(10) .
O4 Cu5 Cu6 N5 178.8(9) .
O5 Cu5 Cu6 N5 16.4(10) .
O59 Cu5 Cu6 N5 4.8(10) .
O7 Cu5 Cu6 N5 101.2(9) .
Cu4 Cu5 Cu6 N5 -128.3(12) .
O21 Cu5 Cu6 O5 162.2(8) .
O4 Cu5 Cu6 O5 162.4(7) .
O59 Cu5 Cu6 O5 -11.6(8) .
O7 Cu5 Cu6 O5 84.8(6) .
Cu4 Cu5 Cu6 O5 -144.8(11) .
O21 Cu5 Cu6 O32 -103.1(6) .
O4 Cu5 Cu6 O32 -103.0(6) .
O5 Cu5 Cu6 O32 94.7(6) .
O59 Cu5 Cu6 O32 83.0(7) .
O7 Cu5 Cu6 O32 179.4(4) .
Cu4 Cu5 Cu6 O32 -50.1(10) .
N7 Cu7 Cu8 O50 9.5(11) .
N8 Cu7 Cu8 O50 -179.1(11) .
O14 Cu7 Cu8 O50 -170.3(8) .
O9 Cu7 Cu8 O50 -11.5(8) .
O90 Cu7 Cu8 O50 97.3(7) .
N7 Cu7 Cu8 O18 -162.1(10) .
N8 Cu7 Cu8 O18 9.3(11) .
O14 Cu7 Cu8 O18 18.1(7) .
O9 Cu7 Cu8 O18 176.9(7) .
O90 Cu7 Cu8 O18 -74.3(6) .
N7 Cu7 Cu8 O9 21.0(11) .
N8 Cu7 Cu8 O9 -167.6(11) .
O14 Cu7 Cu8 O9 -158.8(8) .
O90 Cu7 Cu8 O9 108.8(6) .
N7 Cu7 Cu8 O14 179.8(10) .
N8 Cu7 Cu8 O14 -8.8(11) .
O9 Cu7 Cu8 O14 158.8(8) .
O90 Cu7 Cu8 O14 -92.4(6) .
N7 Cu7 Cu8 O48 120.2(9) .
N8 Cu7 Cu8 O48 -68.4(10) .
O14 Cu7 Cu8 O48 -59.6(6) .
O9 Cu7 Cu8 O48 99.2(6) .
O90 Cu7 Cu8 O48 -152.0(4) .
O33 Cu3 O1 Cu2 -44(5) .
O1W Cu3 O1 Cu2 175.7(7) .
O21 Cu3 O1 Cu2 77.8(5) .
O7 Cu3 O1 Cu2 -4.9(5) .
O41 Cu3 O1 Cu2 -95.3(6) .
O33 Cu3 O1 Cu1 62(4) .
O1W Cu3 O1 Cu1 -78.6(6) .
O21 Cu3 O1 Cu1 -176.5(4) .
O7 Cu3 O1 Cu1 100.7(5) .
O41 Cu3 O1 Cu1 10.4(4) .
O51 Cu2 O1 Cu3 19(3) .
O19 Cu2 O1 Cu3 93.8(6) .
O4 Cu2 O1 Cu3 -74.7(6) .
O7 Cu2 O1 Cu3 4.7(5) .
O51 Cu2 O1 Cu1 -85(3) .
O19 Cu2 O1 Cu1 -9.4(5) .
O4 Cu2 O1 Cu1 -177.8(5) .
O7 Cu2 O1 Cu1 -98.5(5) .
N1 Cu1 O1 Cu3 19(20) .
O41 Cu1 O1 Cu3 -11.2(5) .
N2 Cu1 O1 Cu3 163.2(7) .
O19 Cu1 O1 Cu3 -99.4(5) .
N1 Cu1 O1 Cu2 127(20) .
O41 Cu1 O1 Cu2 96.4(5) .
N2 Cu1 O1 Cu2 -89.2(7) .
O19 Cu1 O1 Cu2 8.3(4) .
O106 W7 O2 W9 135.9(11) .
O44 W7 O2 W9 32.1(12) .
O86 W7 O2 W9 -59.4(19) .
O36 W7 O2 W9 -124.9(11) .
O31 W7 O2 W9 -53.8(11) .
O8 W9 O2 W7 -133.1(11) .
O20 W9 O2 W7 126.4(11) .
O14 W9 O2 W7 31(2) .
O63 W9 O2 W7 -33.1(11) .
O48 W9 O2 W7 52.8(11) .
O61 W14 O3 W2 -170.5(8) .
O83 W14 O3 W2 13.2(18) .
O26 W14 O3 W2 -69.7(8) .
O70 W14 O3 W2 87.2(8) .
O25 W14 O3 W2 3.3(6) .
O90 W2 O3 W14 171.0(8) .
O84 W2 O3 W14 -86.9(8) .
O59 W2 O3 W14 13(2) .
O12 W2 O3 W14 71.0(8) .
O25 W2 O3 W14 -3.3(7) .
O21 Cu5 O4 Cu4 172.0(5) .
O5 Cu5 O4 Cu4 -116.1(18) .
O59 Cu5 O4 Cu4 -11.9(5) .
O7 Cu5 O4 Cu4 -105.7(5) .
Cu6 Cu5 O4 Cu4 171.87(15) .
O21 Cu5 O4 Cu2 -79.7(5) .
O5 Cu5 O4 Cu2 -8(2) .
O59 Cu5 O4 Cu2 96.4(5) .
O7 Cu5 O4 Cu2 2.6(4) .
Cu4 Cu5 O4 Cu2 108.3(6) .
Cu6 Cu5 O4 Cu2 -79.8(5) .
N4 Cu4 O4 Cu5 -167.2(6) .
N3 Cu4 O4 Cu5 45(8) .
O59 Cu4 O4 Cu5 11.7(5) .
O18 Cu4 O4 Cu5 -76.5(5) .
O51 Cu4 O4 Cu5 103.7(5) .
N4 Cu4 O4 Cu2 80.3(6) .
N3 Cu4 O4 Cu2 -67(8) .
O59 Cu4 O4 Cu2 -100.8(5) .
O18 Cu4 O4 Cu2 171.1(5) .
O51 Cu4 O4 Cu2 -8.7(4) .
Cu5 Cu4 O4 Cu2 -112.4(6) .
O51 Cu2 O4 Cu5 -93.7(5) .
O1 Cu2 O4 Cu5 76.5(5) .
O19 Cu2 O4 Cu5 -17(2) .
O7 Cu2 O4 Cu5 -2.6(4) .
O51 Cu2 O4 Cu4 10.4(5) .
O1 Cu2 O4 Cu4 -179.4(5) .
O19 Cu2 O4 Cu4 87(2) .
O7 Cu2 O4 Cu4 101.5(5) .
O69 W18 O5 Cu5 142.5(9) .
O12 W18 O5 Cu5 38.8(9) .
O117 W18 O5 Cu5 -115.6(9) .
O26 W18 O5 Cu5 -33.9(18) .
O25 W18 O5 Cu5 -34.1(8) .
O69 W18 O5 Cu6 -56.4(9) .
O12 W18 O5 Cu6 -160.2(8) .
O117 W18 O5 Cu6 45.5(8) .
O26 W18 O5 Cu6 127.1(10) .
O25 W18 O5 Cu6 126.9(8) .
O21 Cu5 O5 W18 153.4(10) .
O4 Cu5 O5 W18 80(2) .
O59 Cu5 O5 W18 -22.4(10) .
O7 Cu5 O5 W18 69.9(9) .
Cu4 Cu5 O5 W18 -21.5(13) .
Cu6 Cu5 O5 W18 164.9(12) .
O21 Cu5 O5 Cu6 -11.6(5) .
O4 Cu5 O5 Cu6 -84.8(19) .
O59 Cu5 O5 Cu6 172.7(5) .
O7 Cu5 O5 Cu6 -95.1(5) .
Cu4 Cu5 O5 Cu6 173.6(2) .
N6 Cu6 O5 W18 -133(15) .
O21 Cu6 O5 W18 -154.9(8) .
N5 Cu6 O5 W18 24.7(9) .
O32 Cu6 O5 W18 109.1(8) .
Cu5 Cu6 O5 W18 -166.3(11) .
N6 Cu6 O5 Cu5 34(15) .
O21 Cu6 O5 Cu5 11.4(5) .
N5 Cu6 O5 Cu5 -168.9(7) .
O32 Cu6 O5 Cu5 -84.6(5) .
O68 P3 O6 W22 58.9(9) .
O16 P3 O6 W22 -179.0(6) .
O43 P3 O6 W22 -61.0(8) .
O68 P3 O6 W21 -177.7(6) .
O16 P3 O6 W21 -55.6(8) .
O43 P3 O6 W21 62.4(8) .
O68 P3 O6 W26 -62.9(8) .
O16 P3 O6 W26 59.2(8) .
O43 P3 O6 W26 177.2(6) .
O112 W22 O6 P3 -177(3) .
O37 W22 O6 P3 43.4(7) .
O78 W22 O6 P3 134.2(8) .
O38 W22 O6 P3 -44.3(7) .
O74 W22 O6 P3 -132.9(8) .
O112 W22 O6 W21 47(3) .
O37 W22 O6 W21 -92.6(4) .
O78 W22 O6 W21 -1.9(4) .
O38 W22 O6 W21 179.7(4) .
O74 W22 O6 W21 91.1(5) .
O112 W22 O6 W26 -42(3) .
O37 W22 O6 W26 177.6(4) .
O78 W22 O6 W26 -91.7(5) .
O38 W22 O6 W26 89.8(4) .
O74 W22 O6 W26 1.3(5) .
O113 W21 O6 P3 -169(3) .
O76 W21 O6 P3 38.4(7) .
O35 W21 O6 P3 -49.3(7) .
O71 W21 O6 P3 132.6(8) .
O78 W21 O6 P3 -136.5(8) .
O113 W21 O6 W22 -30(3) .
O76 W21 O6 W22 176.8(5) .
O35 W21 O6 W22 89.0(4) .
O71 W21 O6 W22 -89.0(5) .
O78 W21 O6 W22 1.8(4) .
O113 W21 O6 W26 61(3) .
O76 W21 O6 W26 -91.5(4) .
O35 W21 O6 W26 -179.3(4) .
O71 W21 O6 W26 2.7(4) .
O78 W21 O6 W26 93.5(5) .
O92 W26 O6 P3 171(3) .
O62 W26 O6 P3 -40.8(7) .
O30 W26 O6 P3 47.4(7) .
O71 W26 O6 P3 -133.6(8) .
O74 W26 O6 P3 136.1(8) .
O92 W26 O6 W22 34(4) .
O62 W26 O6 W22 -178.2(5) .
O30 W26 O6 W22 -90.0(4) .
O71 W26 O6 W22 89.0(5) .
O74 W26 O6 W22 -1.3(5) .
O92 W26 O6 W21 -58(3) .
O62 W26 O6 W21 90.1(5) .
O30 W26 O6 W21 178.4(4) .
O71 W26 O6 W21 -2.6(4) .
O74 W26 O6 W21 -92.9(5) .
O15 P1 O7 Cu3 121.1(8) .
O23 P1 O7 Cu3 0.4(11) .
O25 P1 O7 Cu3 -119.5(8) .
O15 P1 O7 Cu2 -0.6(10) .
O23 P1 O7 Cu2 -121.3(7) .
O25 P1 O7 Cu2 118.8(7) .
O15 P1 O7 Cu5 -117.4(7) .
O23 P1 O7 Cu5 121.9(7) .
O25 P1 O7 Cu5 2.0(9) .
O33 Cu3 O7 P1 44.6(10) .
O1 Cu3 O7 P1 -130.7(9) .
O1W Cu3 O7 P1 -111(19) .
O21 Cu3 O7 P1 132.0(9) .
O41 Cu3 O7 P1 -49.5(9) .
O33 Cu3 O7 Cu2 179.5(5) .
O1 Cu3 O7 Cu2 4.2(5) .
O1W Cu3 O7 Cu2 24(20) .
O21 Cu3 O7 Cu2 -93.1(4) .
O41 Cu3 O7 Cu2 85.4(4) .
O33 Cu3 O7 Cu5 -90.4(5) .
O1 Cu3 O7 Cu5 94.3(5) .
O1W Cu3 O7 Cu5 114(19) .
O21 Cu3 O7 Cu5 -3.0(4) .
O41 Cu3 O7 Cu5 175.6(4) .
O51 Cu2 O7 P1 -44.5(8) .
O1 Cu2 O7 P1 133.1(9) .
O19 Cu2 O7 P1 46.9(8) .
O4 Cu2 O7 P1 -130.2(8) .
O51 Cu2 O7 Cu3 178.2(5) .
O1 Cu2 O7 Cu3 -4.2(4) .
O19 Cu2 O7 Cu3 -90.4(5) .
O4 Cu2 O7 Cu3 92.5(4) .
O51 Cu2 O7 Cu5 87.7(4) .
O1 Cu2 O7 Cu5 -94.6(4) .
O19 Cu2 O7 Cu5 179.2(4) .
O4 Cu2 O7 Cu5 2.1(3) .
O21 Cu5 O7 P1 -133.9(8) .
O4 Cu5 O7 P1 129.9(8) .
O5 Cu5 O7 P1 -52.3(7) .
O59 Cu5 O7 P1 47.3(8) .
Cu4 Cu5 O7 P1 90.8(7) .
Cu6 Cu5 O7 P1 -94.3(7) .
O21 Cu5 O7 Cu3 3.2(4) .
O4 Cu5 O7 Cu3 -92.9(4) .
O5 Cu5 O7 Cu3 84.9(4) .
O59 Cu5 O7 Cu3 -175.5(4) .
Cu4 Cu5 O7 Cu3 -132.1(3) .
Cu6 Cu5 O7 Cu3 42.9(3) .
O21 Cu5 O7 Cu2 94.0(4) .
O4 Cu5 O7 Cu2 -2.1(4) .
O5 Cu5 O7 Cu2 175.7(4) .
O59 Cu5 O7 Cu2 -84.8(4) .
Cu4 Cu5 O7 Cu2 -41.3(3) .
Cu6 Cu5 O7 Cu2 133.6(3) .
O20 W9 O8 Cu10 -92(3) .
O14 W9 O8 Cu10 2(3) .
O63 W9 O8 Cu10 91(3) .
O2 W9 O8 Cu10 176(3) .
O48 W9 O8 Cu10 -59(6) .
O13 Cu10 O8 W9 1(3) .
O56 Cu10 O8 W9 90(3) .
O73 Cu10 O8 W9 -91(3) .
O75 Cu10 O8 W9 -178(3) .
O16 Cu10 O8 W9 -130(3) .
O50 Cu8 O9 W31 -56.8(9) .
O18 Cu8 O9 W31 105(5) .
O14 Cu8 O9 W31 116.4(8) .
O48 Cu8 O9 W31 43.1(8) .
Cu7 Cu8 O9 W31 130.8(11) .
O50 Cu8 O9 Cu7 172.3(6) .
O18 Cu8 O9 Cu7 -26(6) .
O14 Cu8 O9 Cu7 -14.4(5) .
O48 Cu8 O9 Cu7 -87.7(5) .
O91 W31 O9 Cu8 50.5(8) .
O34 W31 O9 Cu8 -112.7(8) .
O102 W31 O9 Cu8 -47(3) .
O4W W31 O9 Cu8 147.3(8) .
O22 W31 O9 Cu8 -40.2(8) .
O91 W31 O9 Cu7 171.0(7) .
O34 W31 O9 Cu7 7.8(7) .
O102 W31 O9 Cu7 73(3) .
O4W W31 O9 Cu7 -92.2(7) .
O22 W31 O9 Cu7 80.3(6) .
N7 Cu7 O9 Cu8 -165.4(7) .
N8 Cu7 O9 Cu8 108(4) .
O14 Cu7 O9 Cu8 14.3(5) .
O90 Cu7 O9 Cu8 -70.5(5) .
N7 Cu7 O9 W31 58.9(9) .
N8 Cu7 O9 W31 -28(4) .
O14 Cu7 O9 W31 -121.4(7) .
O90 Cu7 O9 W31 153.8(6) .
Cu8 Cu7 O9 W31 -135.7(9) .
O100 W13 O10 W4 -129.2(14) .
O54 W13 O10 W4 -28.6(14) .
O36 W13 O10 W4 128.0(14) .
O27 W13 O10 W4 46(2) .
O31 W13 O10 W4 55.2(13) .
O82 W4 O10 W13 132.3(14) .
O18 W4 O10 W13 -51(2) .
O58 W4 O10 W13 30.5(14) .
O20 W4 O10 W13 -129.6(14) .
O48 W4 O10 W13 -57.6(13) .
O60 W8 O11 W19 -177.2(7) .
O51 W8 O11 W19 -71.9(7) .
O84 W8 O11 W19 20.6(15) .
O88 W8 O11 W19 83.1(6) .
O15 W8 O11 W19 10.8(6) .
O52 W19 O11 W8 176.9(7) .
O19 W19 O11 W8 72.6(7) .
O39 W19 O11 W8 -24.8(16) .
O64 W19 O11 W8 -83.9(7) .
O15 W19 O11 W8 -10.9(6) .
O69 W18 O12 W2 175.5(7) .
O5 W18 O12 W2 -79.9(7) .
O117 W18 O12 W2 12.5(16) .
O26 W18 O12 W2 78.0(7) .
O25 W18 O12 W2 4.7(6) .
O90 W2 O12 W18 -176.0(7) .
O84 W2 O12 W18 1.8(17) .
O59 W2 O12 W18 84.2(8) .
O3 W2 O12 W18 -77.7(7) .
O25 W2 O12 W18 -4.8(6) .
O114 W15 O13 Cu10 -144.1(11) .
O17 W15 O13 Cu10 -39.4(11) .
O93 W15 O13 Cu10 114.4(11) .
O115 W15 O13 Cu10 35(2) .
O68 W15 O13 Cu10 43.3(10) .
O56 Cu10 O13 W15 46.2(11) .
O73 Cu10 O13 W15 -120.5(11) .
O75 Cu10 O13 W15 -36(3) .
O8 Cu10 O13 W15 147.9(10) .
O16 Cu10 O13 W15 -45.2(11) .
O8 W9 O14 Cu8 -168.2(6) .
O20 W9 O14 Cu8 -67.1(7) .
O63 W9 O14 Cu8 91.3(7) .
O2 W9 O14 Cu8 28.0(16) .
O48 W9 O14 Cu8 5.4(6) .
O8 W9 O14 Cu7 81.0(6) .
O20 W9 O14 Cu7 -177.9(6) .
O63 W9 O14 Cu7 -19.5(6) .
O2 W9 O14 Cu7 -82.7(13) .
O48 W9 O14 Cu7 -105.4(6) .
O50 Cu8 O14 W9 -17(5) .
O18 Cu8 O14 W9 70.8(7) .
O9 Cu8 O14 W9 -108.2(7) .
O48 Cu8 O14 W9 -5.5(6) .
Cu7 Cu8 O14 W9 -122.7(9) .
O50 Cu8 O14 Cu7 106(4) .
O18 Cu8 O14 Cu7 -166.5(5) .
O9 Cu8 O14 Cu7 14.6(5) .
O48 Cu8 O14 Cu7 117.2(5) .
N7 Cu7 O14 W9 120(24) .
N8 Cu7 O14 W9 -61.1(8) .
O9 Cu7 O14 W9 110.6(7) .
O90 Cu7 O14 W9 -152.7(6) .
Cu8 Cu7 O14 W9 124.6(8) .
N7 Cu7 O14 Cu8 -5(25) .
N8 Cu7 O14 Cu8 174.3(7) .
O9 Cu7 O14 Cu8 -14.0(5) .
O90 Cu7 O14 Cu8 82.7(5) .
O7 P1 O15 W19 -59.2(9) .
O23 P1 O15 W19 62.8(8) .
O25 P1 O15 W19 -179.2(6) .
O7 P1 O15 W1 179.1(7) .
O23 P1 O15 W1 -58.9(9) .
O25 P1 O15 W1 59.1(8) .
O7 P1 O15 W8 56.5(9) .
O23 P1 O15 W8 178.5(6) .
O25 P1 O15 W8 -63.5(8) .
O52 W19 O15 P1 -160(3) .
O19 W19 O15 P1 50.0(8) .
O39 W19 O15 P1 -44.6(7) .
O11 W19 O15 P1 140.8(8) .
O64 W19 O15 P1 -133.8(8) .
O52 W19 O15 W1 -23(3) .
O19 W19 O15 W1 -172.7(5) .
O39 W19 O15 W1 92.8(4) .
O11 W19 O15 W1 -81.9(4) .
O64 W19 O15 W1 3.5(4) .
O52 W19 O15 W8 66(3) .
O19 W19 O15 W8 -83.6(5) .
O39 W19 O15 W8 -178.1(4) .
O11 W19 O15 W8 7.2(4) .
O64 W19 O15 W8 92.6(4) .
O85 W1 O15 P1 -179(100) .
O64 W1 O15 P1 131.9(9) .
O88 W1 O15 P1 -130.7(9) .
O103 W1 O15 P1 42.2(8) .
O70 W1 O15 P1 -42.3(8) .
O85 W1 O15 W19 46(4) .
O64 W1 O15 W19 -3.8(4) .
O88 W1 O15 W19 93.6(5) .
O103 W1 O15 W19 -93.5(5) .
O70 W1 O15 W19 -178.0(4) .
O85 W1 O15 W8 -41(4) .
O64 W1 O15 W8 -90.6(4) .
O88 W1 O15 W8 6.8(4) .
O103 W1 O15 W8 179.7(5) .
O70 W1 O15 W8 95.1(4) .
O60 W8 O15 P1 148(3) .
O51 W8 O15 P1 -46.9(8) .
O11 W8 O15 P1 -139.5(8) .
O84 W8 O15 P1 44.3(7) .
O88 W8 O15 P1 131.4(8) .
O60 W8 O15 W19 -80(4) .
O51 W8 O15 W19 85.3(5) .
O11 W8 O15 W19 -7.3(4) .
O84 W8 O15 W19 176.6(4) .
O88 W8 O15 W19 -96.4(5) .
O60 W8 O15 W1 10(4) .
O51 W8 O15 W1 175.2(5) .
O11 W8 O15 W1 82.6(4) .
O84 W8 O15 W1 -93.5(4) .
O88 W8 O15 W1 -6.4(4) .
O68 P3 O16 W11 -173.4(7) .
O43 P3 O16 W11 -51.4(9) .
O6 P3 O16 W11 66.7(8) .
O68 P3 O16 W16 50.8(9) .
O43 P3 O16 W16 172.8(6) .
O6 P3 O16 W16 -69.1(8) .
O68 P3 O16 Cu10 -59.4(8) .
O43 P3 O16 Cu10 62.6(8) .
O6 P3 O16 Cu10 -179.2(5) .
O45 W11 O16 P3 -141(4) .
O75 W11 O16 P3 126.8(8) .
O46 W11 O16 P3 32.7(8) .
O40 W11 O16 P3 -137.1(8) .
O76 W11 O16 P3 -49.0(8) .
O45 W11 O16 W16 5(4) .
O75 W11 O16 W16 -86.3(4) .
O46 W11 O16 W16 179.7(4) .
O40 W11 O16 W16 9.9(4) .
O76 W11 O16 W16 97.9(4) .
O45 W11 O16 Cu10 92(4) .
O75 W11 O16 Cu10 -0.1(4) .
O46 W11 O16 Cu10 -94.1(4) .
O40 W11 O16 Cu10 96.1(4) .
O76 W11 O16 Cu10 -175.9(4) .
O77 W16 O16 P3 130(3) .
O73 W16 O16 P3 -125.4(8) .
O40 W16 O16 P3 138.1(8) .
O42 W16 O16 P3 -30.9(7) .
O62 W16 O16 P3 49.8(8) .
O77 W16 O16 W11 -18(3) .
O73 W16 O16 W11 86.5(4) .
O40 W16 O16 W11 -10.0(4) .
O42 W16 O16 W11 -179.1(4) .
O62 W16 O16 W11 -98.4(4) .
O77 W16 O16 Cu10 -105(3) .
O73 W16 O16 Cu10 -0.9(4) .
O40 W16 O16 Cu10 -97.3(4) .
O42 W16 O16 Cu10 93.6(4) .
O62 W16 O16 Cu10 174.3(5) .
O13 Cu10 O16 P3 41.9(7) .
O56 Cu10 O16 P3 -45.0(7) .
O73 Cu10 O16 P3 133.4(7) .
O75 Cu10 O16 P3 -136.1(7) .
O8 Cu10 O16 P3 173.3(11) .
O13 Cu10 O16 W11 178.0(4) .
O56 Cu10 O16 W11 91.1(5) .
O73 Cu10 O16 W11 -90.5(4) .
O75 Cu10 O16 W11 0.1(4) .
O8 Cu10 O16 W11 -50.6(14) .
O13 Cu10 O16 W16 -90.7(4) .
O56 Cu10 O16 W16 -177.6(4) .
O73 Cu10 O16 W16 0.8(4) .
O75 Cu10 O16 W16 91.3(4) .
O8 Cu10 O16 W16 40.7(14) .
O79 W12 O17 W15 -122.9(10) .
O56 W12 O17 W15 -20.0(10) .
O55 W12 O17 W15 82.4(14) .
O24 W12 O17 W15 140.7(10) .
O43 W12 O17 W15 68.4(10) .
O114 W15 O17 W12 123.8(10) .
O13 W15 O17 W12 20.1(10) .
O93 W15 O17 W12 -81.1(15) .
O115 W15 O17 W12 -139.1(10) .
O68 W15 O17 W12 -68.8(10) .
O82 W4 O18 Cu8 171.9(6) .
O58 W4 O18 Cu8 -84.7(7) .
O10 W4 O18 Cu8 -4.8(15) .
O20 W4 O18 Cu8 72.8(6) .
O48 W4 O18 Cu8 2.0(5) .
O82 W4 O18 Cu4 16.1(10) .
O58 W4 O18 Cu4 119.4(9) .
O10 W4 O18 Cu4 -160.7(9) .
O20 W4 O18 Cu4 -83.1(9) .
O48 W4 O18 Cu4 -153.9(9) .
O50 Cu8 O18 W4 96.9(7) .
O9 Cu8 O18 W4 -65(6) .
O14 Cu8 O18 W4 -76.4(6) .
O48 Cu8 O18 W4 -2.0(5) .
Cu7 Cu8 O18 W4 -88.7(6) .
O50 Cu8 O18 Cu4 -98.1(5) .
O9 Cu8 O18 Cu4 100(6) .
O14 Cu8 O18 Cu4 88.6(4) .
O48 Cu8 O18 Cu4 162.9(5) .
Cu7 Cu8 O18 Cu4 76.3(5) .
N4 Cu4 O18 W4 -7.0(10) .
O4 Cu4 O18 W4 -103.6(9) .
N3 Cu4 O18 W4 80.6(10) .
O59 Cu4 O18 W4 174.5(9) .
O51 Cu4 O18 W4 -102.7(18) .
Cu5 Cu4 O18 W4 -143.5(9) .
N4 Cu4 O18 Cu8 -165.9(6) .
O4 Cu4 O18 Cu8 97.5(5) .
N3 Cu4 O18 Cu8 -78.4(6) .
O59 Cu4 O18 Cu8 15.6(5) .
O51 Cu4 O18 Cu8 98.4(17) .
Cu5 Cu4 O18 Cu8 57.5(3) .
O52 W19 O19 Cu2 -147.9(10) .
O39 W19 O19 Cu2 110.0(10) .
O11 W19 O19 Cu2 -47.6(10) .
O64 W19 O19 Cu2 19.0(19) .
O15 W19 O19 Cu2 27.4(9) .
O52 W19 O19 Cu1 67.2(8) .
O39 W19 O19 Cu1 -35.0(7) .
O11 W19 O19 Cu1 167.5(7) .
O64 W19 O19 Cu1 -126.0(11) .
O15 W19 O19 Cu1 -117.5(6) .
O51 Cu2 O19 W19 27.9(10) .
O1 Cu2 O19 W19 -142.6(10) .
O4 Cu2 O19 W19 -48(3) .
O7 Cu2 O19 W19 -62.5(10) .
O51 Cu2 O19 Cu1 178.6(4) .
O1 Cu2 O19 Cu1 8.0(4) .
O4 Cu2 O19 Cu1 103(2) .
O7 Cu2 O19 Cu1 88.2(4) .
N1 Cu1 O19 W19 -28.6(8) .
O41 Cu1 O19 W19 65.1(7) .
N2 Cu1 O19 W19 -114.7(8) .
O1 Cu1 O19 W19 150.1(7) .
N1 Cu1 O19 Cu2 173.3(5) .
O41 Cu1 O19 Cu2 -93.1(5) .
N2 Cu1 O19 Cu2 87.2(6) .
O1 Cu1 O19 Cu2 -8.1(4) .
O8 W9 O20 W4 167.4(7) .
O14 W9 O20 W4 65.9(8) .
O63 W9 O20 W4 -20.9(18) .
O2 W9 O20 W4 -91.9(7) .
O48 W9 O20 W4 -8.5(6) .
O82 W4 O20 W9 -170.0(8) .
O18 W4 O20 W9 -67.6(8) .
O58 W4 O20 W9 27.6(17) .
O10 W4 O20 W9 89.7(8) .
O48 W4 O20 W9 8.5(6) .
O4 Cu5 O21 Cu6 -179.9(5) .
O5 Cu5 O21 Cu6 12.0(5) .
O59 Cu5 O21 Cu6 117(6) .
O7 Cu5 O21 Cu6 100.8(5) .
Cu4 Cu5 O21 Cu6 -172.42(16) .
O4 Cu5 O21 Cu3 76.0(5) .
O5 Cu5 O21 Cu3 -92.2(5) .
O59 Cu5 O21 Cu3 13(7) .
O7 Cu5 O21 Cu3 -3.4(4) .
Cu4 Cu5 O21 Cu3 83.5(6) .
Cu6 Cu5 O21 Cu3 -104.1(6) .
N6 Cu6 O21 Cu5 169.3(7) .
N5 Cu6 O21 Cu5 -19(14) .
O5 Cu6 O21 Cu5 -11.7(5) .
O32 Cu6 O21 Cu5 78.0(5) .
N6 Cu6 O21 Cu3 -85.6(7) .
N5 Cu6 O21 Cu3 86(14) .
O5 Cu6 O21 Cu3 93.4(5) .
O32 Cu6 O21 Cu3 -176.9(4) .
Cu5 Cu6 O21 Cu3 105.1(6) .
O33 Cu3 O21 Cu5 94.3(5) .
O1 Cu3 O21 Cu5 -79.4(5) .
O1W Cu3 O21 Cu5 -174.7(6) .
O7 Cu3 O21 Cu5 3.6(5) .
O41 Cu3 O21 Cu5 -8(4) .
O33 Cu3 O21 Cu6 -8.8(5) .
O1 Cu3 O21 Cu6 177.5(4) .
O1W Cu3 O21 Cu6 82.2(6) .
O7 Cu3 O21 Cu6 -99.4(5) .
O41 Cu3 O21 Cu6 -111(3) .
O31 P2 O22 W27 -65.1(10) .
O65 P2 O22 W27 173.9(8) .
O48 P2 O22 W27 54.6(11) .
O31 P2 O22 W29 62.0(10) .
O65 P2 O22 W29 -59.0(10) .
O48 P2 O22 W29 -178.3(8) .
O31 P2 O22 W31 176.9(6) .
O65 P2 O22 W31 55.9(8) .
O48 P2 O22 W31 -63.4(8) .
O99 W27 O22 P2 142(4) .
O34 W27 O22 P2 -132.1(10) .
O63 W27 O22 P2 -37.4(9) .
O80 W27 O22 P2 132.0(10) .
O44 W27 O22 P2 46.1(9) .
O99 W27 O22 W29 1(4) .
O34 W27 O22 W29 87.1(5) .
O63 W27 O22 W29 -178.2(5) .
O80 W27 O22 W29 -8.7(4) .
O44 W27 O22 W29 -94.6(4) .
O99 W27 O22 W31 -85(4) .
O34 W27 O22 W31 0.4(4) .
O63 W27 O22 W31 95.1(4) .
O80 W27 O22 W31 -95.4(5) .
O44 W27 O22 W31 178.7(4) .
O110 W29 O22 P2 -138(4) .
O102 W29 O22 P2 129.6(10) .
O108 W29 O22 P2 37.4(9) .
O80 W29 O22 P2 -133.0(10) .
O107 W29 O22 P2 -46.0(9) .
O110 W29 O22 W27 3(5) .
O102 W29 O22 W27 -88.7(5) .
O108 W29 O22 W27 179.0(5) .
O80 W29 O22 W27 8.7(4) .
O107 W29 O22 W27 95.7(5) .
O110 W29 O22 W31 91(5) .
O102 W29 O22 W31 -1.1(5) .
O108 W29 O22 W31 -93.4(5) .
O80 W29 O22 W31 96.3(5) .
O107 W29 O22 W31 -176.8(5) .
O91 W31 O22 P2 -42.5(7) .
O34 W31 O22 P2 136.2(8) .
O9 W31 O22 P2 48.6(7) .
O102 W31 O22 P2 -132.9(8) .
O4W W31 O22 P2 -179(2) .
O91 W31 O22 W27 -179.1(5) .
O34 W31 O22 W27 -0.4(4) .
O9 W31 O22 W27 -88.0(4) .
O102 W31 O22 W27 90.5(5) .
O4W W31 O22 W27 45(3) .
O91 W31 O22 W29 91.4(5) .
O34 W31 O22 W29 -89.9(5) .
O9 W31 O22 W29 -177.5(4) .
O102 W31 O22 W29 1.1(4) .
O4W W31 O22 W29 -45(3) .
O7 P1 O23 W23 -56.7(9) .
O15 P1 O23 W23 -179.4(6) .
O25 P1 O23 W23 63.2(8) .
O7 P1 O23 W10 -179.3(7) .
O15 P1 O23 W10 58.0(10) .
O25 P1 O23 W10 -59.3(9) .
O7 P1 O23 W25 58.4(9) .
O15 P1 O23 W25 -64.4(8) .
O25 P1 O23 W25 178.3(6) .
O109 W23 O23 P1 -158(3) .
O33 W23 O23 P1 47.8(8) .
O117 W23 O23 P1 -46.5(8) .
O66 W23 O23 P1 -135.8(9) .
O28 W23 O23 P1 137.9(8) .
O109 W23 O23 W10 -19(3) .
O33 W23 O23 W10 -173.3(5) .
O117 W23 O23 W10 92.5(4) .
O66 W23 O23 W10 3.1(4) .
O28 W23 O23 W10 -83.2(4) .
O109 W23 O23 W25 70(3) .
O33 W23 O23 W25 -84.3(5) .
O117 W23 O23 W25 -178.6(4) .
O66 W23 O23 W25 92.1(5) .
O28 W23 O23 W25 5.7(4) .
O101 W10 O23 P1 170(4) .
O81 W10 O23 P1 -131.0(10) .
O66 W10 O23 P1 132.3(10) .
O103 W10 O23 P1 -40.0(9) .
O83 W10 O23 P1 44.0(9) .
O101 W10 O23 W23 35(4) .
O81 W10 O23 W23 93.3(5) .
O66 W10 O23 W23 -3.3(5) .
O103 W10 O23 W23 -175.6(5) .
O83 W10 O23 W23 -91.7(5) .
O101 W10 O23 W25 -53(4) .
O81 W10 O23 W25 5.3(4) .
O66 W10 O23 W25 -91.4(5) .
O103 W10 O23 W25 96.3(5) .
O83 W10 O23 W25 -179.7(4) .
O105 W25 O23 P1 150(3) .
O41 W25 O23 P1 -43.0(8) .
O28 W25 O23 P1 -137.3(8) .
O39 W25 O23 P1 46.3(7) .
O81 W25 O23 P1 133.8(8) .
O105 W25 O23 W23 -78(3) .
O41 W25 O23 W23 88.2(5) .
O28 W25 O23 W23 -6.1(4) .
O39 W25 O23 W23 177.5(4) .
O81 W25 O23 W23 -94.9(5) .
O105 W25 O23 W10 12(3) .
O41 W25 O23 W10 178.1(5) .
O28 W25 O23 W10 83.8(4) .
O39 W25 O23 W10 -92.5(4) .
O81 W25 O23 W10 -5.0(4) .
O57 W5 O24 W12 -172.5(8) .
O29 W5 O24 W12 -71.0(8) .
O98 W5 O24 W12 84.1(8) .
O37 W5 O24 W12 7.7(17) .
O43 W5 O24 W12 0.8(6) .
O79 W12 O24 W5 171.8(8) .
O56 W12 O24 W5 -9(2) .
O17 W12 O24 W5 -86.6(8) .
O55 W12 O24 W5 71.6(8) .
O43 W12 O24 W5 -0.8(7) .
O7 P1 O25 W2 -62.0(8) .
O15 P1 O25 W2 59.7(8) .
O23 P1 O25 W2 177.2(6) .
O7 P1 O25 W18 58.2(8) .
O15 P1 O25 W18 179.9(6) .
O23 P1 O25 W18 -62.6(8) .
O7 P1 O25 W14 176.7(6) .
O15 P1 O25 W14 -61.7(8) .
O23 P1 O25 W14 55.8(8) .
O90 W2 O25 P1 -166(2) .
O84 W2 O25 P1 -39.1(7) .
O59 W2 O25 P1 51.9(7) .
O3 W2 O25 P1 -134.0(8) .
O12 W2 O25 P1 138.4(8) .
O90 W2 O25 W18 58(3) .
O84 W2 O25 W18 -174.5(4) .
O59 W2 O25 W18 -83.5(4) .
O3 W2 O25 W18 90.6(4) .
O12 W2 O25 W18 3.0(4) .
O90 W2 O25 W14 -30(3) .
O84 W2 O25 W14 96.9(4) .
O59 W2 O25 W14 -172.1(4) .
O3 W2 O25 W14 2.0(4) .
O12 W2 O25 W14 -85.6(4) .
O69 W18 O25 P1 152(3) .
O5 W18 O25 P1 -47.4(7) .
O12 W18 O25 P1 -138.9(8) .
O117 W18 O25 P1 44.5(7) .
O26 W18 O25 P1 132.6(8) .
O69 W18 O25 W2 -72(3) .
O5 W18 O25 W2 88.4(4) .
O12 W18 O25 W2 -3.1(4) .
O117 W18 O25 W2 -179.7(4) .
O26 W18 O25 W2 -91.6(4) .
O69 W18 O25 W14 18(3) .
O5 W18 O25 W14 178.3(4) .
O12 W18 O25 W14 86.8(4) .
O117 W18 O25 W14 -89.8(4) .
O26 W18 O25 W14 -1.7(4) .
O61 W14 O25 P1 175(3) .
O83 W14 O25 P1 -41.6(7) .
O26 W14 O25 P1 -132.6(8) .
O70 W14 O25 P1 46.9(7) .
O3 W14 O25 P1 134.4(8) .
O61 W14 O25 W2 38(3) .
O83 W14 O25 W2 -178.1(5) .
O26 W14 O25 W2 90.9(4) .
O70 W14 O25 W2 -89.6(4) .
O3 W14 O25 W2 -2.1(4) .
O61 W14 O25 W18 -51(3) .
O83 W14 O25 W18 92.8(5) .
O26 W14 O25 W18 1.8(4) .
O70 W14 O25 W18 -178.8(4) .
O3 W14 O25 W18 -91.2(5) .
O61 W14 O26 W18 169.6(7) .
O83 W14 O26 W18 -88.6(8) .
O70 W14 O26 W18 -3.9(17) .
O3 W14 O26 W18 67.8(7) .
O25 W14 O26 W18 -2.7(6) .
O69 W18 O26 W14 -174.0(8) .
O5 W18 O26 W14 2.6(17) .
O12 W18 O26 W14 -71.4(8) .
O117 W18 O26 W14 85.3(8) .
O25 W18 O26 W14 2.7(6) .
O111 W24 O27 W13 171.2(9) .
O87 W24 O27 W13 -86.9(9) .
O107 W24 O27 W13 -5.5(19) .
O86 W24 O27 W13 72.6(8) .
O31 W24 O27 W13 -2.6(7) .
O100 W13 O27 W24 -172.4(8) .
O10 W13 O27 W24 12.3(18) .
O54 W13 O27 W24 86.9(8) .
O36 W13 O27 W24 -70.8(8) .
O31 W13 O27 W24 2.6(7) .
O105 W25 O28 W23 178.3(7) .
O41 W25 O28 W23 -76.9(7) .
O39 W25 O28 W23 17.5(16) .
O81 W25 O28 W23 80.9(7) .
O23 W25 O28 W23 8.8(6) .
O109 W23 O28 W25 -178.9(7) .
O33 W23 O28 W25 75.5(7) .
O117 W23 O28 W25 -19.9(16) .
O66 W23 O28 W25 -82.2(7) .
O23 W23 O28 W25 -9.0(6) .
O57 W5 O29 W28 169.2(7) .
O24 W5 O29 W28 66.9(8) .
O98 W5 O29 W28 -24.3(16) .
O37 W5 O29 W28 -88.5(8) .
O43 W5 O29 W28 -5.3(6) .
O94 W28 O29 W5 -167.8(8) .
O55 W28 O29 W5 -66.7(8) .
O46 W28 O29 W5 16.8(17) .
O35 W28 O29 W5 90.0(8) .
O43 W28 O29 W5 5.5(7) .
O92 W26 O30 W30 126.6(13) .
O62 W26 O30 W30 23.4(13) .
O71 W26 O30 W30 -64.7(19) .
O74 W26 O30 W30 -132.3(13) .
O6 W26 O30 W30 -62.3(12) .
O72 W30 O30 W26 -125.8(13) .
O42 W30 O30 W26 -23.7(13) .
O49 W30 O30 W26 134.6(13) .
O93 W30 O30 W26 61(2) .
O68 W30 O30 W26 60.7(13) .
O22 P2 O31 W24 -57.7(9) .
O65 P2 O31 W24 63.2(9) .
O48 P2 O31 W24 -178.2(7) .
O22 P2 O31 W13 176.1(6) .
O65 P2 O31 W13 -63.0(9) .
O48 P2 O31 W13 55.6(9) .
O22 P2 O31 W7 58.7(8) .
O65 P2 O31 W7 179.6(6) .
O48 P2 O31 W7 -61.8(8) .
O111 W24 O31 P2 -174(3) .
O87 W24 O31 P2 -47.8(8) .
O107 W24 O31 P2 41.4(8) .
O27 W24 O31 P2 -137.4(9) .
O86 W24 O31 P2 133.5(9) .
O111 W24 O31 W13 -35(3) .
O87 W24 O31 W13 91.3(5) .
O107 W24 O31 W13 -179.5(5) .
O27 W24 O31 W13 1.7(5) .
O86 W24 O31 W13 -87.3(5) .
O111 W24 O31 W7 56(3) .
O87 W24 O31 W7 -178.3(5) .
O107 W24 O31 W7 -89.0(5) .
O27 W24 O31 W7 92.1(5) .
O86 W24 O31 W7 3.1(4) .
O100 W13 O31 P2 166(2) .
O10 W13 O31 P2 -38.5(8) .
O54 W13 O31 P2 48.7(8) .
O36 W13 O31 P2 -131.0(9) .
O27 W13 O31 P2 137.5(9) .
O100 W13 O31 W24 26(3) .
O10 W13 O31 W24 -177.7(5) .
O54 W13 O31 W24 -90.4(5) .
O36 W13 O31 W24 89.9(5) .
O27 W13 O31 W24 -1.7(5) .
O100 W13 O31 W7 -63(3) .
O10 W13 O31 W7 92.5(5) .
O54 W13 O31 W7 179.7(5) .
O36 W13 O31 W7 0.0(4) .
O27 W13 O31 W7 -91.5(5) .
O106 W7 O31 P2 171(2) .
O44 W7 O31 P2 -42.5(8) .
O2 W7 O31 P2 45.5(7) .
O86 W7 O31 P2 -136.7(8) .
O36 W7 O31 P2 134.0(8) .
O106 W7 O31 W24 -55(3) .
O44 W7 O31 W24 91.0(4) .
O2 W7 O31 W24 179.0(4) .
O86 W7 O31 W24 -3.2(4) .
O36 W7 O31 W24 -92.5(5) .
O106 W7 O31 W13 37(3) .
O44 W7 O31 W13 -176.5(5) .
O2 W7 O31 W13 -88.6(4) .
O86 W7 O31 W13 89.2(5) .
O36 W7 O31 W13 0.0(4) .
O50 W3 O32 Cu6 1.4(10) .
O91 W3 O32 Cu6 -96.9(10) .
O67 W3 O32 Cu6 93.6(9) .
O47 W3 O32 Cu6 173.7(9) .
O65 W3 O32 Cu6 138.2(12) .
N6 Cu6 O32 W3 -143.1(10) .
O21 Cu6 O32 W3 -44.8(10) .
N5 Cu6 O32 W3 132.5(10) .
O5 Cu6 O32 W3 34.5(10) .
Cu5 Cu6 O32 W3 -6.2(9) .
O109 W23 O33 Cu3 -150.7(12) .
O117 W23 O33 Cu3 107.1(12) .
O66 W23 O33 Cu3 16(2) .
O28 W23 O33 Cu3 -49.4(11) .
O23 W23 O33 Cu3 24.3(11) .
O1 Cu3 O33 W23 -20(5) .
O1W Cu3 O33 W23 121.0(12) .
O21 Cu3 O33 W23 -141.8(12) .
O7 Cu3 O33 W23 -58.3(12) .
O41 Cu3 O33 W23 31.2(12) .
O99 W27 O34 W31 170.5(8) .
O63 W27 O34 W31 -84.4(8) .
O80 W27 O34 W31 72.5(8) .
O44 W27 O34 W31 -5.0(19) .
O22 W27 O34 W31 -0.7(7) .
O91 W31 O34 W27 5(2) .
O9 W31 O34 W27 96.3(8) .
O102 W31 O34 W27 -72.9(8) .
O4W W31 O34 W27 -172.0(8) .
O22 W31 O34 W27 0.7(7) .
O113 W21 O35 W28 -128.1(13) .
O76 W21 O35 W28 -23.5(13) .
O71 W21 O35 W28 67(2) .
O78 W21 O35 W28 132.6(14) .
O6 W21 O35 W28 62.0(13) .
O94 W28 O35 W21 126.9(13) .
O55 W28 O35 W21 -58(2) .
O46 W28 O35 W21 24.2(13) .
O29 W28 O35 W21 -132.8(14) .
O43 W28 O35 W21 -59.0(13) .
O106 W7 O36 W13 -172.7(8) .
O44 W7 O36 W13 8.8(17) .
O2 W7 O36 W13 86.0(8) .
O86 W7 O36 W13 -73.9(8) .
O31 W7 O36 W13 0.0(6) .
O100 W13 O36 W7 170.4(8) .
O10 W13 O36 W7 -84.9(8) .
O54 W13 O36 W7 -0.8(18) .
O27 W13 O36 W7 71.0(8) .
O31 W13 O36 W7 -0.1(6) .
O112 W22 O37 W5 129.0(15) .
O78 W22 O37 W5 -130.3(15) .
O38 W22 O37 W5 27.2(15) .
O74 W22 O37 W5 -49(2) .
O6 W22 O37 W5 -57.4(14) .
O57 W5 O37 W22 -128.9(15) .
O24 W5 O37 W22 51(2) .
O29 W5 O37 W22 130.3(15) .
O98 W5 O37 W22 -27.2(15) .
O43 W5 O37 W22 57.6(14) .
O112 W22 O38 W20 -128.8(14) .
O37 W22 O38 W20 -25.8(14) .
O78 W22 O38 W20 55(2) .
O74 W22 O38 W20 131.0(14) .
O6 W22 O38 W20 58.5(13) .
O89 W20 O38 W22 127.4(14) .
O115 W20 O38 W22 -51(2) .
O98 W20 O38 W22 26.5(14) .
O49 W20 O38 W22 -130.9(14) .
O68 W20 O38 W22 -58.5(13) .
O52 W19 O39 W25 -127.8(13) .
O19 W19 O39 W25 -22.5(13) .
O11 W19 O39 W25 74.0(18) .
O64 W19 O39 W25 132.1(13) .
O15 W19 O39 W25 60.5(13) .
O105 W25 O39 W19 129.9(13) .
O41 W25 O39 W19 26.1(13) .
O28 W25 O39 W19 -69.3(18) .
O81 W25 O39 W19 -132.6(13) .
O23 W25 O39 W19 -60.8(13) .
O77 W16 O40 W11 -166.5(7) .
O73 W16 O40 W11 -62.9(7) .
O42 W16 O40 W11 41.0(14) .
O62 W16 O40 W11 96.0(7) .
O16 W16 O40 W11 14.6(5) .
O45 W11 O40 W16 164.7(7) .
O75 W11 O40 W16 62.5(7) .
O46 W11 O40 W16 -39.2(14) .
O76 W11 O40 W16 -95.4(7) .
O16 W11 O40 W16 -14.7(5) .
O105 W25 O41 Cu1 -60.8(10) .
O28 W25 O41 Cu1 -163.8(9) .
O39 W25 O41 Cu1 40.6(9) .
O81 W25 O41 Cu1 114.0(15) .
O23 W25 O41 Cu1 121.8(8) .
O105 W25 O41 Cu3 147.1(8) .
O28 W25 O41 Cu3 44.0(8) .
O39 W25 O41 Cu3 -111.5(8) .
O81 W25 O41 Cu3 -38.2(19) .
O23 W25 O41 Cu3 -30.4(7) .
N1 Cu1 O41 W25 31.6(9) .
N2 Cu1 O41 W25 106(7) .
O1 Cu1 O41 W25 -149.2(9) .
O19 Cu1 O41 W25 -71.6(9) .
N1 Cu1 O41 Cu3 -169.2(5) .
N2 Cu1 O41 Cu3 -95(7) .
O1 Cu1 O41 Cu3 10.0(4) .
O19 Cu1 O41 Cu3 87.5(5) .
O33 Cu3 O41 W25 -24.7(9) .
O1 Cu3 O41 W25 149.5(9) .
O1W Cu3 O41 W25 -116.0(9) .
O21 Cu3 O41 W25 78(4) .
O7 Cu3 O41 W25 65.6(8) .
O33 Cu3 O41 Cu1 175.5(5) .
O1 Cu3 O41 Cu1 -10.4(4) .
O1W Cu3 O41 Cu1 84.1(6) .
O21 Cu3 O41 Cu1 -82(4) .
O7 Cu3 O41 Cu1 -94.2(5) .
O72 W30 O42 W16 140.4(16) .
O49 W30 O42 W16 -29(2) .
O93 W30 O42 W16 -116.9(16) .
O30 W30 O42 W16 38.8(16) .
O68 W30 O42 W16 -44.3(16) .
O77 W16 O42 W30 -136.2(16) .
O73 W16 O42 W30 119.8(16) .
O40 W16 O42 W30 16(2) .
O62 W16 O42 W30 -39.9(16) .
O16 W16 O42 W30 41.1(16) .
O68 P3 O43 W28 -177.7(6) .
O16 P3 O43 W28 58.8(8) .
O6 P3 O43 W28 -58.5(8) .
O68 P3 O43 W12 59.1(9) .
O16 P3 O43 W12 -64.3(9) .
O6 P3 O43 W12 178.3(7) .
O68 P3 O43 W5 -59.3(8) .
O16 P3 O43 W5 177.2(6) .
O6 P3 O43 W5 59.9(9) .
O94 W28 O43 P3 180(62) .
O55 W28 O43 P3 -137.9(8) .
O46 W28 O43 P3 -45.4(7) .
O29 W28 O43 P3 130.0(8) .
O35 W28 O43 P3 41.6(7) .
O94 W28 O43 W12 -43(3) .
O55 W28 O43 W12 -1.1(4) .
O46 W28 O43 W12 91.4(4) .
O29 W28 O43 W12 -93.2(5) .
O35 W28 O43 W12 178.3(5) .
O94 W28 O43 W5 47(3) .
O55 W28 O43 W5 88.7(5) .
O46 W28 O43 W5 -178.8(4) .
O29 W28 O43 W5 -3.4(4) .
O35 W28 O43 W5 -91.9(4) .
O79 W12 O43 P3 -168(2) .
O56 W12 O43 P3 44.4(9) .
O17 W12 O43 P3 -47.3(8) .
O55 W12 O43 P3 139.0(9) .
O24 W12 O43 P3 -133.0(9) .
O79 W12 O43 W28 54(3) .
O56 W12 O43 W28 -93.6(5) .
O17 W12 O43 W28 174.7(4) .
O55 W12 O43 W28 1.1(4) .
O24 W12 O43 W28 89.0(5) .
O79 W12 O43 W5 -34(3) .
O56 W12 O43 W5 177.9(5) .
O17 W12 O43 W5 86.2(4) .
O55 W12 O43 W5 -87.5(5) .
O24 W12 O43 W5 0.5(4) .
O57 W5 O43 P3 -173(3) .
O24 W5 O43 P3 133.5(9) .
O29 W5 O43 P3 -131.8(9) .
O98 W5 O43 P3 40.3(8) .
O37 W5 O43 P3 -43.6(8) .
O57 W5 O43 W28 -38(3) .
O24 W5 O43 W28 -91.2(5) .
O29 W5 O43 W28 3.5(4) .
O98 W5 O43 W28 175.6(5) .
O37 W5 O43 W28 91.8(4) .
O57 W5 O43 W12 53(3) .
O24 W5 O43 W12 -0.6(4) .
O29 W5 O43 W12 94.2(5) .
O98 W5 O43 W12 -93.8(5) .
O37 W5 O43 W12 -177.6(5) .
O106 W7 O44 W27 -131.7(13) .
O2 W7 O44 W27 -30.2(13) .
O86 W7 O44 W27 127.6(13) .
O36 W7 O44 W27 47(2) .
O31 W7 O44 W27 55.1(13) .
O99 W27 O44 W7 133.9(13) .
O34 W27 O44 W7 -51(2) .
O63 W27 O44 W7 30.9(13) .
O80 W27 O44 W7 -129.6(14) .
O22 W27 O44 W7 -54.8(13) .
O94 W28 O46 W11 -137.7(15) .
O55 W28 O46 W11 120.6(15) .
O29 W28 O46 W11 38(2) .
O35 W28 O46 W11 -35.7(15) .
O43 W28 O46 W11 48.6(15) .
O45 W11 O46 W28 135.0(15) .
O75 W11 O46 W28 -122.5(15) .
O40 W11 O46 W28 -21(2) .
O76 W11 O46 W28 35.9(15) .
O16 W11 O46 W28 -44.2(15) .
O104 W17 O47 W3 171.4(9) .
O108 W17 O47 W3 -84.2(9) .
O116 W17 O47 W3 72.7(9) .
O87 W17 O47 W3 -2.9(19) .
O65 W17 O47 W3 -0.3(7) .
O32 W3 O47 W17 -168.4(9) .
O50 W3 O47 W17 -8.0(19) .
O91 W3 O47 W17 88.2(9) .
O67 W3 O47 W17 -70.3(9) .
O65 W3 O47 W17 0.3(7) .
O22 P2 O48 Cu8 62.7(9) .
O31 P2 O48 Cu8 -176.7(6) .
O65 P2 O48 Cu8 -57.3(8) .
O22 P2 O48 W9 -55.4(10) .
O31 P2 O48 W9 65.2(9) .
O65 P2 O48 W9 -175.3(7) .
O22 P2 O48 W4 174.7(8) .
O31 P2 O48 W4 -64.7(10) .
O65 P2 O48 W4 54.8(10) .
O50 Cu8 O48 P2 46.3(8) .
O18 Cu8 O48 P2 134.5(8) .
O9 Cu8 O48 P2 -50.4(8) .
O14 Cu8 O48 P2 -132.4(8) .
Cu7 Cu8 O48 P2 -94.6(7) .
O50 Cu8 O48 W9 -177.5(4) .
O18 Cu8 O48 W9 -89.3(4) .
O9 Cu8 O48 W9 85.8(4) .
O14 Cu8 O48 W9 3.8(4) .
Cu7 Cu8 O48 W9 41.6(3) .
O50 Cu8 O48 W4 -86.8(4) .
O18 Cu8 O48 W4 1.4(4) .
O9 Cu8 O48 W4 176.5(4) .
O14 Cu8 O48 W4 94.5(4) .
Cu7 Cu8 O48 W4 132.3(2) .
O8 W9 O48 P2 -172(3) .
O20 W9 O48 P2 -137.0(9) .
O14 W9 O48 P2 126.1(9) .
O63 W9 O48 P2 38.5(8) .
O2 W9 O48 P2 -45.4(8) .
O8 W9 O48 Cu8 58(4) .
O20 W9 O48 Cu8 92.9(5) .
O14 W9 O48 Cu8 -4.0(4) .
O63 W9 O48 Cu8 -91.7(4) .
O2 W9 O48 Cu8 -175.6(5) .
O8 W9 O48 W4 -29(4) .
O20 W9 O48 W4 5.8(4) .
O14 W9 O48 W4 -91.1(5) .
O63 W9 O48 W4 -178.7(5) .
O2 W9 O48 W4 97.4(4) .
O82 W4 O48 P2 146(3) .
O18 W4 O48 P2 -127.9(9) .
O58 W4 O48 P2 -35.4(9) .
O10 W4 O48 P2 49.4(9) .
O20 W4 O48 P2 137.3(10) .
O82 W4 O48 Cu8 -88(3) .
O18 W4 O48 Cu8 -1.4(4) .
O58 W4 O48 Cu8 91.0(4) .
O10 W4 O48 Cu8 175.9(5) .
O20 W4 O48 Cu8 -96.2(5) .
O82 W4 O48 W9 3(3) .
O18 W4 O48 W9 89.1(4) .
O58 W4 O48 W9 -178.4(5) .
O10 W4 O48 W9 -93.6(5) .
O20 W4 O48 W9 -5.6(4) .
O72 W30 O49 W20 168.7(8) .
O42 W30 O49 W20 -21.9(18) .
O93 W30 O49 W20 67.2(8) .
O30 W30 O49 W20 -89.3(8) .
O68 W30 O49 W20 -5.9(7) .
O89 W20 O49 W30 -169.1(8) .
O115 W20 O49 W30 -66.3(8) .
O98 W20 O49 W30 21.6(17) .
O38 W20 O49 W30 89.6(8) .
O68 W20 O49 W30 5.9(7) .
O32 W3 O50 Cu8 -147.5(9) .
O91 W3 O50 Cu8 -42.2(10) .
O67 W3 O50 Cu8 112.8(9) .
O47 W3 O50 Cu8 52.5(17) .
O65 W3 O50 Cu8 44.8(9) .
O18 Cu8 O50 W3 -124.7(9) .
O9 Cu8 O50 W3 53.7(10) .
O14 Cu8 O50 W3 -37(5) .
O48 Cu8 O50 W3 -48.2(9) .
Cu7 Cu8 O50 W3 61.7(12) .
O60 W8 O51 Cu2 148.4(10) .
O11 W8 O51 Cu2 45.5(10) .
O84 W8 O51 Cu2 -111.2(11) .
O88 W8 O51 Cu2 -33(2) .
O15 W8 O51 Cu2 -29.3(10) .
O60 W8 O51 Cu4 -65.6(7) .
O11 W8 O51 Cu4 -168.6(6) .
O84 W8 O51 Cu4 34.8(6) .
O88 W8 O51 Cu4 113.0(12) .
O15 W8 O51 Cu4 116.6(6) .
O1 Cu2 O51 W8 49(4) .
O19 Cu2 O51 W8 -25.9(11) .
O4 Cu2 O51 W8 142.9(11) .
O7 Cu2 O51 W8 62.6(11) .
O1 Cu2 O51 Cu4 -102(3) .
O19 Cu2 O51 Cu4 -177.1(4) .
O4 Cu2 O51 Cu4 -8.4(4) .
O7 Cu2 O51 Cu4 -88.7(4) .
N4 Cu4 O51 W8 113.0(7) .
O4 Cu4 O51 W8 -150.4(7) .
N3 Cu4 O51 W8 25.4(8) .
O59 Cu4 O51 W8 -68.6(6) .
O18 Cu4 O51 W8 -151.3(15) .
Cu5 Cu4 O51 W8 -110.8(6) .
N4 Cu4 O51 Cu2 -87.9(6) .
O4 Cu4 O51 Cu2 8.8(4) .
N3 Cu4 O51 Cu2 -175.5(6) .
O59 Cu4 O51 Cu2 90.5(5) .
O18 Cu4 O51 Cu2 8(2) .
Cu5 Cu4 O51 Cu2 48.3(3) .
O100 W13 O54 W6 130.7(14) .
O10 W13 O54 W6 26.8(13) .
O36 W13 O54 W6 -58(2) .
O27 W13 O54 W6 -129.8(14) .
O31 W13 O54 W6 -58.8(13) .
O53 W6 O54 W13 -130.0(13) .
O67 W6 O54 W13 51(2) .
O58 W6 O54 W13 -28.6(13) .
O116 W6 O54 W13 129.6(14) .
O65 W6 O54 W13 55.7(13) .
O94 W28 O55 W12 175.7(8) .
O46 W28 O55 W12 -80.8(8) .
O29 W28 O55 W12 75.4(8) .
O35 W28 O55 W12 0.2(17) .
O43 W28 O55 W12 1.7(6) .
O79 W12 O55 W28 -171.2(8) .
O56 W12 O55 W28 85.6(8) .
O17 W12 O55 W28 -16.3(16) .
O24 W12 O55 W28 -75.0(8) .
O43 W12 O55 W28 -1.7(6) .
O79 W12 O56 Cu10 143.4(12) .
O17 W12 O56 Cu10 40.5(12) .
O55 W12 O56 Cu10 -114.4(12) .
O24 W12 O56 Cu10 -36(3) .
O43 W12 O56 Cu10 -43.6(12) .
O13 Cu10 O56 W12 -47.7(12) .
O73 Cu10 O56 W12 39(3) .
O75 Cu10 O56 W12 119.6(12) .
O8 Cu10 O56 W12 -144.9(12) .
O16 Cu10 O56 W12 46.1(12) .
O53 W6 O58 W4 138.9(14) .
O67 W6 O58 W4 -119.3(14) .
O116 W6 O58 W4 -38(2) .
O54 W6 O58 W4 36.2(14) .
O65 W6 O58 W4 -47.9(13) .
O82 W4 O58 W6 -136.1(14) .
O18 W4 O58 W6 120.9(14) .
O10 W4 O58 W6 -36.1(14) .
O20 W4 O58 W6 26(2) .
O48 W4 O58 W6 44.1(14) .
O90 W2 O59 Cu5 -149.6(9) .
O84 W2 O59 Cu5 108.6(9) .
O3 W2 O59 Cu5 8(2) .
O12 W2 O59 Cu5 -49.2(9) .
O25 W2 O59 Cu5 23.7(9) .
O90 W2 O59 Cu4 69.8(9) .
O84 W2 O59 Cu4 -32.0(9) .
O3 W2 O59 Cu4 -132.3(12) .
O12 W2 O59 Cu4 170.2(9) .
O25 W2 O59 Cu4 -116.8(8) .
O21 Cu5 O59 W2 -74(7) .
O4 Cu5 O59 W2 -137.7(10) .
O5 Cu5 O59 W2 30.1(10) .
O7 Cu5 O59 W2 -58.1(9) .
Cu4 Cu5 O59 W2 -149.0(13) .
Cu6 Cu5 O59 W2 38.0(13) .
O21 Cu5 O59 Cu4 75(6) .
O4 Cu5 O59 Cu4 11.3(5) .
O5 Cu5 O59 Cu4 179.2(5) .
O7 Cu5 O59 Cu4 91.0(5) .
Cu6 Cu5 O59 Cu4 -172.91(19) .
N4 Cu4 O59 W2 178(100) .
O4 Cu4 O59 W2 140.1(9) .
N3 Cu4 O59 W2 -37.2(9) .
O18 Cu4 O59 W2 -128.3(8) .
O51 Cu4 O59 W2 64.8(8) .
Cu5 Cu4 O59 W2 151.5(12) .
N4 Cu4 O59 Cu5 26(21) .
O4 Cu4 O59 Cu5 -11.4(5) .
N3 Cu4 O59 Cu5 171.3(6) .
O18 Cu4 O59 Cu5 80.2(5) .
O51 Cu4 O59 Cu5 -86.7(5) .
O92 W26 O62 W16 -132.2(14) .
O30 W26 O62 W16 -30.4(14) .
O71 W26 O62 W16 125.7(15) .
O74 W26 O62 W16 47(2) .
O6 W26 O62 W16 53.6(14) .
O77 W16 O62 W26 133.0(15) .
O73 W16 O62 W26 -42(2) .
O40 W16 O62 W26 -127.2(15) .
O42 W16 O62 W26 32.0(14) .
O16 W16 O62 W26 -55.0(14) .
O99 W27 O63 W9 -139.0(15) .
O34 W27 O63 W9 116.0(15) .
O80 W27 O63 W9 15(2) .
O44 W27 O63 W9 -41.3(14) .
O22 W27 O63 W9 40.9(14) .
O8 W9 O63 W27 141.9(14) .
O20 W9 O63 W27 -30(2) .
O14 W9 O63 W27 -117.7(15) .
O2 W9 O63 W27 42.4(14) .
O48 W9 O63 W27 -41.7(14) .
O85 W1 O64 W19 -168.6(7) .
O88 W1 O64 W19 -66.5(7) .
O103 W1 O64 W19 89.9(7) .
O70 W1 O64 W19 20.7(18) .
O15 W1 O64 W19 5.5(6) .
O52 W19 O64 W1 170.3(7) .
O19 W19 O64 W1 3.2(16) .
O39 W19 O64 W1 -89.3(7) .
O11 W19 O64 W1 71.4(7) .
O15 W19 O64 W1 -5.6(6) .
O22 P2 O65 W17 62.0(9) .
O31 P2 O65 W17 -59.2(9) .
O48 P2 O65 W17 -177.8(6) .
O22 P2 O65 W6 177.4(7) .
O31 P2 O65 W6 56.3(9) .
O48 P2 O65 W6 -62.4(9) .
O22 P2 O65 W3 -59.3(9) .
O31 P2 O65 W3 179.6(7) .
O48 P2 O65 W3 61.0(9) .
O104 W17 O65 P2 172(3) .
O47 W17 O65 P2 -136.3(9) .
O108 W17 O65 P2 -43.3(8) .
O116 W17 O65 P2 129.3(8) .
O87 W17 O65 P2 42.6(8) .
O104 W17 O65 W6 39(3) .
O47 W17 O65 W6 90.8(5) .
O108 W17 O65 W6 -176.2(5) .
O116 W17 O65 W6 -3.5(5) .
O87 W17 O65 W6 -90.3(4) .
O104 W17 O65 W3 -52(3) .
O47 W17 O65 W3 0.2(5) .
O108 W17 O65 W3 93.2(5) .
O116 W17 O65 W3 -94.1(5) .
O87 W17 O65 W3 179.1(5) .
O53 W6 O65 P2 179(100) .
O67 W6 O65 P2 138.7(9) .
O58 W6 O65 P2 47.9(8) .
O116 W6 O65 P2 -128.2(9) .
O54 W6 O65 P2 -39.1(8) .
O53 W6 O65 W17 -49(4) .
O67 W6 O65 W17 -89.6(4) .
O58 W6 O65 W17 179.6(5) .
O116 W6 O65 W17 3.6(5) .
O54 W6 O65 W17 92.7(4) .
O53 W6 O65 W3 42(4) .
O67 W6 O65 W3 0.9(4) .
O58 W6 O65 W3 -89.9(4) .
O116 W6 O65 W3 94.0(5) .
O54 W6 O65 W3 -176.9(4) .
O32 W3 O65 P2 173.5(14) .
O50 W3 O65 P2 -48.3(8) .
O91 W3 O65 P2 46.4(8) .
O67 W3 O65 P2 -138.2(9) .
O47 W3 O65 P2 134.9(9) .
O32 W3 O65 W17 38.4(17) .
O50 W3 O65 W17 176.6(4) .
O91 W3 O65 W17 -88.7(5) .
O67 W3 O65 W17 86.7(4) .
O47 W3 O65 W17 -0.2(4) .
O32 W3 O65 W6 -49.2(17) .
O50 W3 O65 W6 89.0(4) .
O91 W3 O65 W6 -176.2(5) .
O67 W3 O65 W6 -0.8(4) .
O47 W3 O65 W6 -87.7(5) .
O101 W10 O66 W23 -170.0(8) .
O81 W10 O66 W23 -67.6(9) .
O103 W10 O66 W23 23.1(19) .
O83 W10 O66 W23 89.5(8) .
O23 W10 O66 W23 5.0(7) .
O109 W23 O66 W10 170.7(9) .
O33 W23 O66 W10 3.7(19) .
O117 W23 O66 W10 -88.9(8) .
O28 W23 O66 W10 70.4(8) .
O23 W23 O66 W10 -5.0(7) .
O53 W6 O67 W3 -175.5(7) .
O58 W6 O67 W3 82.5(8) .
O116 W6 O67 W3 -75.1(8) .
O54 W6 O67 W3 3.8(17) .
O65 W6 O67 W3 -1.4(6) .
O32 W3 O67 W6 167.9(8) .
O50 W3 O67 W6 -88.5(8) .
O91 W3 O67 W6 12.3(16) .
O47 W3 O67 W6 71.3(8) .
O65 W3 O67 W6 1.5(6) .
O16 P3 O68 W30 -56.4(8) .
O43 P3 O68 W30 -177.7(6) .
O6 P3 O68 W30 62.9(8) .
O16 P3 O68 W20 -178.3(6) .
O43 P3 O68 W20 60.3(8) .
O6 P3 O68 W20 -59.0(9) .
O16 P3 O68 W15 61.6(9) .
O43 P3 O68 W15 -59.8(9) .
O6 P3 O68 W15 -179.1(6) .
O72 W30 O68 P3 -174(4) .
O42 W30 O68 P3 40.6(7) .
O49 W30 O68 P3 -133.0(8) .
O93 W30 O68 P3 135.1(8) .
O30 W30 O68 P3 -44.9(7) .
O72 W30 O68 W20 -37(4) .
O42 W30 O68 W20 177.6(4) .
O49 W30 O68 W20 3.9(4) .
O93 W30 O68 W20 -87.9(5) .
O30 W30 O68 W20 92.1(4) .
O72 W30 O68 W15 53(4) .
O42 W30 O68 W15 -92.2(4) .
O49 W30 O68 W15 94.1(5) .
O93 W30 O68 W15 2.2(4) .
O30 W30 O68 W15 -177.7(4) .
O89 W20 O68 P3 174(4) .
O115 W20 O68 P3 -131.9(9) .
O98 W20 O68 P3 -40.6(8) .
O38 W20 O68 P3 45.0(8) .
O49 W20 O68 P3 132.9(9) .
O89 W20 O68 W30 37(4) .
O115 W20 O68 W30 91.3(5) .
O98 W20 O68 W30 -177.3(5) .
O38 W20 O68 W30 -91.8(4) .
O49 W20 O68 W30 -3.8(4) .
O89 W20 O68 W15 -52(4) .
O115 W20 O68 W15 2.2(4) .
O98 W20 O68 W15 93.5(5) .
O38 W20 O68 W15 179.1(5) .
O49 W20 O68 W15 -93.0(5) .
O114 W15 O68 P3 168(2) .
O13 W15 O68 P3 -43.1(8) .
O17 W15 O68 P3 49.1(8) .
O93 W15 O68 P3 -136.7(9) .
O115 W15 O68 P3 133.9(9) .
O114 W15 O68 W30 -57(2) .
O13 W15 O68 W30 91.4(4) .
O17 W15 O68 W30 -176.4(5) .
O93 W15 O68 W30 -2.2(4) .
O115 W15 O68 W30 -91.7(5) .
O114 W15 O68 W20 32(2) .
O13 W15 O68 W20 -179.0(4) .
O17 W15 O68 W20 -86.8(4) .
O93 W15 O68 W20 87.4(5) .
O115 W15 O68 W20 -2.1(4) .
O61 W14 O70 W1 129.8(13) .
O83 W14 O70 W1 28.3(13) .
O26 W14 O70 W1 -57(2) .
O3 W14 O70 W1 -128.8(13) .
O25 W14 O70 W1 -57.9(12) .
O85 W1 O70 W14 -128.9(13) .
O64 W1 O70 W14 42(2) .
O88 W1 O70 W14 130.1(13) .
O103 W1 O70 W14 -28.1(13) .
O15 W1 O70 W14 56.4(12) .
O113 W21 O71 W26 -174.2(8) .
O76 W21 O71 W26 80.1(8) .
O35 W21 O71 W26 -8.9(17) .
O78 W21 O71 W26 -74.9(8) .
O6 W21 O71 W26 -4.1(6) .
O92 W26 O71 W21 175.2(8) .
O62 W26 O71 W21 -80.8(8) .
O30 W26 O71 W21 6.5(17) .
O74 W26 O71 W21 74.7(8) .
O6 W26 O71 W21 4.1(6) .
O77 W16 O73 Cu10 173.2(7) .
O40 W16 O73 Cu10 72.0(7) .
O42 W16 O73 Cu10 -83.5(7) .
O62 W16 O73 Cu10 -12.1(18) .
O16 W16 O73 Cu10 1.2(6) .
O13 Cu10 O73 W16 92.2(7) .
O56 Cu10 O73 W16 6(3) .
O75 Cu10 O73 W16 -75.1(7) .
O8 Cu10 O73 W16 -170.1(7) .
O16 Cu10 O73 W16 -1.2(6) .
O112 W22 O74 W26 171.2(9) .
O37 W22 O74 W26 -11.1(19) .
O78 W22 O74 W26 70.8(9) .
O38 W22 O74 W26 -87.0(8) .
O6 W22 O74 W26 -2.0(7) .
O92 W26 O74 W22 -171.9(9) .
O62 W26 O74 W22 9.2(18) .
O30 W26 O74 W22 86.6(9) .
O71 W26 O74 W22 -71.3(8) .
O6 W26 O74 W22 1.9(7) .
O45 W11 O75 Cu10 -172.7(7) .
O46 W11 O75 Cu10 84.4(7) .
O40 W11 O75 Cu10 -70.8(7) .
O76 W11 O75 Cu10 11.0(17) .
O16 W11 O75 Cu10 0.1(6) .
O13 Cu10 O75 W11 -9(3) .
O56 Cu10 O75 W11 -91.3(7) .
O73 Cu10 O75 W11 75.5(7) .
O8 Cu10 O75 W11 166.4(7) .
O16 Cu10 O75 W11 -0.1(6) .
O113 W21 O76 W11 132.0(15) .
O35 W21 O76 W11 30.3(15) .
O71 W21 O76 W11 -126.0(15) .
O78 W21 O76 W11 -42(2) .
O6 W21 O76 W11 -53.3(15) .
O45 W11 O76 W21 -132.3(15) .
O75 W11 O76 W21 44(2) .
O46 W11 O76 W21 -31.6(15) .
O40 W11 O76 W21 127.3(15) .
O16 W11 O76 W21 54.9(15) .
O112 W22 O78 W21 -169.7(8) .
O37 W22 O78 W21 87.0(8) .
O38 W22 O78 W21 6.7(19) .
O74 W22 O78 W21 -69.4(8) .
O6 W22 O78 W21 2.8(7) .
O113 W21 O78 W22 171.2(8) .
O76 W21 O78 W22 -14.7(17) .
O35 W21 O78 W22 -87.5(8) .
O71 W21 O78 W22 70.9(8) .
O6 W21 O78 W22 -2.8(7) .
O99 W27 O80 W29 -165.7(8) .
O34 W27 O80 W29 -61.7(8) .
O63 W27 O80 W29 39.7(17) .
O44 W27 O80 W29 95.8(7) .
O22 W27 O80 W29 12.7(6) .
O110 W29 O80 W27 166.6(8) .
O102 W29 O80 W27 63.0(8) .
O108 W29 O80 W27 -37.7(19) .
O107 W29 O80 W27 -95.1(8) .
O22 W29 O80 W27 -12.7(6) .
O101 W10 O81 W25 165.0(8) .
O66 W10 O81 W25 63.3(8) .
O103 W10 O81 W25 -91.4(8) .
O83 W10 O81 W25 -20.9(19) .
O23 W10 O81 W25 -8.0(7) .
O105 W25 O81 W10 -168.9(8) .
O41 W25 O81 W10 16(2) .
O28 W25 O81 W10 -67.7(8) .
O39 W25 O81 W10 90.4(8) .
O23 W25 O81 W10 8.0(7) .
O61 W14 O83 W10 -133.2(13) .
O26 W14 O83 W10 125.5(13) .
O70 W14 O83 W10 -30.3(13) .
O3 W14 O83 W10 43(2) .
O25 W14 O83 W10 52.5(13) .
O101 W10 O83 W14 133.8(13) .
O81 W10 O83 W14 -40(2) .
O66 W10 O83 W14 -125.5(13) .
O103 W10 O83 W14 31.3(13) .
O23 W10 O83 W14 -52.8(13) .
O90 W2 O84 W8 -141.6(17) .
O59 W2 O84 W8 -40.8(17) .
O3 W2 O84 W8 118.1(17) .
O12 W2 O84 W8 41(3) .
O25 W2 O84 W8 46.9(17) .
O60 W8 O84 W2 140.1(17) .
O51 W8 O84 W2 35.0(17) .
O11 W8 O84 W2 -58(2) .
O88 W8 O84 W2 -120.0(17) .
O15 W8 O84 W2 -48.0(17) .
O106 W7 O86 W24 175.2(7) .
O44 W7 O86 W24 -80.1(8) .
O2 W7 O86 W24 10.5(17) .
O36 W7 O86 W24 76.5(7) .
O31 W7 O86 W24 4.6(6) .
O111 W24 O86 W7 -176.4(8) .
O87 W24 O86 W7 -8.4(18) .
O107 W24 O86 W7 79.8(8) .
O27 W24 O86 W7 -77.2(7) .
O31 W24 O86 W7 -4.8(6) .
O111 W24 O87 W17 -129.0(14) .
O107 W24 O87 W17 -25.4(14) .
O27 W24 O87 W17 131.3(14) .
O86 W24 O87 W17 63(2) .
O31 W24 O87 W17 59.6(14) .
O104 W17 O87 W24 129.9(14) .
O47 W17 O87 W24 -56(2) .
O108 W17 O87 W24 26.7(14) .
O116 W17 O87 W24 -132.3(14) .
O65 W17 O87 W24 -58.3(14) .
O85 W1 O88 W8 164.1(8) .
O64 W1 O88 W8 62.3(8) .
O103 W1 O88 W8 -28.0(19) .
O70 W1 O88 W8 -95.2(8) .
O15 W1 O88 W8 -10.2(6) .
O60 W8 O88 W1 -167.4(8) .
O51 W8 O88 W1 14.1(18) .
O11 W8 O88 W1 -65.8(8) .
O84 W8 O88 W1 93.5(8) .
O15 W8 O88 W1 10.2(7) .
O84 W2 O90 Cu7 153.2(8) .
O59 W2 O90 Cu7 60.3(9) .
O3 W2 O90 Cu7 -111.7(8) .
O12 W2 O90 Cu7 -27.6(9) .
O25 W2 O90 Cu7 -81(3) .
N7 Cu7 O90 W2 88.6(9) .
N8 Cu7 O90 W2 173.0(9) .
O14 Cu7 O90 W2 -89.7(9) .
O9 Cu7 O90 W2 -7.3(9) .
Cu8 Cu7 O90 W2 -46.7(8) .
O32 W3 O91 W31 143.4(13) .
O50 W3 O91 W31 38.4(14) .
O67 W3 O91 W31 -61(2) .
O47 W3 O91 W31 -118.7(14) .
O65 W3 O91 W31 -51.3(14) .
O34 W31 O91 W3 47(3) .
O9 W31 O91 W3 -43.5(14) .
O102 W31 O91 W3 124.8(14) .
O4W W31 O91 W3 -135.4(14) .
O22 W31 O91 W3 51.7(14) .
O72 W30 O93 W15 -177.1(8) .
O42 W30 O93 W15 79.1(8) .
O49 W30 O93 W15 -77.4(8) .
O30 W30 O93 W15 -3.4(18) .
O68 W30 O93 W15 -3.6(7) .
O114 W15 O93 W30 171.9(8) .
O13 W15 O93 W30 -84.5(8) .
O17 W15 O93 W30 16.4(17) .
O115 W15 O93 W30 74.3(8) .
O68 W15 O93 W30 3.5(7) .
O97 Cu14 O95B Cu15 -54(46) .
O8WB Cu14 O95B Cu15 128(4) .
O9W Cu14 O95B Cu15 -43(3) .
O95A Cu15 O95B Cu14 -95(4) 2_565
O95A Cu15 O95B Cu14 85(4) .
O10W Cu15 O95B Cu14 88(4) .
O10W Cu15 O95B Cu14 -92(4) 2_565
O95B Cu15 O95B Cu14 19(4) 2_565
O8WB Cu13 O96 C22 69(3) .
N18 Cu13 O96 C22 -81(3) .
O8WA Cu13 O96 C22 100(3) .
N17 Cu13 O96 C22 -34(8) .
O7W Cu13 O96 C22 -176(3) .
O8WB Cu14 O97 C22 54(5) .
O9W Cu14 O97 C22 -134(4) .
O95B Cu14 O97 C22 -124(42) .
O89 W20 O98 W5 -135.1(16) .
O115 W20 O98 W5 122.1(16) .
O38 W20 O98 W5 -33.9(16) .
O49 W20 O98 W5 34(2) .
O68 W20 O98 W5 49.2(16) .
O57 W5 O98 W20 135.1(16) .
O24 W5 O98 W20 -122.1(16) .
O29 W5 O98 W20 -31(2) .
O37 W5 O98 W20 33.4(16) .
O43 W5 O98 W20 -49.5(16) .
O110 W29 O102 W31 -170.9(8) .
O108 W29 O102 W31 86.7(8) .
O80 W29 O102 W31 -70.4(8) .
O107 W29 O102 W31 13(2) .
O22 W29 O102 W31 1.7(7) .
O91 W31 O102 W29 -92.1(8) .
O34 W31 O102 W29 71.5(8) .
O9 W31 O102 W29 5(3) .
O4W W31 O102 W29 171.0(8) .
O22 W31 O102 W29 -1.7(7) .
O101 W10 O103 W1 -136.8(16) .
O81 W10 O103 W1 121.1(17) .
O66 W10 O103 W1 30(3) .
O83 W10 O103 W1 -37.1(16) .
O23 W10 O103 W1 47.3(16) .
O85 W1 O103 W10 136.7(16) .
O64 W1 O103 W10 -122.4(17) .
O88 W1 O103 W10 -31(3) .
O70 W1 O103 W10 36.5(16) .
O15 W1 O103 W10 -48.4(16) .
O111 W24 O107 W29 130.4(14) .
O87 W24 O107 W29 28.3(14) .
O27 W24 O107 W29 -53(2) .
O86 W24 O107 W29 -129.7(14) .
O31 W24 O107 W29 -55.7(14) .
O110 W29 O107 W24 -130.9(14) .
O102 W29 O107 W24 45(2) .
O108 W29 O107 W24 -30.0(14) .
O80 W29 O107 W24 130.4(14) .
O22 W29 O107 W24 56.5(14) .
O104 W17 O108 W29 -142.1(19) .
O47 W17 O108 W29 115.8(19) .
O116 W17 O108 W29 26(3) .
O87 W17 O108 W29 -39.9(19) .
O65 W17 O108 W29 44.0(19) .
O110 W29 O108 W17 137.8(19) .
O102 W29 O108 W17 -118.7(19) .
O80 W29 O108 W17 -18(3) .
O107 W29 O108 W17 40.1(19) .
O22 W29 O108 W17 -41.6(19) .
O89 W20 O115 W15 170.5(8) .
O98 W20 O115 W15 -87.6(9) .
O38 W20 O115 W15 -10.8(19) .
O49 W20 O115 W15 68.0(8) .
O68 W20 O115 W15 -3.4(7) .
O114 W15 O115 W20 -168.7(9) .
O13 W15 O115 W20 12(2) .
O17 W15 O115 W20 88.3(8) .
O93 W15 O115 W20 -69.1(8) .
O68 W15 O115 W20 3.3(7) .
O53 W6 O116 W17 167.3(8) .
O67 W6 O116 W17 65.7(8) .
O58 W6 O116 W17 -15.7(19) .
O54 W6 O116 W17 -89.8(8) .
O65 W6 O116 W17 -5.5(7) .
O104 W17 O116 W6 -167.4(9) .
O47 W17 O116 W6 -65.9(8) .
O108 W17 O116 W6 24(2) .
O87 W17 O116 W6 90.2(9) .
O65 W17 O116 W6 5.5(7) .
O69 W18 O117 W23 128.7(13) .
O5 W18 O117 W23 23.9(13) .
O12 W18 O117 W23 -68.2(19) .
O26 W18 O117 W23 -133.2(13) .
O25 W18 O117 W23 -60.6(13) .
O109 W23 O117 W18 -128.5(13) .
O33 W23 O117 W18 -21.9(14) .
O66 W23 O117 W18 133.7(13) .
O28 W23 O117 W18 72.4(19) .
O23 W23 O117 W18 62.0(13) .
N1 C1 C2 N2 35(4) .
N3 C3 C4 N4 50(2) .
N5 C5 C6 N6 45(3) .
N7 C7 C8 N8 38(4) .
N9 C9 C10 N10 40(4) .
N11 C11 C12 N12 -35(5) .
N13 C13 C14 N14 38(3) .
N15 C15 C16 N16 27(6) .
N17 C17 C18 N18 50(3) .
N19 C19 C20 N20 108(6) .
Cu14 O97 C22 O96 -60(9) .
Cu14 O97 C22 C21 135(5) .
Cu13 O96 C22 O97 -15(7) .
Cu13 O96 C22 C21 152(4) .
C2 C1 N1 Cu1 -24(3) .
O41 Cu1 N1 C1 178.7(15) .
N2 Cu1 N1 C1 4.3(16) .
O1 Cu1 N1 C1 148(20) .
O19 Cu1 N1 C1 -93.3(15) .
C1 C2 N2 Cu1 -30(3) .
N1 Cu1 N2 C2 13.8(19) .
O41 Cu1 N2 C2 -61(7) .
O1 Cu1 N2 C2 -165.3(18) .
O19 Cu1 N2 C2 116.5(19) .
C4 C3 N3 Cu4 -34(2) .
N4 Cu4 N3 C3 8.2(13) .
O4 Cu4 N3 C3 156(7) .
O59 Cu4 N3 C3 -170.8(13) .
O18 Cu4 N3 C3 -82.4(13) .
O51 Cu4 N3 C3 98.4(12) .
Cu5 Cu4 N3 C3 -162.4(10) .
C3 C4 N4 Cu4 -41(2) .
O4 Cu4 N4 C4 -158.9(13) .
N3 Cu4 N4 C4 18.5(14) .
O59 Cu4 N4 C4 164(20) .
O18 Cu4 N4 C4 109.7(13) .
O51 Cu4 N4 C4 -83.5(13) .
Cu5 Cu4 N4 C4 -171.0(11) .
C6 C5 N5 Cu6 -34(3) .
N6 Cu6 N5 C5 12.2(17) .
O21 Cu6 N5 C5 -159(13) .
O5 Cu6 N5 C5 -166.8(16) .
O32 Cu6 N5 C5 103.1(16) .
Cu5 Cu6 N5 C5 -177.6(13) .
C5 C6 N6 Cu6 -34(3) .
O21 Cu6 N6 C6 -168.8(17) .
N5 Cu6 N6 C6 11.6(17) .
O5 Cu6 N6 C6 169(14) .
O32 Cu6 N6 C6 -72.6(17) .
Cu5 Cu6 N6 C6 -158.8(14) .
C8 C7 N7 Cu7 -29(3) .
N8 Cu7 N7 C7 10(2) .
O14 Cu7 N7 C7 -171(100) .
O9 Cu7 N7 C7 -161.3(19) .
O90 Cu7 N7 C7 102.1(19) .
Cu8 Cu7 N7 C7 -175.2(16) .
C7 C8 N8 Cu7 -27(3) .
N7 Cu7 N8 C8 9.8(19) .
O14 Cu7 N8 C8 -170.1(18) .
O9 Cu7 N8 C8 98(4) .
O90 Cu7 N8 C8 -84.3(19) .
Cu8 Cu7 N8 C8 -164.1(15) .
C10 C9 N9 Cu11 -36(3) .
N12 Cu11 N9 C9 -159(2) .
N11 Cu11 N9 C9 -64(27) .
N10 Cu11 N9 C9 19(2) .
C9 C10 N10 Cu11 -22(3) .
N12 Cu11 N10 C10 93(16) .
N11 Cu11 N10 C10 -178.3(19) .
N9 Cu11 N10 C10 3.4(19) .
C12 C11 N11 Cu11 25(4) .
N12 Cu11 N11 C11 -8(2) .
N10 Cu11 N11 C11 174(2) .
N9 Cu11 N11 C11 -103(26) .
C11 C12 N12 Cu11 27(4) .
N11 Cu11 N12 C12 -9(2) .
N10 Cu11 N12 C12 80(16) .
N9 Cu11 N12 C12 169(2) .
C14 C13 N13 Cu12 -23(3) .
N16 Cu12 N13 C13 -171.0(19) .
N14 Cu12 N13 C13 1.7(18) .
N15 Cu12 N13 C13 130(23) .
C13 C14 N14 Cu12 -36(3) .
N16 Cu12 N14 C14 85(6) .
N15 Cu12 N14 C14 -158.8(19) .
N13 Cu12 N14 C14 19(2) .
C16 C15 N15 Cu12 -26(5) .
N16 Cu12 N15 C15 14(2) .
N14 Cu12 N15 C15 -159(2) .
N13 Cu12 N15 C15 73(24) .
C15 C16 N16 Cu12 -12(4) .
N14 Cu12 N16 C16 116(6) .
N15 Cu12 N16 C16 -1(2) .
N13 Cu12 N16 C16 -179(2) .
C18 C17 N17 Cu13 -39(2) .
O8WB Cu13 N17 C17 -134.6(17) .
N18 Cu13 N17 C17 16.1(16) .
O96 Cu13 N17 C17 -30(7) .
O8WA Cu13 N17 C17 -164.2(16) .
O7W Cu13 N17 C17 110.9(15) .
C17 C18 N18 Cu13 -36(2) .
O8WB Cu13 N18 C18 89(3) .
O96 Cu13 N18 C18 -174.1(13) .
O8WA Cu13 N18 C18 -165(12) .
N17 Cu13 N18 C18 11.4(13) .
O7W Cu13 N18 C18 -87.8(13) .
N18 Cu13 O8WA O8WB -113(12) .
O96 Cu13 O8WA O8WB -104(3) .
N17 Cu13 O8WA O8WB 71(3) .
O7W Cu13 O8WA O8WB 170(3) .
Cu13 O8WA O8WB Cu14 117(4) .
N18 Cu13 O8WB O8WA 172(2) .
O96 Cu13 O8WB O8WA 77(3) .
N17 Cu13 O8WB O8WA -111(3) .
O7W Cu13 O8WB O8WA -11(3) .
N18 Cu13 O8WB Cu14 31(4) .
O96 Cu13 O8WB Cu14 -64(2) .
O8WA Cu13 O8WB Cu14 -141(4) .
N17 Cu13 O8WB Cu14 108(2) .
O7W Cu13 O8WB Cu14 -152.3(15) .
O97 Cu14 O8WB O8WA -91(5) .
O9W Cu14 O8WB O8WA 148(7) .
O95B Cu14 O8WB O8WA 89(5) .
O97 Cu14 O8WB Cu13 17(2) .
O9W Cu14 O8WB Cu13 -104(8) .
O95B Cu14 O8WB Cu13 -164(2) .
